data_1558943
loop_
_publ_author_name
'Diteepeng, Nichabhat'
'Wilson, Isobel A. P.'
'Buffet, Jean-Charles'
'Turner, Zo\"e R.'
'O'Hare, Dermot'

_publ_section_title
;
 l- and rac-lactide polymerisation using scandium and aluminium
 permethylindenyl complexes
;
_journal_issue 39
_journal_name_full 'Polymer Chemistry'
_journal_page_first 6308
_journal_page_last 6318
_journal_paper_doi 10.1039/D0PY00980F
_journal_volume 11
_journal_year 2020
_chemical_formula_sum 'C39 H62 Al N O2 Si'
_chemical_formula_weight 631.96
_space_group_crystal_system triclinic
_space_group_IT_number 2
_space_group_name_Hall '-P 1'
_space_group_name_H-M_alt 'P -1'
_atom_sites_solution_hydrogens geom
_audit_creation_method SHELXL-2018/3
_audit_update_record
;
2020-07-06 deposited with the CCDC.	2020-08-31 downloaded from the CCDC.
;
_cell_angle_alpha 89.817(2)
_cell_angle_beta 84.546(3)
_cell_angle_gamma 78.504(3)
_cell_formula_units_Z 4
_cell_length_a 14.9848(9)
_cell_length_b 15.2025(3)
_cell_length_c 17.3160(4)
_cell_measurement_reflns_used 7800
_cell_measurement_temperature 150(2)
_cell_measurement_theta_max 75.0450
_cell_measurement_theta_min 3.7520
_cell_volume 3847.6(3)
_computing_cell_refinement 'CrysAlisPro 1.171.39.46e (Rigaku OD, 2018)'
_computing_data_collection 'CrysAlisPro 1.171.39.46e (Rigaku OD, 2018)'
_computing_data_reduction 'CrysAlisPro 1.171.39.46e (Rigaku OD, 2018)'
_computing_molecular_graphics
;
ORTEP 3 for Windows
Farrugia, L. J. J. Appl. Cryst. 1997, 30, 565.
;
_computing_structure_refinement 'SHELXL-2018/3 (Sheldrick, 2018)'
_computing_structure_solution
;
SUPERFLIP
Palatinus, L.; Chapuis, G. J. Appl. Cryst. 2007, 40, 786-790.
;
_diffrn_ambient_environment N~2~
_diffrn_ambient_temperature 150.00(16)
_diffrn_detector 'CCD plate'
_diffrn_detector_area_resol_mean 10.4102
_diffrn_detector_type Atlas
_diffrn_measured_fraction_theta_full 0.996
_diffrn_measured_fraction_theta_max 0.984
_diffrn_measurement_device 'four-circle diffractometer'
_diffrn_measurement_device_type 'SuperNova, Dual, Cu at home/near, Atlas'
_diffrn_radiation_monochromator mirror
_diffrn_radiation_probe x-ray
_diffrn_radiation_type 'Cu K\a'
_diffrn_radiation_wavelength 1.54184
_diffrn_reflns_av_R_equivalents 0.0366
_diffrn_reflns_av_unetI/netI 0.0482
_diffrn_reflns_Laue_measured_fraction_full 0.996
_diffrn_reflns_Laue_measured_fraction_max 0.984
_diffrn_reflns_limit_h_max 18
_diffrn_reflns_limit_h_min -18
_diffrn_reflns_limit_k_max 18
_diffrn_reflns_limit_k_min -17
_diffrn_reflns_limit_l_max 21
_diffrn_reflns_limit_l_min -14
_diffrn_reflns_number 30411
_diffrn_reflns_point_group_measured_fraction_full 0.996
_diffrn_reflns_point_group_measured_fraction_max 0.984
_diffrn_reflns_theta_full 67.684
_diffrn_reflns_theta_max 74.503
_diffrn_reflns_theta_min 3.772
_diffrn_source 'micro-focus sealed X-ray tube'
_diffrn_source_type 'SuperNova (Cu) X-ray Source'
_exptl_absorpt_coefficient_mu 0.989
_exptl_absorpt_correction_T_max 1.000
_exptl_absorpt_correction_T_min 0.695
_exptl_absorpt_correction_type gaussian
_exptl_absorpt_process_details
;
CrysAlisPro 1.171.39.46 (Rigaku Oxford Diffraction, 2018)
Numerical absorption correction based on gaussian integration over
			a multifaceted crystal model
Empirical absorption correction using spherical harmonics,
 implemented in SCALE3 ABSPACK scaling algorithm.
;
_exptl_crystal_colour 'pale yellow'
_exptl_crystal_density_diffrn 1.091
_exptl_crystal_description plate
_exptl_crystal_F_000 1384
_exptl_crystal_size_max 0.161
_exptl_crystal_size_mid 0.144
_exptl_crystal_size_min 0.031
_refine_diff_density_max 0.624
_refine_diff_density_min -0.884
_refine_diff_density_rms 0.047
_refine_ls_extinction_method none
_refine_ls_goodness_of_fit_ref 1.079
_refine_ls_hydrogen_treatment constr
_refine_ls_matrix_type full
_refine_ls_number_parameters 1135
_refine_ls_number_reflns 15496
_refine_ls_number_restraints 1525
_refine_ls_restrained_S_all 1.116
_refine_ls_R_factor_all 0.0998
_refine_ls_R_factor_gt 0.0770
_refine_ls_shift/su_max 0.001
_refine_ls_shift/su_mean 0.000
_refine_ls_structure_factor_coef Fsqd
_refine_ls_weighting_details 'w=1/[\s^2^(Fo^2^)+(0.0430P)^2^+4.3465P] where P=(Fo^2^+2Fc^2^)/3'
_refine_ls_weighting_scheme calc
_refine_ls_wR_factor_gt 0.1645
_refine_ls_wR_factor_ref 0.1778
_reflns_Friedel_coverage 0.000
_reflns_number_gt 11671
_reflns_number_total 15496
_reflns_threshold_expression 'I > 2\s(I)'
_cod_data_source_file d0py00980f2.cif
_cod_data_source_block 037ZRT19
_cod_depositor_comments 'Adding full bibliography for 1558937--1558946.cif.'
_cod_database_code 1558943
_shelx_shelxl_version_number 2018/3
_shelx_space_group_comment
;
The symmetry employed for this shelxl refinement is uniquely defined
by the following loop, which should always be used as a source of
symmetry information in preference to the above space-group names.
They are only intended as comments.
;
_shelx_estimated_absorpt_t_min 0.857
_shelx_estimated_absorpt_t_max 0.970

loop_
_space_group_symop_operation_xyz
'x, y, z'
'-x, -y, -z'

loop_
_atom_site_label
_atom_site_type_symbol
_atom_site_fract_x
_atom_site_fract_y
_atom_site_fract_z
_atom_site_U_iso_or_equiv
_atom_site_adp_type
_atom_site_occupancy
_atom_site_site_symmetry_order
_atom_site_calc_flag
_atom_site_refinement_flags_posn
_atom_site_refinement_flags_adp
_atom_site_refinement_flags_occupancy
_atom_site_disorder_assembly
_atom_site_disorder_group
C1 C 0.3573(3) 0.8306(2) 0.4268(2) 0.0351(9) Uani 0.691(4) 1 d D U P A .
C2 C 0.4547(4) 0.7864(3) 0.4232(3) 0.0406(11) Uani 0.691(4) 1 d D U P A .
C3 C 0.5039(3) 0.8102(3) 0.3596(3) 0.0398(8) Uani 0.691(4) 1 d D U P . .
C4 C 0.45607(18) 0.9169(3) 0.24637(17) 0.0543(16) Uani 0.691(4) 1 d DG U P . .
C5 C 0.3855(2) 0.9804(2) 0.22049(16) 0.0572(13) Uani 0.691(4) 1 d DG U P A .
C6 C 0.2998(2) 0.99756(19) 0.26237(18) 0.0494(11) Uani 0.691(4) 1 d DG U P A .
C7 C 0.28476(17) 0.9512(2) 0.33012(17) 0.0442(12) Uani 0.691(4) 1 d DG U P A .
C8 C 0.3553(2) 0.8877(2) 0.35600(15) 0.0360(11) Uani 0.691(4) 1 d DG U P A .
C9 C 0.44098(18) 0.8705(2) 0.31413(17) 0.0416(10) Uani 0.691(4) 1 d DG U P A .
C10 C 0.4966(4) 0.7228(3) 0.4842(3) 0.0531(12) Uani 0.691(4) 1 d D . P . .
H10A H 0.524705 0.664523 0.459765 0.080 Uiso 0.691(4) 1 calc R U P A .
H10B H 0.448769 0.714895 0.524717 0.080 Uiso 0.691(4) 1 calc R U P . .
H10C H 0.543416 0.748110 0.507219 0.080 Uiso 0.691(4) 1 calc R U P . .
C11 C 0.6073(4) 0.7786(4) 0.3421(4) 0.0632(15) Uani 0.691(4) 1 d D . P A .
H11A H 0.619861 0.734700 0.299188 0.095 Uiso 0.691(4) 1 calc R U P . .
H11B H 0.633176 0.750704 0.388313 0.095 Uiso 0.691(4) 1 calc R U P . .
H11C H 0.635205 0.830140 0.327708 0.095 Uiso 0.691(4) 1 calc R U P . .
C12 C 0.5475(5) 0.8919(5) 0.1945(4) 0.080(2) Uani 0.691(4) 1 d D . P A .
H12A H 0.597237 0.869979 0.226925 0.120 Uiso 0.691(4) 1 calc R U P . .
H12B H 0.543641 0.844757 0.157171 0.120 Uiso 0.691(4) 1 calc R U P . .
H12C H 0.559707 0.944991 0.166475 0.120 Uiso 0.691(4) 1 calc R U P . .
C13 C 0.4021(6) 1.0304(6) 0.1453(4) 0.088(3) Uani 0.691(4) 1 d D . P . .
H13A H 0.351806 1.082080 0.141862 0.132 Uiso 0.691(4) 1 calc R U P A .
H13B H 0.459914 1.051274 0.145040 0.132 Uiso 0.691(4) 1 calc R U P . .
H13C H 0.405155 0.989899 0.100764 0.132 Uiso 0.691(4) 1 calc R U P . .
C14 C 0.2260(5) 1.0751(6) 0.2403(5) 0.069(2) Uani 0.691(4) 1 d D . P . .
H14A H 0.247135 1.101089 0.191775 0.103 Uiso 0.691(4) 1 calc R U P A .
H14B H 0.170109 1.052999 0.233399 0.103 Uiso 0.691(4) 1 calc R U P . .
H14C H 0.213265 1.121077 0.281607 0.103 Uiso 0.691(4) 1 calc R U P . .
C15 C 0.1882(4) 0.9705(4) 0.3742(3) 0.0495(14) Uani 0.691(4) 1 d D . P . .
H15A H 0.186736 0.930128 0.418325 0.074 Uiso 0.691(4) 1 calc R U P A .
H15B H 0.173375 1.032902 0.393007 0.074 Uiso 0.691(4) 1 calc R U P . .
H15C H 0.143352 0.960644 0.339182 0.074 Uiso 0.691(4) 1 calc R U P . .
C1C C 0.2977(6) 0.8729(5) 0.4120(5) 0.035(2) Uani 0.309(4) 1 d D U P A 2
C2C C 0.2323(8) 0.9460(7) 0.3785(6) 0.039(2) Uani 0.309(4) 1 d D U P A 2
C3C C 0.2704(7) 0.9774(7) 0.3118(7) 0.0398(8) Uani 0.309(4) 1 d D U P A 2
C4C C 0.4278(5) 0.9286(5) 0.2328(3) 0.042(3) Uani 0.309(4) 1 d DG U P A 2
C5C C 0.5143(4) 0.8744(5) 0.2331(3) 0.060(3) Uani 0.309(4) 1 d DG U P A 2
C6C C 0.5343(4) 0.8174(5) 0.2948(4) 0.055(3) Uani 0.309(4) 1 d DG U P A 2
C7C C 0.4680(4) 0.8146(5) 0.3561(3) 0.044(3) Uani 0.309(4) 1 d DG U P A 2
C8C C 0.3816(4) 0.8688(5) 0.3557(3) 0.041(3) Uani 0.309(4) 1 d DG U P A 2
C9C C 0.3615(4) 0.9258(4) 0.2940(4) 0.043(2) Uani 0.309(4) 1 d DG U P A 2
C10C C 0.1357(7) 0.9826(7) 0.4152(6) 0.047(2) Uani 0.309(4) 1 d D . P A 2
H10D H 0.123894 0.949345 0.462405 0.071 Uiso 0.309(4) 1 calc R U P A 2
H10E H 0.129257 1.046315 0.428300 0.071 Uiso 0.309(4) 1 calc R U P A 2
H10F H 0.091586 0.975585 0.378430 0.071 Uiso 0.309(4) 1 calc R U P A 2
C11C C 0.2237(12) 1.0558(10) 0.2661(9) 0.063(5) Uani 0.309(4) 1 d D . P A 2
H11D H 0.167887 1.086975 0.296552 0.095 Uiso 0.309(4) 1 calc R U P A 2
H11E H 0.207762 1.033618 0.217196 0.095 Uiso 0.309(4) 1 calc R U P A 2
H11F H 0.265169 1.097598 0.255073 0.095 Uiso 0.309(4) 1 calc R U P A 2
C12C C 0.4066(9) 0.9922(9) 0.1651(7) 0.062(4) Uani 0.309(4) 1 d D . P A 2
H12D H 0.342123 0.998155 0.155999 0.093 Uiso 0.309(4) 1 calc R U P A 2
H12E H 0.418590 1.051246 0.177880 0.093 Uiso 0.309(4) 1 calc R U P A 2
H12F H 0.445446 0.967807 0.118308 0.093 Uiso 0.309(4) 1 calc R U P A 2
C13C C 0.5829(9) 0.8738(12) 0.1621(7) 0.078(5) Uani 0.309(4) 1 d D . P A 2
H13D H 0.634422 0.823205 0.165025 0.117 Uiso 0.309(4) 1 calc R U P A 2
H13E H 0.553077 0.867683 0.115023 0.117 Uiso 0.309(4) 1 calc R U P A 2
H13F H 0.605382 0.930137 0.160714 0.117 Uiso 0.309(4) 1 calc R U P A 2
C14C C 0.6302(6) 0.7602(9) 0.2985(8) 0.062(4) Uani 0.309(4) 1 d D . P A 2
H14D H 0.665262 0.759383 0.247637 0.093 Uiso 0.309(4) 1 calc R U P A 2
H14E H 0.661437 0.785823 0.337444 0.093 Uiso 0.309(4) 1 calc R U P A 2
H14F H 0.625300 0.698788 0.312688 0.093 Uiso 0.309(4) 1 calc R U P A 2
C15C C 0.4941(9) 0.7575(9) 0.4270(6) 0.054(3) Uani 0.309(4) 1 d D . P A 2
H15D H 0.439492 0.739598 0.452709 0.081 Uiso 0.309(4) 1 calc R U P A 2
H15E H 0.539655 0.703711 0.410070 0.081 Uiso 0.309(4) 1 calc R U P A 2
H15F H 0.519798 0.792614 0.463324 0.081 Uiso 0.309(4) 1 calc R U P A 2
C16 C 0.3339(4) 0.6344(3) 0.4335(3) 0.0952(17) Uani 1 1 d . . . . .
H16A H 0.362928 0.619937 0.481560 0.143 Uiso 1 1 calc R U . . .
H16B H 0.381038 0.627565 0.389433 0.143 Uiso 1 1 calc R U . . .
H16C H 0.292187 0.593526 0.426420 0.143 Uiso 1 1 calc R U . . .
C17 C 0.1857(4) 0.7531(3) 0.3648(2) 0.098(2) Uani 1 1 d . . . . .
H17A H 0.141773 0.715509 0.382229 0.147 Uiso 1 1 calc R U . . .
H17B H 0.219261 0.728963 0.315562 0.147 Uiso 1 1 calc R U . . .
H17C H 0.152802 0.814546 0.357366 0.147 Uiso 1 1 calc R U . . .
C18 C 0.1458(2) 0.76902(19) 0.57908(18) 0.0429(7) Uani 1 1 d . . . . .
C19 C 0.1479(3) 0.6680(2) 0.5694(2) 0.0531(8) Uani 1 1 d . . . . .
H19A H 0.137847 0.654971 0.515908 0.080 Uiso 1 1 calc R U . . .
H19B H 0.099589 0.650933 0.605065 0.080 Uiso 1 1 calc R U . . .
H19C H 0.207545 0.633708 0.581200 0.080 Uiso 1 1 calc R U . . .
C20 C 0.1541(3) 0.7884(2) 0.66369(18) 0.0570(9) Uani 1 1 d . . . . .
H20A H 0.209930 0.750519 0.679809 0.086 Uiso 1 1 calc R U . . .
H20B H 0.100806 0.775506 0.695612 0.086 Uiso 1 1 calc R U . . .
H20C H 0.157021 0.851752 0.670295 0.086 Uiso 1 1 calc R U . . .
C21 C 0.0550(3) 0.8220(2) 0.5550(3) 0.0661(10) Uani 1 1 d . . . . .
H21A H 0.054046 0.886412 0.559265 0.099 Uiso 1 1 calc R U . . .
H21B H 0.004324 0.807009 0.589135 0.099 Uiso 1 1 calc R U . . .
H21C H 0.048549 0.806348 0.501248 0.099 Uiso 1 1 calc R U . . .
C22 C 0.2323(2) 1.07938(18) 0.54808(18) 0.0427(7) Uani 1 1 d . . . . .
C23 C 0.1771(2) 1.14218(18) 0.60042(19) 0.0439(7) Uani 1 1 d . . . . .
C24 C 0.1641(3) 1.2323(2) 0.5793(2) 0.0567(9) Uani 1 1 d . . . . .
H24 H 0.126157 1.275270 0.614099 0.068 Uiso 1 1 calc R U . . .
C25 C 0.2024(3) 1.2632(2) 0.5118(2) 0.0662(11) Uani 1 1 d D . . . .
C26 C 0.2601(3) 1.1997(3) 0.4632(2) 0.0678(12) Uani 1 1 d . . . . .
H26 H 0.289789 1.218280 0.416854 0.081 Uiso 1 1 calc R U . . .
C27 C 0.2753(3) 1.1087(2) 0.4816(2) 0.0537(8) Uani 1 1 d . . . . .
H27 H 0.315776 1.066321 0.447947 0.064 Uiso 1 1 calc R U . . .
C28 C 0.1322(3) 1.1146(2) 0.6772(2) 0.0542(8) Uani 1 1 d . . . . .
C29 C 0.2044(3) 1.0620(2) 0.7255(2) 0.0638(10) Uani 1 1 d . . . . .
H29A H 0.238431 1.008993 0.695966 0.096 Uiso 1 1 calc R U . . .
H29B H 0.174399 1.042989 0.773705 0.096 Uiso 1 1 calc R U . . .
H29C H 0.246762 1.100229 0.737969 0.096 Uiso 1 1 calc R U . . .
C30 C 0.0623(3) 1.0572(2) 0.6602(3) 0.0681(11) Uani 1 1 d . . . . .
H30A H 0.092708 1.006057 0.626677 0.102 Uiso 1 1 calc R U . . .
H30B H 0.012923 1.093791 0.633980 0.102 Uiso 1 1 calc R U . . .
H30C H 0.036788 1.035297 0.709016 0.102 Uiso 1 1 calc R U . . .
C31 C 0.0806(3) 1.1961(3) 0.7272(3) 0.0779(13) Uani 1 1 d . . . . .
H31A H 0.054689 1.175097 0.776309 0.117 Uiso 1 1 calc R U . . .
H31B H 0.031204 1.229922 0.699317 0.117 Uiso 1 1 calc R U . . .
H31C H 0.123112 1.234892 0.737740 0.117 Uiso 1 1 calc R U . . .
C32 C 0.1831(3) 1.3629(3) 0.4918(3) 0.0946(18) Uani 1 1 d D . . . .
C33 C 0.2604(6) 1.4044(5) 0.5096(6) 0.080(3) Uani 0.590(9) 1 d D . P B 1
H33A H 0.277339 1.386986 0.561652 0.119 Uiso 0.590(9) 1 calc R U P B 1
H33B H 0.312951 1.383662 0.471397 0.119 Uiso 0.590(9) 1 calc R U P B 1
H33C H 0.242167 1.469862 0.507650 0.119 Uiso 0.590(9) 1 calc R U P B 1
C34 C 0.0992(6) 1.4183(4) 0.5543(5) 0.089(3) Uani 0.590(9) 1 d D . P B 1
H34A H 0.117075 1.410116 0.607206 0.133 Uiso 0.590(9) 1 calc R U P B 1
H34B H 0.087802 1.482369 0.542172 0.133 Uiso 0.590(9) 1 calc R U P B 1
H34C H 0.043350 1.394995 0.550111 0.133 Uiso 0.590(9) 1 calc R U P B 1
C35 C 0.1476(8) 1.3808(6) 0.4164(5) 0.101(4) Uani 0.590(9) 1 d D . P B 1
H35A H 0.096943 1.349579 0.412278 0.151 Uiso 0.590(9) 1 calc R U P B 1
H35B H 0.125563 1.445557 0.411329 0.151 Uiso 0.590(9) 1 calc R U P B 1
H35C H 0.196347 1.359357 0.375076 0.151 Uiso 0.590(9) 1 calc R U P B 1
C33D C 0.0913(7) 1.3853(9) 0.4638(11) 0.140(10) Uani 0.410(9) 1 d D . P B 2
H33D H 0.084953 1.339442 0.426250 0.210 Uiso 0.410(9) 1 calc R U P B 2
H33E H 0.044546 1.387485 0.507782 0.210 Uiso 0.410(9) 1 calc R U P B 2
H33F H 0.083417 1.443986 0.438888 0.210 Uiso 0.410(9) 1 calc R U P B 2
C34D C 0.2511(9) 1.3716(7) 0.4098(7) 0.114(6) Uani 0.410(9) 1 d D . P B 2
H34D H 0.233996 1.336965 0.367926 0.170 Uiso 0.410(9) 1 calc R U P B 2
H34E H 0.243811 1.434782 0.395210 0.170 Uiso 0.410(9) 1 calc R U P B 2
H34F H 0.315065 1.348053 0.418651 0.170 Uiso 0.410(9) 1 calc R U P B 2
C35D C 0.2153(13) 1.4160(8) 0.5474(8) 0.133(9) Uani 0.410(9) 1 d D . P B 2
H35D H 0.277949 1.387911 0.556896 0.200 Uiso 0.410(9) 1 calc R U P B 2
H35E H 0.214367 1.476446 0.527212 0.200 Uiso 0.410(9) 1 calc R U P B 2
H35F H 0.175495 1.419944 0.596106 0.200 Uiso 0.410(9) 1 calc R U P B 2
C36 C 0.4500(13) 0.9247(15) 0.5911(9) 0.063(6) Uani 0.505(17) 1 d D U P C 1
H36A H 0.419735 0.987138 0.605740 0.075 Uiso 0.505(17) 1 calc R U P C 1
H36B H 0.480311 0.924098 0.537639 0.075 Uiso 0.505(17) 1 calc R U P C 1
C37 C 0.5182(8) 0.8878(9) 0.6467(6) 0.065(3) Uani 0.505(17) 1 d D U P C 1
H37A H 0.554780 0.932133 0.659953 0.078 Uiso 0.505(17) 1 calc R U P C 1
H37B H 0.559519 0.831803 0.626615 0.078 Uiso 0.505(17) 1 calc R U P C 1
C38 C 0.4531(7) 0.8708(9) 0.7141(5) 0.066(3) Uani 0.505(17) 1 d D U P C 1
H38A H 0.421096 0.927772 0.740172 0.079 Uiso 0.505(17) 1 calc R U P C 1
H38B H 0.485707 0.831422 0.752435 0.079 Uiso 0.505(17) 1 calc R U P C 1
C39 C 0.3866(8) 0.8248(9) 0.6767(6) 0.046(2) Uani 0.505(17) 1 d D U P C 1
H39A H 0.325546 0.837535 0.706468 0.055 Uiso 0.505(17) 1 calc R U P C 1
H39B H 0.409177 0.758998 0.673368 0.055 Uiso 0.505(17) 1 calc R U P C 1
C36E C 0.4488(12) 0.9243(16) 0.5891(11) 0.065(7) Uani 0.495(17) 1 d D U P C 2
H36C H 0.418847 0.987355 0.580752 0.078 Uiso 0.495(17) 1 calc R U P C 2
H36D H 0.497565 0.904446 0.546489 0.078 Uiso 0.495(17) 1 calc R U P C 2
C37E C 0.4857(12) 0.9129(8) 0.6677(9) 0.080(4) Uani 0.495(17) 1 d D U P C 2
H37C H 0.549411 0.922310 0.664764 0.096 Uiso 0.495(17) 1 calc R U P C 2
H37D H 0.447371 0.955512 0.706424 0.096 Uiso 0.495(17) 1 calc R U P C 2
C38E C 0.4813(11) 0.8179(10) 0.6880(10) 0.100(5) Uani 0.495(17) 1 d D U P C 2
H38C H 0.476281 0.810165 0.744962 0.120 Uiso 0.495(17) 1 calc R U P C 2
H38D H 0.536183 0.775748 0.664544 0.120 Uiso 0.495(17) 1 calc R U P C 2
C39E C 0.3965(12) 0.8032(14) 0.6544(13) 0.107(7) Uani 0.495(17) 1 d D U P C 2
H39C H 0.405487 0.741227 0.633341 0.129 Uiso 0.495(17) 1 calc R U P C 2
H39D H 0.343708 0.813064 0.694533 0.129 Uiso 0.495(17) 1 calc R U P C 2
N1 N 0.22241(18) 0.79457(14) 0.53106(13) 0.0378(5) Uani 1 1 d . . . . .
O1 O 0.24179(16) 0.99007(13) 0.56172(13) 0.0474(5) Uani 1 1 d . . . . .
O2 O 0.38215(16) 0.86477(14) 0.59614(14) 0.0496(5) Uani 1 1 d . . . . .
Al1 Al 0.28822(7) 0.88283(5) 0.52964(5) 0.0388(2) Uani 1 1 d . . . . .
Si1 Si 0.26777(9) 0.75334(7) 0.43925(5) 0.0644(3) Uani 1 1 d . . . . .
C1A C 0.7143(4) 0.2974(3) 0.0888(3) 0.0337(10) Uani 0.593(4) 1 d . U P D 1
C2A C 0.7786(4) 0.3450(3) 0.1264(3) 0.0360(11) Uani 0.593(4) 1 d D U P D 1
C3A C 0.7378(5) 0.3945(5) 0.1890(5) 0.0398(8) Uani 0.593(4) 1 d D U P D 1
C4A C 0.5722(2) 0.4117(2) 0.25840(17) 0.0399(17) Uani 0.593(4) 1 d DG U P D 1
C5A C 0.4856(2) 0.3936(3) 0.25292(19) 0.0524(14) Uani 0.593(4) 1 d DG U P D 1
C6A C 0.46995(18) 0.3431(3) 0.1907(2) 0.0499(13) Uani 0.593(4) 1 d DG U P D 1
C7A C 0.5408(2) 0.3106(3) 0.1340(2) 0.0394(15) Uani 0.593(4) 1 d DG U P D 1
C8A C 0.62734(19) 0.3287(2) 0.13943(17) 0.0332(12) Uani 0.593(4) 1 d DG U P D 1
C9A C 0.64304(18) 0.3792(2) 0.20166(18) 0.0349(10) Uani 0.593(4) 1 d DG U P D 1
C10A C 0.8760(4) 0.3436(4) 0.0947(3) 0.0453(13) Uani 0.593(4) 1 d D . P D 1
H10G H 0.881927 0.403785 0.077306 0.068 Uiso 0.593(4) 1 calc R U P D 1
H10H H 0.892827 0.301147 0.050782 0.068 Uiso 0.593(4) 1 calc R U P D 1
H10I H 0.916780 0.325000 0.135372 0.068 Uiso 0.593(4) 1 calc R U P D 1
C11A C 0.7822(6) 0.4581(5) 0.2321(4) 0.0520(17) Uani 0.593(4) 1 d D . P D 1
H11G H 0.839219 0.465250 0.202248 0.078 Uiso 0.593(4) 1 calc R U P D 1
H11H H 0.795731 0.433585 0.283041 0.078 Uiso 0.593(4) 1 calc R U P D 1
H11I H 0.740564 0.516604 0.238815 0.078 Uiso 0.593(4) 1 calc R U P D 1
C12A C 0.5915(5) 0.4644(5) 0.3294(3) 0.0619(17) Uani 0.593(4) 1 d D . P D 1
H12G H 0.559976 0.527252 0.327138 0.093 Uiso 0.593(4) 1 calc R U P D 1
H12H H 0.657524 0.461532 0.328735 0.093 Uiso 0.593(4) 1 calc R U P D 1
H12I H 0.569301 0.437856 0.377307 0.093 Uiso 0.593(4) 1 calc R U P D 1
C13A C 0.4098(5) 0.4216(6) 0.3179(4) 0.084(3) Uani 0.593(4) 1 d D . P D 1
H13G H 0.434121 0.448036 0.360881 0.125 Uiso 0.593(4) 1 calc R U P D 1
H13H H 0.386055 0.368809 0.336123 0.125 Uiso 0.593(4) 1 calc R U P D 1
H13I H 0.360398 0.465850 0.298627 0.125 Uiso 0.593(4) 1 calc R U P D 1
C14A C 0.3737(4) 0.3271(7) 0.1811(5) 0.069(2) Uani 0.593(4) 1 d D . P D 1
H14G H 0.368258 0.267606 0.200546 0.103 Uiso 0.593(4) 1 calc R U P D 1
H14H H 0.363237 0.330328 0.126047 0.103 Uiso 0.593(4) 1 calc R U P D 1
H14I H 0.328217 0.373117 0.210496 0.103 Uiso 0.593(4) 1 calc R U P D 1
C15A C 0.5205(4) 0.2564(4) 0.0647(3) 0.0448(13) Uani 0.593(4) 1 d D . P D 1
H15G H 0.576056 0.239868 0.028813 0.067 Uiso 0.593(4) 1 calc R U P D 1
H15H H 0.472024 0.293101 0.037639 0.067 Uiso 0.593(4) 1 calc R U P D 1
H15I H 0.500712 0.201926 0.083640 0.067 Uiso 0.593(4) 1 calc R U P D 1
C1B C 0.6628(6) 0.2792(4) 0.0769(4) 0.0361(15) Uani 0.407(4) 1 d . U P D 2
C2B C 0.5655(6) 0.2730(5) 0.0804(4) 0.0380(16) Uani 0.407(4) 1 d D U P D 2
C3B C 0.5142(7) 0.3172(7) 0.1385(6) 0.0398(8) Uani 0.407(4) 1 d D U P D 2
C4B C 0.5592(3) 0.4116(4) 0.2526(3) 0.052(3) Uani 0.407(4) 1 d DG U P D 2
C5B C 0.6284(3) 0.4495(3) 0.2781(2) 0.0441(17) Uani 0.407(4) 1 d DG U P D 2
C6B C 0.7149(3) 0.4325(3) 0.2377(3) 0.0403(16) Uani 0.407(4) 1 d DG U P D 2
C7B C 0.7321(3) 0.3777(4) 0.1717(3) 0.035(2) Uani 0.407(4) 1 d DG U P D 2
C8B C 0.6628(3) 0.3398(3) 0.1461(2) 0.0319(17) Uani 0.407(4) 1 d DG U P D 2
C9B C 0.5763(3) 0.3568(3) 0.1866(3) 0.0351(14) Uani 0.407(4) 1 d DG U P D 2
C10B C 0.5263(6) 0.2210(5) 0.0216(5) 0.0467(19) Uani 0.407(4) 1 d D . P D 2
H10J H 0.502276 0.172039 0.047591 0.070 Uiso 0.407(4) 1 calc R U P D 2
H10K H 0.574509 0.196162 -0.019195 0.070 Uiso 0.407(4) 1 calc R U P D 2
H10L H 0.476738 0.261383 -0.001496 0.070 Uiso 0.407(4) 1 calc R U P D 2
C11B C 0.4104(7) 0.3310(8) 0.1567(7) 0.056(3) Uani 0.407(4) 1 d D . P D 2
H11J H 0.383637 0.309187 0.112804 0.084 Uiso 0.407(4) 1 calc R U P D 2
H11K H 0.384703 0.395075 0.165643 0.084 Uiso 0.407(4) 1 calc R U P D 2
H11L H 0.396237 0.297649 0.203259 0.084 Uiso 0.407(4) 1 calc R U P D 2
C12B C 0.4672(6) 0.4224(7) 0.3024(5) 0.061(2) Uani 0.407(4) 1 d D . P D 2
H12J H 0.478171 0.413585 0.357103 0.092 Uiso 0.407(4) 1 calc R U P D 2
H12K H 0.433636 0.377725 0.286065 0.092 Uiso 0.407(4) 1 calc R U P D 2
H12L H 0.431223 0.482817 0.296009 0.092 Uiso 0.407(4) 1 calc R U P D 2
C13B C 0.6094(7) 0.5093(6) 0.3504(5) 0.064(3) Uani 0.407(4) 1 d D . P D 2
H13J H 0.653202 0.485904 0.387684 0.096 Uiso 0.407(4) 1 calc R U P D 2
H13K H 0.547052 0.510182 0.373887 0.096 Uiso 0.407(4) 1 calc R U P D 2
H13L H 0.615568 0.570423 0.336265 0.096 Uiso 0.407(4) 1 calc R U P D 2
C14B C 0.7886(8) 0.4810(9) 0.2599(7) 0.068(3) Uani 0.407(4) 1 d D . P D 2
H14J H 0.848159 0.439796 0.253813 0.102 Uiso 0.407(4) 1 calc R U P D 2
H14K H 0.774729 0.501843 0.313994 0.102 Uiso 0.407(4) 1 calc R U P D 2
H14L H 0.790265 0.532618 0.226099 0.102 Uiso 0.407(4) 1 calc R U P D 2
C15B C 0.8279(6) 0.3596(5) 0.1269(5) 0.0431(19) Uani 0.407(4) 1 d D . P D 2
H15J H 0.842532 0.416450 0.108141 0.065 Uiso 0.407(4) 1 calc R U P D 2
H15K H 0.828774 0.319312 0.082641 0.065 Uiso 0.407(4) 1 calc R U P D 2
H15L H 0.873255 0.331607 0.161356 0.065 Uiso 0.407(4) 1 calc R U P D 2
C16A C 0.6884(3) 0.0828(3) 0.0861(2) 0.0721(12) Uani 1 1 d . . . . .
H16D H 0.650260 0.081348 0.043338 0.108 Uiso 1 1 calc R U . . .
H16E H 0.649207 0.097690 0.134702 0.108 Uiso 1 1 calc R U . . .
H16F H 0.728332 0.023823 0.090232 0.108 Uiso 1 1 calc R U . . .
C17A C 0.8551(3) 0.1340(2) 0.13032(19) 0.0713(13) Uani 1 1 d . . . . .
H17D H 0.884946 0.071603 0.117901 0.107 Uiso 1 1 calc R U . . .
H17E H 0.830022 0.138988 0.184854 0.107 Uiso 1 1 calc R U . . .
H17F H 0.899999 0.172760 0.121439 0.107 Uiso 1 1 calc R U . . .
C18A C 0.8609(2) 0.12811(17) -0.08175(16) 0.0364(6) Uani 1 1 d . . . . .
C19A C 0.8457(2) 0.1514(2) -0.16626(16) 0.0448(7) Uani 1 1 d . . . . .
H19D H 0.786207 0.139892 -0.177560 0.067 Uiso 1 1 calc R U . . .
H19E H 0.894265 0.114367 -0.200793 0.067 Uiso 1 1 calc R U . . .
H19F H 0.847003 0.215007 -0.174492 0.067 Uiso 1 1 calc R U . . .
C20A C 0.8542(3) 0.02969(18) -0.06888(19) 0.0506(8) Uani 1 1 d . . . . .
H20D H 0.867470 0.013005 -0.015845 0.076 Uiso 1 1 calc R U . . .
H20E H 0.898570 -0.008740 -0.105884 0.076 Uiso 1 1 calc R U . . .
H20F H 0.792303 0.021906 -0.076692 0.076 Uiso 1 1 calc R U . . .
C21A C 0.9573(2) 0.1386(2) -0.0677(2) 0.0501(8) Uani 1 1 d . . . . .
H21D H 0.963680 0.200642 -0.077779 0.075 Uiso 1 1 calc R U . . .
H21E H 1.002161 0.097760 -0.102586 0.075 Uiso 1 1 calc R U . . .
H21F H 0.968082 0.124149 -0.013749 0.075 Uiso 1 1 calc R U . . .
C22A C 0.7845(2) 0.47633(17) -0.05202(18) 0.0436(7) Uani 1 1 d . . . . .
C23A C 0.8375(2) 0.52265(17) -0.10187(18) 0.0429(7) Uani 1 1 d . . . . .
C24A C 0.8382(2) 0.61150(18) -0.0814(2) 0.0475(8) Uani 1 1 d . . . . .
H24A H 0.874382 0.643548 -0.114426 0.057 Uiso 1 1 calc R U . . .
C25A C 0.7894(2) 0.65566(19) -0.0158(2) 0.0510(8) Uani 1 1 d . . . . .
C26A C 0.7353(3) 0.6087(2) 0.0302(2) 0.0538(9) Uani 1 1 d . . . . .
H26A H 0.699583 0.636988 0.074948 0.065 Uiso 1 1 calc R U . . .
C27A C 0.7325(3) 0.5205(2) 0.0118(2) 0.0514(8) Uani 1 1 d . . . . .
H27A H 0.694013 0.489761 0.043858 0.062 Uiso 1 1 calc R U . . .
C28A C 0.8969(3) 0.4779(2) -0.1742(2) 0.0531(8) Uani 1 1 d . . . . .
C29A C 0.8373(3) 0.4397(3) -0.2277(2) 0.0701(12) Uani 1 1 d . . . . .
H29D H 0.807732 0.395580 -0.199427 0.105 Uiso 1 1 calc R U . . .
H29E H 0.875778 0.410514 -0.273080 0.105 Uiso 1 1 calc R U . . .
H29F H 0.790482 0.488483 -0.244664 0.105 Uiso 1 1 calc R U . . .
C30A C 0.9721(3) 0.4031(2) -0.1485(3) 0.0727(12) Uani 1 1 d . . . . .
H30D H 0.944096 0.359071 -0.118570 0.109 Uiso 1 1 calc R U . . .
H30E H 1.010907 0.428849 -0.116122 0.109 Uiso 1 1 calc R U . . .
H30F H 1.009288 0.373516 -0.194270 0.109 Uiso 1 1 calc R U . . .
C31A C 0.9433(3) 0.5442(3) -0.2222(2) 0.0721(11) Uani 1 1 d . . . . .
H31D H 0.979554 0.513026 -0.267716 0.108 Uiso 1 1 calc R U . . .
H31E H 0.983424 0.568888 -0.190348 0.108 Uiso 1 1 calc R U . . .
H31F H 0.896491 0.593156 -0.239095 0.108 Uiso 1 1 calc R U . . .
C32A C 0.7937(3) 0.7529(2) 0.0048(3) 0.0663(11) Uani 1 1 d . . . . .
C33A C 0.7036(4) 0.8138(2) -0.0088(4) 0.100(2) Uani 1 1 d . . . . .
H33G H 0.653802 0.794810 0.023665 0.150 Uiso 1 1 calc R U . . .
H33H H 0.692943 0.810057 -0.063530 0.150 Uiso 1 1 calc R U . . .
H33I H 0.705804 0.875782 0.004751 0.150 Uiso 1 1 calc R U . . .
C34A C 0.8138(4) 0.7599(3) 0.0889(3) 0.0953(18) Uani 1 1 d . . . . .
H34G H 0.815809 0.822258 0.101348 0.143 Uiso 1 1 calc R U . . .
H34H H 0.872889 0.721232 0.096266 0.143 Uiso 1 1 calc R U . . .
H34I H 0.765524 0.740737 0.123119 0.143 Uiso 1 1 calc R U . . .
C35A C 0.8702(4) 0.7852(3) -0.0461(3) 0.0971(18) Uani 1 1 d . . . . .
H35G H 0.873213 0.846184 -0.029893 0.146 Uiso 1 1 calc R U . . .
H35H H 0.857265 0.785242 -0.100495 0.146 Uiso 1 1 calc R U . . .
H35I H 0.928815 0.744856 -0.040246 0.146 Uiso 1 1 calc R U . . .
C36A C 0.5705(8) 0.4128(6) -0.0791(8) 0.069(3) Uani 0.700(16) 1 d D U P E 1
H36E H 0.545792 0.423580 -0.024153 0.083 Uiso 0.700(16) 1 calc R U P E 1
H36F H 0.601587 0.462074 -0.096410 0.083 Uiso 0.700(16) 1 calc R U P E 1
C37A C 0.4973(7) 0.4053(6) -0.1284(6) 0.082(3) Uani 0.700(16) 1 d D U P E 1
H37E H 0.466085 0.465249 -0.144583 0.098 Uiso 0.700(16) 1 calc R U P E 1
H37F H 0.451518 0.374535 -0.101026 0.098 Uiso 0.700(16) 1 calc R U P E 1
C38A C 0.5482(7) 0.3500(8) -0.1977(6) 0.099(3) Uani 0.700(16) 1 d D U P E 1
H38E H 0.506785 0.319435 -0.224057 0.119 Uiso 0.700(16) 1 calc R U P E 1
H38F H 0.576176 0.388008 -0.235448 0.119 Uiso 0.700(16) 1 calc R U P E 1
C39A C 0.6201(7) 0.2833(6) -0.1627(6) 0.074(3) Uani 0.700(16) 1 d D U P E 1
H39E H 0.599480 0.225941 -0.153008 0.089 Uiso 0.700(16) 1 calc R U P E 1
H39F H 0.677705 0.271367 -0.197510 0.089 Uiso 0.700(16) 1 calc R U P E 1
C36F C 0.570(2) 0.4120(14) -0.0930(19) 0.083(9) Uani 0.300(16) 1 d D U P E 2
H36G H 0.603353 0.461694 -0.098701 0.099 Uiso 0.300(16) 1 calc R U P E 2
H36H H 0.526659 0.422787 -0.045287 0.099 Uiso 0.300(16) 1 calc R U P E 2
C37F C 0.519(2) 0.4049(14) -0.1622(17) 0.088(8) Uani 0.300(16) 1 d D U P E 2
H37G H 0.551859 0.424835 -0.209415 0.105 Uiso 0.300(16) 1 calc R U P E 2
H37H H 0.456579 0.441451 -0.154791 0.105 Uiso 0.300(16) 1 calc R U P E 2
C38F C 0.5176(13) 0.3074(12) -0.1676(13) 0.078(5) Uani 0.300(16) 1 d D U P E 2
H38G H 0.514377 0.289340 -0.222002 0.093 Uiso 0.300(16) 1 calc R U P E 2
H38H H 0.464158 0.293582 -0.135308 0.093 Uiso 0.300(16) 1 calc R U P E 2
C39F C 0.6050(12) 0.2595(9) -0.1384(10) 0.049(4) Uani 0.300(16) 1 d D U P E 2
H39G H 0.594893 0.206540 -0.107981 0.058 Uiso 0.300(16) 1 calc R U P E 2
H39H H 0.652065 0.239309 -0.182202 0.058 Uiso 0.300(16) 1 calc R U P E 2
N1A N 0.79229(17) 0.18782(13) -0.02994(12) 0.0350(5) Uani 1 1 d . . . . .
O1A O 0.78431(17) 0.38834(12) -0.06576(13) 0.0495(5) Uani 1 1 d . . . . .
O2A O 0.63348(16) 0.32502(13) -0.08952(13) 0.0487(5) Uani 1 1 d D . . . .
Al1A Al 0.73329(7) 0.30384(5) -0.02859(5) 0.0394(2) Uani 1 1 d . . . . .
Si1A Si 0.76017(8) 0.16983(5) 0.06673(5) 0.0510(2) Uani 1 1 d . . . . .

loop_
_atom_site_aniso_label
_atom_site_aniso_U_11
_atom_site_aniso_U_22
_atom_site_aniso_U_33
_atom_site_aniso_U_23
_atom_site_aniso_U_13
_atom_site_aniso_U_12
C1 0.049(2) 0.0275(18) 0.0278(18) 0.0034(14) -0.0026(16) -0.0060(17)
C2 0.052(3) 0.031(3) 0.037(2) -0.0025(18) -0.006(2) -0.005(2)
C3 0.0431(18) 0.0368(16) 0.0431(18) 0.0031(13) -0.0158(13) -0.0114(13)
C4 0.068(4) 0.063(4) 0.041(3) 0.010(3) -0.009(3) -0.033(3)
C5 0.086(4) 0.060(3) 0.037(3) 0.019(2) -0.014(2) -0.038(3)
C6 0.075(3) 0.036(2) 0.044(3) 0.0094(18) -0.026(2) -0.020(2)
C7 0.065(3) 0.035(2) 0.036(3) 0.0005(18) -0.016(2) -0.012(2)
C8 0.052(3) 0.031(2) 0.029(2) 0.0003(17) -0.0061(18) -0.015(2)
C9 0.056(3) 0.037(2) 0.033(2) 0.0018(16) -0.0013(18) -0.0138(18)
C10 0.067(3) 0.040(2) 0.048(3) 0.004(2) -0.011(2) 0.002(2)
C11 0.053(3) 0.068(4) 0.066(4) 0.001(3) 0.003(3) -0.008(3)
C12 0.094(6) 0.100(6) 0.048(4) 0.018(4) 0.011(3) -0.032(5)
C13 0.127(7) 0.095(6) 0.054(4) 0.039(4) -0.021(4) -0.046(5)
C14 0.087(5) 0.042(4) 0.083(7) 0.025(4) -0.040(4) -0.015(3)
C15 0.065(4) 0.041(3) 0.046(3) 0.005(2) -0.024(3) -0.011(3)
C1C 0.058(5) 0.024(4) 0.023(4) 0.000(3) -0.008(3) -0.004(4)
C2C 0.055(6) 0.025(5) 0.040(5) 0.001(4) -0.019(4) -0.007(4)
C3C 0.0431(18) 0.0368(16) 0.0431(18) 0.0031(13) -0.0158(13) -0.0114(13)
C4C 0.072(6) 0.056(7) 0.011(4) -0.002(4) -0.008(4) -0.041(5)
C5C 0.075(7) 0.067(7) 0.045(6) 0.004(5) 0.002(5) -0.036(5)
C6C 0.056(6) 0.054(6) 0.054(6) 0.002(4) 0.003(4) -0.011(5)
C7C 0.043(5) 0.054(6) 0.038(5) -0.007(4) -0.014(4) -0.010(5)
C8C 0.066(6) 0.020(4) 0.033(5) -0.005(3) -0.001(4) 0.002(4)
C9C 0.062(5) 0.034(4) 0.033(4) -0.001(3) -0.001(3) -0.014(4)
C10C 0.054(7) 0.040(5) 0.045(6) 0.000(4) -0.008(5) -0.002(5)
C11C 0.114(14) 0.035(9) 0.053(10) 0.008(6) -0.018(8) -0.038(9)
C12C 0.057(8) 0.078(11) 0.052(10) 0.007(7) 0.002(6) -0.015(7)
C13C 0.067(10) 0.103(12) 0.062(10) 0.003(9) 0.019(7) -0.024(9)
C14C 0.040(7) 0.080(9) 0.060(8) -0.008(7) 0.010(6) -0.003(6)
C15C 0.051(9) 0.049(8) 0.058(8) 0.005(6) 0.002(7) -0.001(6)
C16 0.098(4) 0.082(3) 0.106(4) -0.052(3) 0.030(3) -0.036(3)
C17 0.206(6) 0.062(2) 0.048(2) 0.0086(18) -0.042(3) -0.067(3)
C18 0.0577(19) 0.0312(14) 0.0426(16) 0.0003(11) -0.0032(14) -0.0167(13)
C19 0.075(2) 0.0362(16) 0.0533(19) 0.0026(13) -0.0003(17) -0.0254(16)
C20 0.084(3) 0.0543(19) 0.0401(17) -0.0016(14) 0.0061(16) -0.0359(19)
C21 0.062(2) 0.0457(19) 0.093(3) -0.0094(19) -0.014(2) -0.0119(17)
C22 0.0559(19) 0.0276(13) 0.0496(17) 0.0065(12) -0.0160(14) -0.0154(12)
C23 0.0538(19) 0.0280(13) 0.0542(18) 0.0041(12) -0.0149(14) -0.0138(12)
C24 0.063(2) 0.0297(15) 0.082(3) 0.0079(15) -0.0268(19) -0.0109(14)
C25 0.088(3) 0.0372(17) 0.085(3) 0.0240(18) -0.043(2) -0.0247(18)
C26 0.099(3) 0.065(2) 0.058(2) 0.0301(19) -0.032(2) -0.049(2)
C27 0.073(2) 0.0467(18) 0.0490(18) 0.0075(14) -0.0124(16) -0.0281(17)
C28 0.067(2) 0.0346(15) 0.062(2) -0.0061(14) 0.0031(17) -0.0170(15)
C29 0.097(3) 0.052(2) 0.0466(19) 0.0089(15) -0.0054(19) -0.025(2)
C30 0.066(2) 0.0476(19) 0.093(3) -0.0124(19) 0.010(2) -0.0243(18)
C31 0.096(3) 0.051(2) 0.085(3) -0.025(2) 0.016(2) -0.021(2)
C32 0.112(4) 0.046(2) 0.140(5) 0.051(3) -0.055(4) -0.031(2)
C33 0.117(8) 0.030(3) 0.096(7) 0.013(4) -0.015(5) -0.023(4)
C34 0.111(7) 0.030(3) 0.113(7) 0.020(4) 0.006(5) 0.007(3)
C35 0.146(11) 0.064(5) 0.085(6) 0.032(4) -0.038(6) 0.008(6)
C33D 0.096(11) 0.076(9) 0.25(3) 0.096(15) -0.044(14) -0.012(8)
C34D 0.133(14) 0.052(6) 0.161(14) 0.066(8) -0.037(10) -0.022(7)
C35D 0.21(3) 0.035(6) 0.157(18) 0.000(8) 0.002(15) -0.034(10)
C36 0.090(13) 0.048(12) 0.053(7) 0.003(6) 0.001(7) -0.023(9)
C37 0.057(6) 0.062(6) 0.076(6) -0.022(4) -0.008(4) -0.013(4)
C38 0.076(6) 0.067(7) 0.062(5) 0.015(4) -0.024(4) -0.021(5)
C39 0.057(5) 0.051(5) 0.028(3) 0.014(3) -0.007(3) -0.006(3)
C36E 0.051(9) 0.055(13) 0.104(12) 0.016(9) -0.033(9) -0.036(8)
C37E 0.079(10) 0.074(7) 0.096(10) -0.003(7) -0.037(8) -0.025(6)
C38E 0.104(9) 0.093(8) 0.120(11) 0.039(8) -0.061(8) -0.035(7)
C39E 0.097(11) 0.094(12) 0.155(17) 0.069(11) -0.077(11) -0.049(9)
N1 0.0546(15) 0.0269(11) 0.0335(12) 0.0018(9) -0.0058(10) -0.0111(10)
O1 0.0628(14) 0.0257(9) 0.0546(13) 0.0050(8) -0.0039(11) -0.0118(9)
O2 0.0549(14) 0.0381(11) 0.0604(14) 0.0092(10) -0.0134(11) -0.0172(10)
Al1 0.0606(6) 0.0297(4) 0.0295(4) 0.0007(3) -0.0026(4) -0.0180(4)
Si1 0.1134(9) 0.0547(5) 0.0358(4) -0.0117(4) 0.0108(5) -0.0510(6)
C1A 0.049(3) 0.024(2) 0.029(2) -0.0006(16) -0.003(2) -0.008(2)
C2A 0.042(3) 0.028(2) 0.041(3) 0.0008(19) -0.010(2) -0.010(2)
C3A 0.0431(18) 0.0368(16) 0.0431(18) 0.0031(13) -0.0158(13) -0.0114(13)
C4A 0.064(4) 0.028(4) 0.024(3) 0.000(3) -0.003(3) 0.000(3)
C5A 0.054(3) 0.051(3) 0.047(3) -0.012(2) 0.006(3) -0.001(3)
C6A 0.050(3) 0.044(3) 0.056(3) -0.006(2) -0.004(3) -0.010(2)
C7A 0.043(3) 0.035(3) 0.044(3) 0.003(2) -0.011(3) -0.013(3)
C8A 0.046(3) 0.023(2) 0.031(2) -0.0004(17) -0.008(2) -0.006(2)
C9A 0.047(3) 0.028(2) 0.029(2) -0.0004(17) -0.0075(18) -0.0025(18)
C10A 0.049(4) 0.045(3) 0.044(3) -0.007(2) -0.006(3) -0.014(3)
C11A 0.063(4) 0.042(4) 0.050(4) -0.008(3) -0.011(3) -0.007(3)
C12A 0.068(4) 0.069(4) 0.044(4) -0.020(3) 0.000(3) -0.006(3)
C13A 0.074(5) 0.092(6) 0.077(5) -0.038(4) 0.021(4) -0.013(5)
C14A 0.044(5) 0.084(5) 0.079(6) -0.023(4) 0.001(4) -0.019(4)
C15A 0.053(4) 0.042(3) 0.041(3) -0.005(2) -0.003(3) -0.014(3)
C1B 0.050(4) 0.031(3) 0.033(3) 0.000(2) -0.004(3) -0.019(3)
C2B 0.051(4) 0.030(3) 0.039(4) 0.007(3) -0.015(3) -0.018(3)
C3B 0.0431(18) 0.0368(16) 0.0431(18) 0.0031(13) -0.0158(13) -0.0114(13)
C4B 0.049(6) 0.043(8) 0.060(7) -0.011(5) 0.000(5) -0.003(5)
C5B 0.066(4) 0.034(3) 0.031(4) 0.000(3) -0.010(3) -0.004(3)
C6B 0.061(4) 0.027(3) 0.036(4) 0.004(3) -0.014(3) -0.012(3)
C7B 0.047(4) 0.027(4) 0.036(5) 0.006(3) -0.012(3) -0.014(3)
C8B 0.038(4) 0.029(3) 0.031(4) 0.006(3) -0.009(3) -0.009(3)
C9B 0.041(3) 0.026(3) 0.041(3) 0.004(2) -0.009(3) -0.009(3)
C10B 0.058(5) 0.041(4) 0.048(5) 0.002(4) -0.011(4) -0.024(4)
C11B 0.046(7) 0.059(5) 0.063(7) 0.013(5) -0.013(5) -0.011(5)
C12B 0.067(7) 0.061(6) 0.053(6) -0.003(4) 0.006(5) -0.010(5)
C13B 0.082(7) 0.053(5) 0.055(6) -0.018(4) -0.019(5) -0.002(5)
C14B 0.092(9) 0.060(8) 0.061(8) -0.004(6) -0.019(7) -0.030(6)
C15B 0.050(6) 0.039(4) 0.044(5) 0.008(3) -0.004(4) -0.019(4)
C16A 0.079(3) 0.069(2) 0.062(2) 0.0250(19) 0.011(2) -0.009(2)
C17A 0.139(4) 0.0446(18) 0.0352(17) 0.0090(14) -0.029(2) -0.021(2)
C18A 0.0526(17) 0.0232(12) 0.0327(13) 0.0009(10) -0.0070(12) -0.0047(11)
C19A 0.058(2) 0.0407(15) 0.0328(14) -0.0014(12) -0.0050(13) -0.0019(14)
C20A 0.077(2) 0.0260(13) 0.0463(17) -0.0037(12) 0.0006(16) -0.0064(14)
C21A 0.054(2) 0.0431(16) 0.0538(19) 0.0062(14) -0.0104(15) -0.0082(14)
C22A 0.065(2) 0.0199(12) 0.0498(17) 0.0029(11) -0.0200(15) -0.0103(12)
C23A 0.0559(19) 0.0235(12) 0.0523(17) 0.0037(11) -0.0215(14) -0.0079(12)
C24A 0.0553(19) 0.0259(13) 0.066(2) 0.0051(13) -0.0263(16) -0.0101(12)
C25A 0.060(2) 0.0246(13) 0.073(2) -0.0035(14) -0.0344(18) -0.0059(13)
C26A 0.072(2) 0.0306(15) 0.056(2) -0.0082(13) -0.0152(17) -0.0009(15)
C27A 0.072(2) 0.0308(14) 0.0526(19) 0.0004(13) -0.0134(16) -0.0103(14)
C28A 0.074(2) 0.0346(15) 0.0538(19) 0.0021(13) -0.0085(17) -0.0165(15)
C29A 0.113(4) 0.059(2) 0.047(2) -0.0042(16) -0.013(2) -0.036(2)
C30A 0.085(3) 0.0426(19) 0.082(3) -0.0003(18) 0.002(2) 0.0047(19)
C31A 0.097(3) 0.055(2) 0.068(2) 0.0035(18) 0.001(2) -0.029(2)
C32A 0.078(3) 0.0266(15) 0.099(3) -0.0102(16) -0.044(2) -0.0067(16)
C33A 0.106(4) 0.0278(17) 0.173(5) -0.020(2) -0.080(4) 0.006(2)
C34A 0.124(4) 0.053(2) 0.115(4) -0.029(2) -0.067(3) -0.005(2)
C35A 0.119(4) 0.037(2) 0.149(5) -0.008(2) -0.038(4) -0.038(2)
C36A 0.073(6) 0.047(5) 0.079(6) 0.014(4) -0.006(4) 0.006(4)
C37A 0.060(4) 0.059(4) 0.122(9) 0.038(4) -0.013(5) 0.002(3)
C38A 0.089(6) 0.082(6) 0.130(7) -0.008(5) -0.061(5) 0.002(5)
C39A 0.066(5) 0.062(5) 0.096(6) -0.011(4) -0.033(4) -0.008(3)
C36F 0.13(2) 0.028(9) 0.079(14) -0.006(8) -0.063(13) 0.034(10)
C37F 0.102(18) 0.069(9) 0.101(17) 0.038(11) -0.066(13) -0.013(10)
C38F 0.071(10) 0.072(9) 0.092(12) -0.004(8) -0.040(9) -0.004(8)
C39F 0.051(8) 0.041(7) 0.057(8) 0.000(6) -0.020(6) -0.013(5)
N1A 0.0536(15) 0.0209(10) 0.0298(11) 0.0028(8) -0.0057(10) -0.0053(9)
O1A 0.0772(16) 0.0220(9) 0.0515(12) -0.0007(8) -0.0103(11) -0.0132(9)
O2A 0.0533(13) 0.0312(10) 0.0609(14) 0.0048(9) -0.0110(11) -0.0040(9)
Al1A 0.0636(6) 0.0209(3) 0.0309(4) 0.0022(3) -0.0045(4) -0.0024(3)
Si1A 0.0869(7) 0.0272(4) 0.0309(4) 0.0057(3) 0.0032(4) 0.0036(4)

loop_
_atom_type_symbol
_atom_type_description
_atom_type_scat_dispersion_real
_atom_type_scat_dispersion_imag
_atom_type_scat_source
C C 0.0181 0.0091 'International Tables Vol C Tables 4.2.6.8 and 6.1.1.4'
H H 0.0000 0.0000 'International Tables Vol C Tables 4.2.6.8 and 6.1.1.4'
N N 0.0311 0.0180 'International Tables Vol C Tables 4.2.6.8 and 6.1.1.4'
O O 0.0492 0.0322 'International Tables Vol C Tables 4.2.6.8 and 6.1.1.4'
Al Al 0.2130 0.2455 'International Tables Vol C Tables 4.2.6.8 and 6.1.1.4'
Si Si 0.2541 0.3302 'International Tables Vol C Tables 4.2.6.8 and 6.1.1.4'

loop_
_geom_angle_atom_site_label_1
_geom_angle_atom_site_label_2
_geom_angle_atom_site_label_3
_geom_angle
_geom_angle_site_symmetry_1
_geom_angle_site_symmetry_3
_geom_angle_publ_flag
C1C C1 C8C 74.2(6) . . ?
C1C C1 C2 159.5(6) . . ?
C8C C1 C2 85.4(4) . . ?
C1C C1 C8 57.5(5) . . ?
C8C C1 C8 16.9(3) . . ?
C2 C1 C8 102.0(3) . . ?
C1C C1 C7C 119.8(6) . . ?
C8C C1 C7C 45.7(2) . . ?
C2 C1 C7C 40.1(3) . . ?
C8 C1 C7C 62.6(2) . . ?
C1C C1 Si1 77.4(6) . . ?
C8C C1 Si1 123.3(4) . . ?
C2 C1 Si1 117.0(3) . . ?
C8 C1 Si1 116.6(3) . . ?
C7C C1 Si1 128.1(3) . . ?
C1C C1 Al1 74.2(5) . . ?
C8C C1 Al1 133.5(4) . . ?
C2 C1 Al1 120.6(3) . . ?
C8 C1 Al1 119.8(3) . . ?
C7C C1 Al1 148.2(4) . . ?
Si1 C1 Al1 81.13(16) . . ?
C7C C2 C3 23.4(3) . . ?
C7C C2 C1 90.4(4) . . ?
C3 C2 C1 112.1(4) . . ?
C7C C2 C10 144.3(5) . . ?
C3 C2 C10 123.3(5) . . ?
C1 C2 C10 124.6(4) . . ?
C7C C2 C8C 45.0(3) . . ?
C3 C2 C8C 66.3(3) . . ?
C1 C2 C8C 45.8(2) . . ?
C10 C2 C8C 170.4(4) . . ?
C7C C3 C6C 100.8(10) . . ?
C7C C3 C2 67.3(8) . . ?
C6C C3 C2 162.8(7) . . ?
C7C C3 C9 45.5(8) . . ?
C6C C3 C9 66.9(4) . . ?
C2 C3 C9 108.0(4) . . ?
C7C C3 C11 159.1(14) . . ?
C6C C3 C11 63.5(4) . . ?
C2 C3 C11 124.1(5) . . ?
C9 C3 C11 128.0(4) . . ?
C7C C3 C8C 21.0(9) . . ?
C6C C3 C8C 101.2(4) . . ?
C2 C3 C8C 72.4(4) . . ?
C9 C3 C8C 35.6(2) . . ?
C11 C3 C8C 163.5(4) . . ?
C4C C4 C5C 135.6(14) . . ?
C4C C4 C5 22.7(11) . . ?
C5C C4 C5 147.4(4) . . ?
C4C C4 C9 115.0(7) . . ?
C5C C4 C9 90.2(4) . . ?
C5 C4 C9 120.0 . . ?
C4C C4 C12 116.6(9) . . ?
C5C C4 C12 31.1(4) . . ?
C5 C4 C12 118.9(3) . . ?
C9 C4 C12 120.7(3) . . ?
C4C C4 C9C 62.1(6) . . ?
C5C C4 C9C 142.4(6) . . ?
C5 C4 C9C 64.2(2) . . ?
C9 C4 C9C 55.9(2) . . ?
C12 C4 C9C 170.1(5) . . ?
C4C C4 C6C 149.6(12) . . ?
C5C C4 C6C 41.8(2) . . ?
C5 C4 C6C 167.8(2) . . ?
C9 C4 C6C 48.8(2) . . ?
C12 C4 C6C 71.9(3) . . ?
C9C C4 C6C 104.1(3) . . ?
C4C C5 C4 11.9(6) . . ?
C4C C5 C6 117.9(4) . . ?
C4 C5 C6 120.0 . . ?
C4C C5 C13 120.3(5) . . ?
C4 C5 C13 119.8(4) . . ?
C6 C5 C13 120.2(4) . . ?
C4C C5 C9C 61.3(3) . . ?
C4 C5 C9C 62.9(2) . . ?
C6 C5 C9C 57.23(19) . . ?
C13 C5 C9C 174.8(5) . . ?
C3C C6 C7 17.7(6) . . ?
C3C C6 C5 137.6(6) . . ?
C7 C6 C5 120.0 . . ?
C3C C6 C9C 70.2(6) . . ?
C7 C6 C9C 52.4(3) . . ?
C5 C6 C9C 67.7(3) . . ?
C3C C6 C14 101.6(7) . . ?
C7 C6 C14 119.3(3) . . ?
C5 C6 C14 120.2(3) . . ?
C9C C6 C14 171.5(5) . . ?
C3C C6 C4C 113.8(6) . . ?
C7 C6 C4C 96.08(15) . . ?
C5 C6 C4C 24.49(17) . . ?
C9C C6 C4C 43.6(2) . . ?
C14 C6 C4C 144.5(4) . . ?
C3C C7 C2C 107.7(15) . . ?
C3C C7 C9C 100.3(13) . . ?
C2C C7 C9C 152.0(6) . . ?
C3C C7 C6 35.0(13) . . ?
C2C C7 C6 142.6(6) . . ?
C9C C7 C6 65.3(3) . . ?
C3C C7 C8 154.6(13) . . ?
C2C C7 C8 97.3(6) . . ?
C9C C7 C8 55.0(3) . . ?
C6 C7 C8 120.0 . . ?
C3C C7 C15 83.8(13) . . ?
C2C C7 C15 24.2(5) . . ?
C9C C7 C15 172.9(5) . . ?
C6 C7 C15 118.6(3) . . ?
C8 C7 C15 121.4(3) . . ?
C3C C7 C8C 150.1(13) . . ?
C2C C7 C8C 102.1(6) . . ?
C9C C7 C8C 50.2(2) . . ?
C6 C7 C8C 115.30(18) . . ?
C8 C7 C8C 4.85(19) . . ?
C15 C7 C8C 126.0(3) . . ?
C3C C7 C1C 161.0(14) . . ?
C2C C7 C1C 53.4(6) . . ?
C9C C7 C1C 98.7(4) . . ?
C6 C7 C1C 164.0(3) . . ?
C8 C7 C1C 44.0(3) . . ?
C15 C7 C1C 77.3(4) . . ?
C8C C7 C1C 48.7(3) . . ?
C9C C8 C1C 143.0(5) . . ?
C9C C8 C9 63.8(3) . . ?
C1C C8 C9 152.7(4) . . ?
C9C C8 C7 56.5(3) . . ?
C1C C8 C7 87.3(4) . . ?
C9 C8 C7 120.0 . . ?
C9C C8 C1 172.2(4) . . ?
C1C C8 C1 43.2(4) . . ?
C9 C8 C1 109.6(2) . . ?
C7 C8 C1 130.4(2) . . ?
C9C C8 C7C 102.5(3) . . ?
C1C C8 C7C 113.6(4) . . ?
C9 C8 C7C 39.1(2) . . ?
C7 C8 C7C 159.0(2) . . ?
C1 C8 C7C 70.6(2) . . ?
C9C C8 C2C 92.0(4) . . ?
C1C C8 C2C 51.7(5) . . ?
C9 C8 C2C 155.6(3) . . ?
C7 C8 C2C 35.6(3) . . ?
C1 C8 C2C 94.7(4) . . ?
C7C C8 C2C 165.3(4) . . ?
C9C C8 C3C 49.7(4) . . ?
C1C C8 C3C 94.2(6) . . ?
C9 C8 C3C 113.1(4) . . ?
C7 C8 C3C 6.9(4) . . ?
C1 C8 C3C 137.2(5) . . ?
C7C C8 C3C 152.2(4) . . ?
C2C C8 C3C 42.5(5) . . ?
C8C C9 C7C 76.4(4) . . ?
C8C C9 C9C 66.9(3) . . ?
C7C C9 C9C 142.8(5) . . ?
C8C C9 C8 15.0(3) . . ?
C7C C9 C8 91.4(4) . . ?
C9C C9 C8 52.2(3) . . ?
C8C C9 C4 134.9(3) . . ?
C7C C9 C4 148.5(4) . . ?
C9C C9 C4 68.0(3) . . ?
C8 C9 C4 120.0 . . ?
C8C C9 C3 93.4(4) . . ?
C7C C9 C3 19.4(4) . . ?
C9C C9 C3 160.1(4) . . ?
C8 C9 C3 107.9(3) . . ?
C4 C9 C3 131.6(3) . . ?
C8C C9 C6C 138.3(5) . . ?
C7C C9 C6C 62.4(2) . . ?
C9C C9 C6C 152.1(4) . . ?
C8 C9 C6C 153.3(3) . . ?
C4 C9 C6C 86.1(3) . . ?
C3 C9 C6C 47.5(3) . . ?
C8C C9 C4C 119.9(4) . . ?
C7C C9 C4C 160.5(5) . . ?
C9C C9 C4C 53.18(18) . . ?
C8 C9 C4C 105.4(2) . . ?
C4 C9 C4C 15.9(3) . . ?
C3 C9 C4C 146.7(4) . . ?
C6C C9 C4C 99.7(3) . . ?
C8C C9 C5C 165.9(5) . . ?
C7C C9 C5C 113.4(4) . . ?
C9C C9 C5C 101.7(3) . . ?
C8 C9 C5C 153.6(2) . . ?
C4 C9 C5C 35.2(3) . . ?
C3 C9 C5C 98.2(3) . . ?
C6C C9 C5C 51.17(18) . . ?
C4C C9 C5C 48.66(16) . . ?
C1 C1C C8 79.3(7) . . ?
C1 C1C C2C 163.5(10) . . ?
C8 C1C C2C 85.4(7) . . ?
C1 C1C C8C 63.9(6) . . ?
C8 C1C C8C 15.6(3) . . ?
C2C C1C C8C 101.0(7) . . ?
C1 C1C C7 127.9(8) . . ?
C8 C1C C7 48.7(3) . . ?
C2C C1C C7 36.8(5) . . ?
C8C C1C C7 64.2(4) . . ?
C1 C1C Si1 71.9(5) . . ?
C8 C1C Si1 125.6(5) . . ?
C2C C1C Si1 122.9(7) . . ?
C8C C1C Si1 114.6(5) . . ?
C7 C1C Si1 137.3(5) . . ?
C1 C1C Al1 76.2(5) . . ?
C8 C1C Al1 135.5(6) . . ?
C2C C1C Al1 111.6(6) . . ?
C8C C1C Al1 127.8(6) . . ?
C7 C1C Al1 136.7(4) . . ?
Si1 C1C Al1 80.4(3) . . ?
C7 C2C C3C 21.8(5) . . ?
C7 C2C C1C 89.8(8) . . ?
C3C C2C C1C 111.6(9) . . ?
C7 C2C C10C 146.2(9) . . ?
C3C C2C C10C 124.5(8) . . ?
C1C C2C C10C 123.9(8) . . ?
C7 C2C C8 47.0(4) . . ?
C3C C2C C8 68.8(6) . . ?
C1C C2C C8 42.9(5) . . ?
C10C C2C C8 166.4(7) . . ?
C7 C3C C6 127.3(17) . . ?
C7 C3C C2C 50.5(12) . . ?
C6 C3C C2C 177.4(12) . . ?
C7 C3C C9C 58.4(11) . . ?
C6 C3C C9C 68.9(7) . . ?
C2C C3C C9C 108.9(9) . . ?
C7 C3C C11C 174.7(19) . . ?
C6 C3C C11C 57.5(8) . . ?
C2C C3C C11C 124.7(10) . . ?
C9C C3C C11C 126.3(10) . . ?
C7 C3C C8 18.4(9) . . ?
C6 C3C C8 109.2(8) . . ?
C2C C3C C8 68.7(7) . . ?
C9C C3C C8 40.4(4) . . ?
C11C C3C C8 165.5(10) . . ?
C4 C4C C5 145.3(17) . . ?
C4 C4C C5C 29.7(9) . . ?
C5 C4C C5C 155.0(6) . . ?
C4 C4C C9C 99.1(7) . . ?
C5 C4C C9C 82.1(5) . . ?
C5C C4C C9C 120.0 . . ?
C4 C4C C12C 134.6(11) . . ?
C5 C4C C12C 39.8(6) . . ?
C5C C4C C12C 119.7(5) . . ?
C9C C4C C12C 120.3(5) . . ?
C4 C4C C9 49.1(5) . . ?
C5 C4C C9 132.4(6) . . ?
C5C C4C C9 67.11(19) . . ?
C9C C4C C9 53.03(19) . . ?
C12C C4C C9 171.9(7) . . ?
C4 C4C C6 137.0(11) . . ?
C5 C4C C6 37.6(3) . . ?
C5C C4C C6 164.5(3) . . ?
C9C C4C C6 45.1(2) . . ?
C12C C4C C6 75.3(5) . . ?
C9 C4C C6 97.6(3) . . ?
C4 C5C C6C 110.0(3) . . ?
C4 C5C C4C 14.7(5) . . ?
C6C C5C C4C 120.0 . . ?
C4 C5C C13C 128.3(7) . . ?
C6C C5C C13C 121.3(6) . . ?
C4C C5C C13C 118.6(6) . . ?
C4 C5C C9 54.6(3) . . ?
C6C C5C C9 55.90(17) . . ?
C4C C5C C9 64.24(17) . . ?
C13C C5C C9 177.1(7) . . ?
C3 C6C C5C 137.4(4) . . ?
C3 C6C C7C 22.3(4) . . ?
C5C C6C C7C 120.0 . . ?
C3 C6C C9 65.6(4) . . ?
C5C C6C C9 72.9(2) . . ?
C7C C6C C9 47.3(2) . . ?
C3 C6C C14C 99.3(6) . . ?
C5C C6C C14C 121.1(5) . . ?
C7C C6C C14C 118.9(5) . . ?
C9 C6C C14C 164.6(6) . . ?
C3 C6C C4 109.3(4) . . ?
C5C C6C C4 28.17(19) . . ?
C7C C6C C4 92.34(18) . . ?
C9 C6C C4 45.09(16) . . ?
C14C C6C C4 147.8(6) . . ?
C3 C7C C9 115.1(11) . . ?
C3 C7C C2 89.3(9) . . ?
C9 C7C C2 143.3(6) . . ?
C3 C7C C8C 151.1(13) . . ?
C9 C7C C8C 49.9(3) . . ?
C2 C7C C8C 95.5(4) . . ?
C3 C7C C6C 56.8(9) . . ?
C9 C7C C6C 70.4(3) . . ?
C2 C7C C6C 144.0(5) . . ?
C8C C7C C6C 120.0 . . ?
C3 C7C C15C 67.9(9) . . ?
C9 C7C C15C 166.2(8) . . ?
C2 C7C C15C 25.2(4) . . ?
C8C C7C C15C 120.7(5) . . ?
C6C C7C C15C 119.1(5) . . ?
C3 C7C C8 150.0(15) . . ?
C9 C7C C8 49.5(2) . . ?
C2 C7C C8 95.6(4) . . ?
C8C C7C C8 1.1(4) . . ?
C6C C7C C8 119.70(19) . . ?
C15C C7C C8 120.9(5) . . ?
C3 C7C C1 134.5(11) . . ?
C9 C7C C1 96.2(4) . . ?
C2 C7C C1 49.5(3) . . ?
C8C C7C C1 46.5(3) . . ?
C6C C7C C1 166.4(3) . . ?
C15C C7C C1 74.4(5) . . ?
C8 C7C C1 46.8(2) . . ?
C9 C8C C9C 66.7(3) . . ?
C9 C8C C7C 53.7(3) . . ?
C9C C8C C7C 120.0 . . ?
C9 C8C C1 141.1(6) . . ?
C9C C8C C1 152.1(4) . . ?
C7C C8C C1 87.8(4) . . ?
C9 C8C C1C 176.3(7) . . ?
C9C C8C C1C 110.3(5) . . ?
C7C C8C C1C 129.5(5) . . ?
C1 C8C C1C 41.8(4) . . ?
C9 C8C C7 109.7(4) . . ?
C9C C8C C7 43.4(3) . . ?
C7C C8C C7 163.4(3) . . ?
C1 C8C C7 108.8(4) . . ?
C1C C8C C7 67.1(4) . . ?
C9 C8C C3 51.0(3) . . ?
C9C C8C C3 117.6(3) . . ?
C7C C8C C3 8.0(4) . . ?
C1 C8C C3 90.1(4) . . ?
C1C C8C C3 131.8(5) . . ?
C7 C8C C3 159.3(4) . . ?
C9 C8C C2 92.3(4) . . ?
C9C C8C C2 158.9(3) . . ?
C7C C8C C2 39.5(3) . . ?
C1 C8C C2 48.8(3) . . ?
C1C C8C C2 90.6(4) . . ?
C7 C8C C2 156.6(4) . . ?
C3 C8C C2 41.3(2) . . ?
C8 C9C C7 68.6(3) . . ?
C8 C9C C9 64.0(3) . . ?
C7 C9C C9 132.2(5) . . ?
C8 C9C C8C 17.8(3) . . ?
C7 C9C C8C 86.4(4) . . ?
C9 C9C C8C 46.4(2) . . ?
C8 C9C C4C 137.8(3) . . ?
C7 C9C C4C 153.5(4) . . ?
C9 C9C C4C 73.8(2) . . ?
C8C C9C C4C 120.0 . . ?
C8 C9C C6 130.6(5) . . ?
C7 C9C C6 62.3(2) . . ?
C9 C9C C6 162.2(6) . . ?
C8C C9C C6 148.3(4) . . ?
C4C C9C C6 91.3(4) . . ?
C8 C9C C3C 89.8(6) . . ?
C7 C9C C3C 21.3(4) . . ?
C9 C9C C3C 152.8(7) . . ?
C8C C9C C3C 107.7(6) . . ?
C4C C9C C3C 132.2(6) . . ?
C6 C9C C3C 40.9(5) . . ?
C8 C9C C4 119.9(4) . . ?
C7 C9C C4 167.2(6) . . ?
C9 C9C C4 56.1(2) . . ?
C8C C9C C4 102.5(2) . . ?
C4C C9C C4 18.7(2) . . ?
C6 C9C C4 107.8(4) . . ?
C3C C9C C4 147.9(6) . . ?
C8 C9C C5 169.1(7) . . ?
C7 C9C C5 117.1(4) . . ?
C9 C9C C5 108.8(4) . . ?
C8C C9C C5 154.9(3) . . ?
C4C C9C C5 36.6(3) . . ?
C6 C9C C5 55.0(2) . . ?
C3C C9C C5 95.8(5) . . ?
C4 C9C C5 52.9(2) . . ?
N1 C18 C20 109.2(3) . . ?
N1 C18 C21 109.9(3) . . ?
C20 C18 C21 110.0(3) . . ?
N1 C18 C19 110.4(3) . . ?
C20 C18 C19 108.3(3) . . ?
C21 C18 C19 109.0(3) . . ?
O1 C22 C27 120.1(3) . . ?
O1 C22 C23 120.2(3) . . ?
C27 C22 C23 119.6(3) . . ?
C24 C23 C22 117.0(3) . . ?
C24 C23 C28 120.7(3) . . ?
C22 C23 C28 122.3(3) . . ?
C25 C24 C23 124.7(4) . . ?
C24 C25 C26 116.7(3) . . ?
C24 C25 C32 121.6(4) . . ?
C26 C25 C32 121.7(4) . . ?
C25 C26 C27 120.8(4) . . ?
C22 C27 C26 121.0(4) . . ?
C29 C28 C23 110.4(3) . . ?
C29 C28 C30 110.4(3) . . ?
C23 C28 C30 109.0(3) . . ?
C29 C28 C31 106.9(3) . . ?
C23 C28 C31 112.5(3) . . ?
C30 C28 C31 107.6(3) . . ?
C35D C32 C33D 124.2(9) . . ?
C35 C32 C33 117.9(6) . . ?
C35D C32 C25 111.7(6) . . ?
C35 C32 C25 113.4(5) . . ?
C33D C32 C25 108.1(5) . . ?
C33 C32 C25 110.2(4) . . ?
C35 C32 C34 103.6(5) . . ?
C33 C32 C34 101.0(5) . . ?
C25 C32 C34 109.5(4) . . ?
C35D C32 C34D 103.6(7) . . ?
C33D C32 C34D 101.5(7) . . ?
C25 C32 C34D 105.6(5) . . ?
O2 C36 C37 105.7(13) . . ?
C36 C37 C38 99.0(11) . . ?
C37 C38 C39 103.4(9) . . ?
C38 C39 O2 104.3(8) . . ?
O2 C36E C37E 100.9(12) . . ?
C38E C37E C36E 103.8(13) . . ?
C37E C38E C39E 103.7(11) . . ?
O2 C39E C38E 105.6(11) . . ?
C18 N1 Si1 127.20(19) . . ?
C18 N1 Al1 137.76(19) . . ?
Si1 N1 Al1 94.20(12) . . ?
C22 O1 Al1 147.2(2) . . ?
C39E O2 C36E 113.4(8) . . ?
C36 O2 C39 104.9(7) . . ?
C39E O2 Al1 128.2(6) . . ?
C36E O2 Al1 118.3(6) . . ?
C36 O2 Al1 119.6(6) . . ?
C39 O2 Al1 131.1(5) . . ?
O1 Al1 N1 122.68(12) . . ?
O1 Al1 O2 95.14(11) . . ?
N1 Al1 O2 114.65(11) . . ?
O1 Al1 C1C 111.5(2) . . ?
N1 Al1 C1C 86.8(3) . . ?
O2 Al1 C1C 129.1(3) . . ?
O1 Al1 C1 133.04(13) . . ?
N1 Al1 C1 89.13(14) . . ?
O2 Al1 C1 101.68(15) . . ?
C1C Al1 C1 29.6(3) . . ?
O1 Al1 Si1 144.28(10) . . ?
N1 Al1 Si1 41.71(8) . . ?
O2 Al1 Si1 120.42(8) . . ?
C1C Al1 Si1 49.3(2) . . ?
C1 Al1 Si1 47.74(12) . . ?
N1 Si1 C17 117.1(2) . . ?
N1 Si1 C16 116.40(19) . . ?
C17 Si1 C16 102.2(2) . . ?
N1 Si1 C1 94.87(14) . . ?
C17 Si1 C1 119.88(18) . . ?
C16 Si1 C1 106.8(2) . . ?
N1 Si1 C1C 90.0(2) . . ?
C17 Si1 C1C 96.2(3) . . ?
C16 Si1 C1C 134.7(3) . . ?
C1 Si1 C1C 30.6(3) . . ?
N1 Si1 Al1 44.09(8) . . ?
C17 Si1 Al1 129.93(16) . . ?
C16 Si1 Al1 127.85(18) . . ?
C1 Si1 Al1 51.13(11) . . ?
C1C Si1 Al1 50.3(2) . . ?
C8A C1A C2A 101.1(4) . . ?
C8A C1A Si1A 120.6(3) . . ?
C2A C1A Si1A 115.4(4) . . ?
C8A C1A Al1A 127.2(3) . . ?
C2A C1A Al1A 110.9(4) . . ?
Si1A C1A Al1A 81.96(17) . . ?
C3A C2A C10A 123.0(5) . . ?
C3A C2A C1A 112.7(5) . . ?
C10A C2A C1A 124.2(4) . . ?
C2A C3A C9A 107.2(5) . . ?
C2A C3A C11A 124.0(6) . . ?
C9A C3A C11A 128.6(7) . . ?
C5A C4A C9A 120.0 . . ?
C5A C4A C12A 120.4(3) . . ?
C9A C4A C12A 119.5(3) . . ?
C4A C5A C6A 120.0 . . ?
C4A C5A C13A 120.5(4) . . ?
C6A C5A C13A 119.2(4) . . ?
C7A C6A C5A 120.0 . . ?
C7A C6A C14A 119.1(4) . . ?
C5A C6A C14A 120.8(4) . . ?
C6A C7A C8A 120.0 . . ?
C6A C7A C15A 118.7(3) . . ?
C8A C7A C15A 121.3(3) . . ?
C7A C8A C9A 120.0 . . ?
C7A C8A C1A 129.7(3) . . ?
C9A C8A C1A 110.2(3) . . ?
C8A C9A C4A 120.0 . . ?
C8A C9A C3A 108.3(4) . . ?
C4A C9A C3A 131.5(4) . . ?
C2B C1B C8B 101.6(6) . . ?
C2B C1B Si1A 120.8(5) . . ?
C8B C1B Si1A 116.1(5) . . ?
C2B C1B Al1A 120.2(5) . . ?
C8B C1B Al1A 119.0(5) . . ?
Si1A C1B Al1A 79.7(3) . . ?
C3B C2B C1B 114.3(7) . . ?
C3B C2B C10B 121.9(8) . . ?
C1B C2B C10B 123.8(7) . . ?
C2B C3B C9B 107.3(8) . . ?
C2B C3B C11B 128.5(9) . . ?
C9B C3B C11B 124.2(9) . . ?
C5B C4B C9B 120.0 . . ?
C5B C4B C12B 119.5(4) . . ?
C9B C4B C12B 120.2(4) . . ?
C4B C5B C6B 120.0 . . ?
C4B C5B C13B 119.8(5) . . ?
C6B C5B C13B 120.2(5) . . ?
C7B C6B C5B 120.0 . . ?
C7B C6B C14B 119.1(5) . . ?
C5B C6B C14B 120.6(5) . . ?
C8B C7B C6B 120.0 . . ?
C8B C7B C15B 120.3(4) . . ?
C6B C7B C15B 119.7(4) . . ?
C7B C8B C9B 120.0 . . ?
C7B C8B C1B 130.7(4) . . ?
C9B C8B C1B 109.3(4) . . ?
C8B C9B C4B 120.0 . . ?
C8B C9B C3B 107.0(5) . . ?
C4B C9B C3B 132.5(5) . . ?
N1A C18A C21A 110.8(2) . . ?
N1A C18A C19A 109.6(2) . . ?
C21A C18A C19A 108.4(3) . . ?
N1A C18A C20A 110.9(2) . . ?
C21A C18A C20A 108.3(3) . . ?
C19A C18A C20A 108.8(2) . . ?
O1A C22A C27A 120.0(3) . . ?
O1A C22A C23A 120.5(3) . . ?
C27A C22A C23A 119.6(3) . . ?
C24A C23A C22A 117.1(3) . . ?
C24A C23A C28A 120.4(3) . . ?
C22A C23A C28A 122.4(2) . . ?
C25A C24A C23A 124.0(3) . . ?
C26A C25A C24A 117.0(3) . . ?
C26A C25A C32A 120.9(3) . . ?
C24A C25A C32A 122.0(4) . . ?
C25A C26A C27A 120.7(3) . . ?
C22A C27A C26A 121.5(3) . . ?
C30A C28A C31A 107.9(4) . . ?
C30A C28A C29A 110.4(3) . . ?
C31A C28A C29A 107.0(3) . . ?
C30A C28A C23A 109.0(3) . . ?
C31A C28A C23A 112.4(3) . . ?
C29A C28A C23A 110.0(3) . . ?
C33A C32A C34A 110.6(4) . . ?
C33A C32A C35A 108.0(4) . . ?
C34A C32A C35A 107.3(4) . . ?
C33A C32A C25A 109.1(3) . . ?
C34A C32A C25A 110.4(3) . . ?
C35A C32A C25A 111.3(3) . . ?
C37A C36A O2A 103.7(8) . . ?
C36A C37A C38A 103.3(9) . . ?
C39A C38A C37A 103.7(8) . . ?
O2A C39A C38A 105.1(6) . . ?
O2A C36F C37F 105.3(16) . . ?
C36F C37F C38F 103.8(18) . . ?
C37F C38F C39F 105.5(16) . . ?
O2A C39F C38F 105.5(11) . . ?
C18A N1A Si1A 126.70(17) . . ?
C18A N1A Al1A 137.04(18) . . ?
Si1A N1A Al1A 94.96(11) . . ?
C22A O1A Al1A 140.0(2) . . ?
C39A O2A C36A 109.3(6) . . ?
C39F O2A C36F 109.0(13) . . ?
C39F O2A Al1A 126.7(6) . . ?
C39A O2A Al1A 130.8(4) . . ?
C36A O2A Al1A 116.9(5) . . ?
C36F O2A Al1A 124.2(11) . . ?
O1A Al1A N1A 122.58(12) . . ?
O1A Al1A O2A 96.65(11) . . ?
N1A Al1A O2A 113.55(11) . . ?
O1A Al1A C1A 116.72(17) . . ?
N1A Al1A C1A 88.17(14) . . ?
O2A Al1A C1A 121.45(19) . . ?
O1A Al1A C1B 136.1(2) . . ?
N1A Al1A C1B 88.0(2) . . ?
O2A Al1A C1B 98.4(2) . . ?
O1A Al1A Si1A 140.86(10) . . ?
N1A Al1A Si1A 41.42(7) . . ?
O2A Al1A Si1A 122.32(8) . . ?
C1A Al1A Si1A 47.69(12) . . ?
C1B Al1A Si1A 48.2(2) . . ?
N1A Si1A C16A 116.13(16) . . ?
N1A Si1A C17A 116.57(17) . . ?
C16A Si1A C17A 102.68(18) . . ?
N1A Si1A C1A 92.95(15) . . ?
C16A Si1A C1A 123.1(2) . . ?
C17A Si1A C1A 105.9(2) . . ?
N1A Si1A C1B 93.9(2) . . ?
C16A Si1A C1B 99.5(3) . . ?
C17A Si1A C1B 127.9(3) . . ?
N1A Si1A Al1A 43.62(7) . . ?
C16A Si1A Al1A 127.52(14) . . ?
C17A Si1A Al1A 129.79(14) . . ?
C1A Si1A Al1A 50.34(13) . . ?
C1B Si1A Al1A 52.1(2) . . ?

loop_
_geom_bond_atom_site_label_1
_geom_bond_atom_site_label_2
_geom_bond_distance
_geom_bond_site_symmetry_2
_geom_bond_publ_flag
C1 C1C 1.045(9) . ?
C1 C8C 1.407(6) . ?
C1 C2 1.476(7) . ?
C1 C8 1.499(4) . ?
C1 C7C 1.940(7) . ?
C1 Si1 1.949(4) . ?
C1 Al1 2.051(4) . ?
C2 C7C 1.250(7) . ?
C2 C3 1.354(7) . ?
C2 C10 1.524(6) . ?
C2 C8C 1.956(7) . ?
C3 C7C 0.538(7) . ?
C3 C6C 1.185(9) . ?
C3 C9 1.463(5) . ?
C3 C11 1.530(7) . ?
C3 C8C 1.879(7) . ?
C4 C4C 0.505(7) . ?
C4 C5C 0.984(7) . ?
C4 C5 1.3900 . ?
C4 C9 1.3900 . ?
C4 C12 1.546(6) . ?
C4 C9C 1.552(6) . ?
C4 C6C 1.958(6) . ?
C5 C4C 0.945(6) . ?
C5 C6 1.3900 . ?
C5 C13 1.531(5) . ?
C5 C9C 1.570(7) . ?
C6 C3C 1.002(12) . ?
C6 C7 1.3900 . ?
C6 C9C 1.426(5) . ?
C6 C14 1.522(6) . ?
C6 C4C 2.014(7) . ?
C7 C3C 0.532(10) . ?
C7 C2C 1.107(12) . ?
C7 C9C 1.245(6) . ?
C7 C8 1.3900 . ?
C7 C15 1.543(6) . ?
C7 C8C 1.806(6) . ?
C7 C1C 1.848(9) . ?
C8 C9C 1.223(6) . ?
C8 C1C 1.287(9) . ?
C8 C9 1.3900 . ?
C8 C7C 1.827(6) . ?
C8 C2C 1.884(12) . ?
C8 C3C 1.885(10) . ?
C9 C8C 1.095(6) . ?
C9 C7C 1.152(5) . ?
C9 C9C 1.387(5) . ?
C9 C6C 1.477(5) . ?
C9 C4C 1.667(5) . ?
C9 C5C 1.706(6) . ?
C1C C2C 1.484(12) . ?
C1C C8C 1.508(10) . ?
C1C Si1 2.001(9) . ?
C1C Al1 2.032(8) . ?
C2C C3C 1.366(14) . ?
C2C C10C 1.522(11) . ?
C3C C9C 1.438(11) . ?
C3C C11C 1.519(11) . ?
C4C C5C 1.3900 . ?
C4C C9C 1.3900 . ?
C4C C12C 1.532(8) . ?
C5C C6C 1.3900 . ?
C5C C13C 1.525(8) . ?
C6C C7C 1.3900 . ?
C6C C14C 1.531(8) . ?
C7C C8C 1.3900 . ?
C7C C15C 1.538(8) . ?
C8C C9C 1.3900 . ?
C16 Si1 1.879(5) . ?
C17 Si1 1.866(5) . ?
C18 N1 1.468(4) . ?
C18 C20 1.517(4) . ?
C18 C21 1.530(5) . ?
C18 C19 1.539(4) . ?
C22 O1 1.359(3) . ?
C22 C27 1.381(5) . ?
C22 C23 1.402(5) . ?
C23 C24 1.397(4) . ?
C23 C28 1.528(5) . ?
C24 C25 1.376(6) . ?
C25 C26 1.386(6) . ?
C25 C32 1.531(5) . ?
C26 C27 1.398(5) . ?
C28 C29 1.528(5) . ?
C28 C30 1.540(5) . ?
C28 C31 1.542(5) . ?
C32 C35D 1.435(10) . ?
C32 C35 1.461(8) . ?
C32 C33D 1.477(10) . ?
C32 C33 1.482(8) . ?
C32 C34 1.669(8) . ?
C32 C34D 1.688(10) . ?
C36 O2 1.49(2) . ?
C36 C37 1.496(12) . ?
C37 C38 1.504(11) . ?
C38 C39 1.520(10) . ?
C39 O2 1.521(12) . ?
C36E O2 1.473(18) . ?
C36E C37E 1.514(12) . ?
C37E C38E 1.498(12) . ?
C38E C39E 1.503(12) . ?
C39E O2 1.377(19) . ?
N1 Si1 1.736(2) . ?
N1 Al1 1.815(2) . ?
O1 Al1 1.712(2) . ?
O2 Al1 1.880(2) . ?
Al1 Si1 2.6021(12) . ?
C1A C8A 1.494(6) . ?
C1A C2A 1.509(8) . ?
C1A Si1A 1.950(4) . ?
C1A Al1A 2.030(4) . ?
C2A C3A 1.345(9) . ?
C2A C10A 1.506(7) . ?
C3A C9A 1.479(7) . ?
C3A C11A 1.514(8) . ?
C4A C5A 1.3900 . ?
C4A C9A 1.3900 . ?
C4A C12A 1.552(6) . ?
C5A C6A 1.3900 . ?
C5A C13A 1.518(6) . ?
C6A C7A 1.3900 . ?
C6A C14A 1.533(6) . ?
C7A C8A 1.3900 . ?
C7A C15A 1.544(6) . ?
C8A C9A 1.3900 . ?
C1B C2B 1.476(12) . ?
C1B C8B 1.514(8) . ?
C1B Si1A 1.978(7) . ?
C1B Al1A 2.093(7) . ?
C2B C3B 1.306(13) . ?
C2B C10B 1.520(9) . ?
C3B C9B 1.516(10) . ?
C3B C11B 1.530(11) . ?
C4B C5B 1.3900 . ?
C4B C9B 1.3900 . ?
C4B C12B 1.534(7) . ?
C5B C6B 1.3900 . ?
C5B C13B 1.520(7) . ?
C6B C7B 1.3900 . ?
C6B C14B 1.522(8) . ?
C7B C8B 1.3900 . ?
C7B C15B 1.539(7) . ?
C8B C9B 1.3900 . ?
C16A Si1A 1.875(4) . ?
C17A Si1A 1.876(4) . ?
C18A N1A 1.464(4) . ?
C18A C21A 1.527(4) . ?
C18A C19A 1.532(4) . ?
C18A C20A 1.534(4) . ?
C22A O1A 1.360(3) . ?
C22A C27A 1.383(5) . ?
C22A C23A 1.400(5) . ?
C23A C24A 1.400(4) . ?
C23A C28A 1.542(5) . ?
C24A C25A 1.388(5) . ?
C25A C26A 1.381(5) . ?
C25A C32A 1.537(4) . ?
C26A C27A 1.389(4) . ?
C28A C30A 1.530(5) . ?
C28A C31A 1.534(5) . ?
C28A C29A 1.536(5) . ?
C32A C33A 1.515(5) . ?
C32A C34A 1.522(6) . ?
C32A C35A 1.537(7) . ?
C36A C37A 1.474(10) . ?
C36A O2A 1.473(8) . ?
C37A C38A 1.518(10) . ?
C38A C39A 1.497(9) . ?
C39A O2A 1.467(8) . ?
C36F O2A 1.474(13) . ?
C36F C37F 1.489(14) . ?
C37F C38F 1.491(14) . ?
C38F C39F 1.497(13) . ?
C39F O2A 1.461(12) . ?
N1A Si1A 1.733(2) . ?
N1A Al1A 1.808(2) . ?
O1A Al1A 1.715(2) . ?
O2A Al1A 1.887(2) . ?
Al1A Si1A 2.6105(11) . ?

loop_
_geom_torsion_atom_site_label_1
_geom_torsion_atom_site_label_2
_geom_torsion_atom_site_label_3
_geom_torsion_atom_site_label_4
_geom_torsion
_geom_torsion_site_symmetry_1
_geom_torsion_site_symmetry_2
_geom_torsion_site_symmetry_3
_geom_torsion_site_symmetry_4
_geom_torsion_publ_flag
C1C C1 C2 C7C -13.8(19) . . . . ?
C8C C1 C2 C7C -7.3(4) . . . . ?
C8 C1 C2 C7C -10.5(6) . . . . ?
Si1 C1 C2 C7C 118.0(5) . . . . ?
Al1 C1 C2 C7C -146.2(5) . . . . ?
C1C C1 C2 C3 -4.9(19) . . . . ?
C8C C1 C2 C3 1.7(6) . . . . ?
C8 C1 C2 C3 -1.5(5) . . . . ?
C7C C1 C2 C3 8.9(6) . . . . ?
Si1 C1 C2 C3 126.9(4) . . . . ?
Al1 C1 C2 C3 -137.3(4) . . . . ?
C1C C1 C2 C10 173.9(16) . . . . ?
C8C C1 C2 C10 -179.6(6) . . . . ?
C8 C1 C2 C10 177.2(4) . . . . ?
C7C C1 C2 C10 -172.4(8) . . . . ?
Si1 C1 C2 C10 -54.4(6) . . . . ?
Al1 C1 C2 C10 41.4(6) . . . . ?
C1C C1 C2 C8C -6.5(17) . . . . ?
C8 C1 C2 C8C -3.2(5) . . . . ?
C7C C1 C2 C8C 7.3(4) . . . . ?
Si1 C1 C2 C8C 125.3(5) . . . . ?
Al1 C1 C2 C8C -139.0(5) . . . . ?
C1 C2 C3 C7C -23.0(14) . . . . ?
C10 C2 C3 C7C 158.3(13) . . . . ?
C8C C2 C3 C7C -21.7(10) . . . . ?
C7C C2 C3 C6C -48.6(16) . . . . ?
C1 C2 C3 C6C -72(2) . . . . ?
C10 C2 C3 C6C 109.7(19) . . . . ?
C8C C2 C3 C6C -70.3(19) . . . . ?
C7C C2 C3 C9 20.9(11) . . . . ?
C1 C2 C3 C9 -2.1(6) . . . . ?
C10 C2 C3 C9 179.2(4) . . . . ?
C8C C2 C3 C9 -0.8(4) . . . . ?
C7C C2 C3 C11 -159.9(16) . . . . ?
C1 C2 C3 C11 177.1(5) . . . . ?
C10 C2 C3 C11 -1.7(8) . . . . ?
C8C C2 C3 C11 178.4(7) . . . . ?
C7C C2 C3 C8C 21.7(10) . . . . ?
C1 C2 C3 C8C -1.3(5) . . . . ?
C10 C2 C3 C8C 180.0(6) . . . . ?
C5C C4 C5 C4C 72(2) . . . . ?
C9 C4 C5 C4C -83.4(19) . . . . ?
C12 C4 C5 C4C 90.3(19) . . . . ?
C9C C4 C5 C4C -79.1(19) . . . . ?
C6C C4 C5 C4C -62(2) . . . . ?
C4C C4 C5 C6 83.4(19) . . . . ?
C5C C4 C5 C6 155.7(12) . . . . ?
C9 C4 C5 C6 0.0 . . . . ?
C12 C4 C5 C6 173.7(5) . . . . ?
C9C C4 C5 C6 4.3(3) . . . . ?
C6C C4 C5 C6 21.7(14) . . . . ?
C4C C4 C5 C13 -95.9(19) . . . . ?
C5C C4 C5 C13 -23.5(12) . . . . ?
C9 C4 C5 C13 -179.2(5) . . . . ?
C12 C4 C5 C13 -5.5(6) . . . . ?
C9C C4 C5 C13 -174.9(6) . . . . ?
C6C C4 C5 C13 -157.5(15) . . . . ?
C4C C4 C5 C9C 79.1(19) . . . . ?
C5C C4 C5 C9C 151.4(13) . . . . ?
C9 C4 C5 C9C -4.3(3) . . . . ?
C12 C4 C5 C9C 169.4(6) . . . . ?
C6C C4 C5 C9C 17.4(14) . . . . ?
C4C C5 C6 C3C 16.0(14) . . . . ?
C4 C5 C6 C3C 2.6(12) . . . . ?
C13 C5 C6 C3C -178.2(13) . . . . ?
C9C C5 C6 C3C 7.1(12) . . . . ?
C4C C5 C6 C7 13.4(7) . . . . ?
C4 C5 C6 C7 0.0 . . . . ?
C13 C5 C6 C7 179.2(5) . . . . ?
C9C C5 C6 C7 4.6(4) . . . . ?
C4C C5 C6 C9C 8.9(6) . . . . ?
C4 C5 C6 C9C -4.6(4) . . . . ?
C13 C5 C6 C9C 174.7(6) . . . . ?
C4C C5 C6 C14 -174.4(9) . . . . ?
C4 C5 C6 C14 172.1(6) . . . . ?
C13 C5 C6 C14 -8.7(7) . . . . ?
C9C C5 C6 C14 176.7(7) . . . . ?
C4 C5 C6 C4C -13.4(7) . . . . ?
C13 C5 C6 C4C 165.8(9) . . . . ?
C9C C5 C6 C4C -8.9(6) . . . . ?
C5 C6 C7 C3C 174(3) . . . . ?
C9C C6 C7 C3C 180(3) . . . . ?
C14 C6 C7 C3C 2(3) . . . . ?
C4C C6 C7 C3C 180(3) . . . . ?
C3C C6 C7 C2C 3(3) . . . . ?
C5 C6 C7 C2C 177.1(11) . . . . ?
C9C C6 C7 C2C -177.6(12) . . . . ?
C14 C6 C7 C2C 4.9(12) . . . . ?
C4C C6 C7 C2C -177.3(11) . . . . ?
C3C C6 C7 C9C -180(3) . . . . ?
C5 C6 C7 C9C -5.3(4) . . . . ?
C14 C6 C7 C9C -177.5(7) . . . . ?
C4C C6 C7 C9C 0.2(4) . . . . ?
C3C C6 C7 C8 -174(3) . . . . ?
C5 C6 C7 C8 0.0 . . . . ?
C9C C6 C7 C8 5.3(4) . . . . ?
C14 C6 C7 C8 -172.2(5) . . . . ?
C4C C6 C7 C8 5.6(3) . . . . ?
C3C C6 C7 C15 7(2) . . . . ?
C5 C6 C7 C15 -178.7(4) . . . . ?
C9C C6 C7 C15 -173.4(6) . . . . ?
C14 C6 C7 C15 9.1(6) . . . . ?
C4C C6 C7 C15 -173.1(4) . . . . ?
C3C C6 C7 C8C -176(3) . . . . ?
C5 C6 C7 C8C -1.4(4) . . . . ?
C9C C6 C7 C8C 3.9(3) . . . . ?
C14 C6 C7 C8C -173.6(6) . . . . ?
C4C C6 C7 C8C 4.2(5) . . . . ?
C3C C6 C7 C1C -179(100) . . . . ?
C5 C6 C7 C1C -4.8(12) . . . . ?
C9C C6 C7 C1C 0.5(12) . . . . ?
C14 C6 C7 C1C -177.0(13) . . . . ?
C4C C6 C7 C1C 0.8(13) . . . . ?
C3C C7 C8 C9C -14(4) . . . . ?
C2C C7 C8 C9C 175.9(9) . . . . ?
C6 C7 C8 C9C -5.9(5) . . . . ?
C15 C7 C8 C9C 172.7(7) . . . . ?
C8C C7 C8 C9C 9(4) . . . . ?
C1C C7 C8 C9C 172.2(7) . . . . ?
C3C C7 C8 C1C 174(4) . . . . ?
C2C C7 C8 C1C 3.7(7) . . . . ?
C9C C7 C8 C1C -172.2(7) . . . . ?
C6 C7 C8 C1C -178.1(5) . . . . ?
C15 C7 C8 C1C 0.5(5) . . . . ?
C8C C7 C8 C1C -163(4) . . . . ?
C3C C7 C8 C9 -8(4) . . . . ?
C2C C7 C8 C9 -178.2(7) . . . . ?
C9C C7 C8 C9 5.9(5) . . . . ?
C6 C7 C8 C9 0.0 . . . . ?
C15 C7 C8 C9 178.6(4) . . . . ?
C8C C7 C8 C9 15(4) . . . . ?
C1C C7 C8 C9 178.1(5) . . . . ?
C3C C7 C8 C1 171(4) . . . . ?
C2C C7 C8 C1 0.6(7) . . . . ?
C9C C7 C8 C1 -175.3(7) . . . . ?
C6 C7 C8 C1 178.8(4) . . . . ?
C15 C7 C8 C1 -2.6(4) . . . . ?
C8C C7 C8 C1 -166(4) . . . . ?
C1C C7 C8 C1 -3.1(4) . . . . ?
C3C C7 C8 C7C -13(4) . . . . ?
C2C C7 C8 C7C 176.2(13) . . . . ?
C9C C7 C8 C7C 0.3(10) . . . . ?
C6 C7 C8 C7C -5.6(10) . . . . ?
C15 C7 C8 C7C 173.1(11) . . . . ?
C8C C7 C8 C7C 9(3) . . . . ?
C1C C7 C8 C7C 172.5(12) . . . . ?
C3C C7 C8 C2C 171(4) . . . . ?
C9C C7 C8 C2C -175.9(9) . . . . ?
C6 C7 C8 C2C 178.2(7) . . . . ?
C15 C7 C8 C2C -3.1(7) . . . . ?
C8C C7 C8 C2C -167(4) . . . . ?
C1C C7 C8 C2C -3.7(7) . . . . ?
C2C C7 C8 C3C -171(4) . . . . ?
C9C C7 C8 C3C 14(4) . . . . ?
C6 C7 C8 C3C 8(4) . . . . ?
C15 C7 C8 C3C -174(4) . . . . ?
C8C C7 C8 C3C 23(5) . . . . ?
C1C C7 C8 C3C -174(4) . . . . ?
C8C C1 C8 C1C 170.4(17) . . . . ?
C2 C1 C8 C1C -178.6(7) . . . . ?
C7C C1 C8 C1C 173.8(7) . . . . ?
Si1 C1 C8 C1C 52.6(6) . . . . ?
Al1 C1 C8 C1C -42.4(6) . . . . ?
C1C C1 C8 C9 -176.6(6) . . . . ?
C8C C1 C8 C9 -6.2(15) . . . . ?
C2 C1 C8 C9 4.8(4) . . . . ?
C7C C1 C8 C9 -2.8(3) . . . . ?
Si1 C1 C8 C9 -123.9(2) . . . . ?
Al1 C1 C8 C9 141.0(2) . . . . ?
C1C C1 C8 C7 4.5(6) . . . . ?
C8C C1 C8 C7 174.9(17) . . . . ?
C2 C1 C8 C7 -174.1(3) . . . . ?
C7C C1 C8 C7 178.3(5) . . . . ?
Si1 C1 C8 C7 57.2(4) . . . . ?
Al1 C1 C8 C7 -37.9(4) . . . . ?
C1C C1 C8 C7C -173.8(7) . . . . ?
C8C C1 C8 C7C -3.4(13) . . . . ?
C2 C1 C8 C7C 7.6(4) . . . . ?
Si1 C1 C8 C7C -121.2(4) . . . . ?
Al1 C1 C8 C7C 143.8(4) . . . . ?
C1C C1 C8 C2C 4.9(7) . . . . ?
C8C C1 C8 C2C 175.2(17) . . . . ?
C2 C1 C8 C2C -173.8(4) . . . . ?
C7C C1 C8 C2C 178.7(5) . . . . ?
Si1 C1 C8 C2C 57.5(4) . . . . ?
Al1 C1 C8 C2C -37.6(5) . . . . ?
C1C C1 C8 C3C 6.1(9) . . . . ?
C8C C1 C8 C3C 176.5(19) . . . . ?
C2 C1 C8 C3C -172.5(7) . . . . ?
C7C C1 C8 C3C 179.9(9) . . . . ?
Si1 C1 C8 C3C 58.7(8) . . . . ?
Al1 C1 C8 C3C -36.3(8) . . . . ?
C9C C8 C9 C8C -167(3) . . . . ?
C1C C8 C9 C8C 4(2) . . . . ?
C7 C8 C9 C8C -172(2) . . . . ?
C1 C8 C9 C8C 9(2) . . . . ?
C7C C8 C9 C8C 4.8(18) . . . . ?
C2C C8 C9 C8C -174(3) . . . . ?
C3C C8 C9 C8C -173(2) . . . . ?
C9C C8 C9 C7C -171.4(8) . . . . ?
C1C C8 C9 C7C -1.0(10) . . . . ?
C7 C8 C9 C7C -176.8(6) . . . . ?
C1 C8 C9 C7C 4.1(5) . . . . ?
C2C C8 C9 C7C -179.3(12) . . . . ?
C3C C8 C9 C7C -177.8(8) . . . . ?
C1C C8 C9 C9C 170.4(12) . . . . ?
C7 C8 C9 C9C -5.5(4) . . . . ?
C1 C8 C9 C9C 175.5(6) . . . . ?
C7C C8 C9 C9C 171.4(8) . . . . ?
C2C C8 C9 C9C -8.0(10) . . . . ?
C3C C8 C9 C9C -6.5(6) . . . . ?
C9C C8 C9 C4 5.5(4) . . . . ?
C1C C8 C9 C4 175.9(10) . . . . ?
C7 C8 C9 C4 0.0 . . . . ?
C1 C8 C9 C4 -179.0(3) . . . . ?
C7C C8 C9 C4 176.8(6) . . . . ?
C2C C8 C9 C4 -2.5(9) . . . . ?
C3C C8 C9 C4 -1.0(5) . . . . ?
C9C C8 C9 C3 178.3(6) . . . . ?
C1C C8 C9 C3 -11.3(10) . . . . ?
C7 C8 C9 C3 172.8(3) . . . . ?
C1 C8 C9 C3 -6.2(4) . . . . ?
C7C C8 C9 C3 -10.4(6) . . . . ?
C2C C8 C9 C3 170.3(10) . . . . ?
C3C C8 C9 C3 171.8(5) . . . . ?
C9C C8 C9 C6C -161.2(10) . . . . ?
C1C C8 C9 C6C 9.2(13) . . . . ?
C7 C8 C9 C6C -166.7(9) . . . . ?
C1 C8 C9 C6C 14.3(9) . . . . ?
C7C C8 C9 C6C 10.1(7) . . . . ?
C2C C8 C9 C6C -169.2(12) . . . . ?
C3C C8 C9 C6C -167.7(9) . . . . ?
C9C C8 C9 C4C -1.4(4) . . . . ?
C1C C8 C9 C4C 168.9(10) . . . . ?
C7 C8 C9 C4C -6.9(4) . . . . ?
C1 C8 C9 C4C 174.1(4) . . . . ?
C7C C8 C9 C4C 169.9(6) . . . . ?
C2C C8 C9 C4C -9.4(11) . . . . ?
C3C C8 C9 C4C -7.9(6) . . . . ?
C9C C8 C9 C5C -11.2(10) . . . . ?
C1C C8 C9 C5C 159.2(12) . . . . ?
C7 C8 C9 C5C -16.7(9) . . . . ?
C1 C8 C9 C5C 164.3(9) . . . . ?
C7C C8 C9 C5C 160.2(10) . . . . ?
C2C C8 C9 C5C -19.2(14) . . . . ?
C3C C8 C9 C5C -17.7(11) . . . . ?
C4C C4 C9 C8C -22.1(16) . . . . ?
C5C C4 C9 C8C -164.3(9) . . . . ?
C5 C4 C9 C8C 2.9(8) . . . . ?
C12 C4 C9 C8C -170.6(9) . . . . ?
C9C C4 C9 C8C -1.8(6) . . . . ?
C6C C4 C9 C8C -171.1(10) . . . . ?
C4C C4 C9 C7C 148.9(14) . . . . ?
C5C C4 C9 C7C 6.7(13) . . . . ?
C5 C4 C9 C7C 173.9(11) . . . . ?
C12 C4 C9 C7C 0.4(12) . . . . ?
C9C C4 C9 C7C 169.3(12) . . . . ?
C6C C4 C9 C7C -0.1(9) . . . . ?
C4C C4 C9 C9C -20.4(11) . . . . ?
C5C C4 C9 C9C -162.5(8) . . . . ?
C5 C4 C9 C9C 4.7(4) . . . . ?
C12 C4 C9 C9C -168.9(6) . . . . ?
C6C C4 C9 C9C -169.4(6) . . . . ?
C4C C4 C9 C8 -25.1(12) . . . . ?
C5C C4 C9 C8 -167.2(7) . . . . ?
C5 C4 C9 C8 0.0 . . . . ?
C12 C4 C9 C8 -173.6(5) . . . . ?
C9C C4 C9 C8 -4.7(4) . . . . ?
C6C C4 C9 C8 -174.1(4) . . . . ?
C4C C4 C9 C3 164.1(14) . . . . ?
C5C C4 C9 C3 22.0(7) . . . . ?
C5 C4 C9 C3 -170.8(4) . . . . ?
C12 C4 C9 C3 15.6(5) . . . . ?
C9C C4 C9 C3 -175.5(6) . . . . ?
C6C C4 C9 C3 15.1(5) . . . . ?
C4C C4 C9 C6C 149.0(14) . . . . ?
C5C C4 C9 C6C 6.9(5) . . . . ?
C5 C4 C9 C6C 174.1(4) . . . . ?
C12 C4 C9 C6C 0.5(5) . . . . ?
C9C C4 C9 C6C 169.4(6) . . . . ?
C5C C4 C9 C4C -142.1(18) . . . . ?
C5 C4 C9 C4C 25.1(12) . . . . ?
C12 C4 C9 C4C -148.5(14) . . . . ?
C9C C4 C9 C4C 20.4(11) . . . . ?
C6C C4 C9 C4C -149.0(14) . . . . ?
C4C C4 C9 C5C 142.1(18) . . . . ?
C5 C4 C9 C5C 167.2(7) . . . . ?
C12 C4 C9 C5C -6.4(6) . . . . ?
C9C C4 C9 C5C 162.5(8) . . . . ?
C6C C4 C9 C5C -6.9(5) . . . . ?
C7C C3 C9 C8C 28.8(13) . . . . ?
C6C C3 C9 C8C 163.8(8) . . . . ?
C2 C3 C9 C8C 1.3(6) . . . . ?
C11 C3 C9 C8C -177.8(8) . . . . ?
C6C C3 C9 C7C 135.0(19) . . . . ?
C2 C3 C9 C7C -27.5(14) . . . . ?
C11 C3 C9 C7C 153.4(19) . . . . ?
C8C C3 C9 C7C -28.8(13) . . . . ?
C7C C3 C9 C9C 37(2) . . . . ?
C6C C3 C9 C9C 171.7(15) . . . . ?
C2 C3 C9 C9C 9.2(17) . . . . ?
C11 C3 C9 C9C -169.9(14) . . . . ?
C8C C3 C9 C9C 7.9(12) . . . . ?
C7C C3 C9 C8 32.7(16) . . . . ?
C6C C3 C9 C8 167.7(5) . . . . ?
C2 C3 C9 C8 5.2(5) . . . . ?
C11 C3 C9 C8 -173.9(5) . . . . ?
C8C C3 C9 C8 3.9(6) . . . . ?
C7C C3 C9 C4 -155.6(16) . . . . ?
C6C C3 C9 C4 -20.7(6) . . . . ?
C2 C3 C9 C4 176.9(3) . . . . ?
C11 C3 C9 C4 -2.3(7) . . . . ?
C8C C3 C9 C4 175.6(7) . . . . ?
C7C C3 C9 C6C -135.0(19) . . . . ?
C2 C3 C9 C6C -162.5(7) . . . . ?
C11 C3 C9 C6C 18.4(6) . . . . ?
C8C C3 C9 C6C -163.8(8) . . . . ?
C7C C3 C9 C4C -147.8(15) . . . . ?
C6C C3 C9 C4C -12.8(10) . . . . ?
C2 C3 C9 C4C -175.3(7) . . . . ?
C11 C3 C9 C4C 5.6(12) . . . . ?
C8C C3 C9 C4C -176.6(10) . . . . ?
C7C C3 C9 C5C -143.1(16) . . . . ?
C6C C3 C9 C5C -8.1(4) . . . . ?
C2 C3 C9 C5C -170.6(5) . . . . ?
C11 C3 C9 C5C 10.3(7) . . . . ?
C8C C3 C9 C5C -171.8(6) . . . . ?
C8C C1 C1C C8 -2.9(5) . . . . ?
C2 C1 C1C C8 3.8(19) . . . . ?
C7C C1 C1C C8 -6.3(7) . . . . ?
Si1 C1 C1C C8 -133.3(4) . . . . ?
Al1 C1 C1C C8 142.5(4) . . . . ?
C8C C1 C1C C2C -25(3) . . . . ?
C2 C1 C1C C2C -18(4) . . . . ?
C8 C1 C1C C2C -22(3) . . . . ?
C7C C1 C1C C2C -29(3) . . . . ?
Si1 C1 C1C C2C -155(3) . . . . ?
Al1 C1 C1C C2C 120(3) . . . . ?
C2 C1 C1C C8C 6.7(18) . . . . ?
C8 C1 C1C C8C 2.9(5) . . . . ?
C7C C1 C1C C8C -3.4(5) . . . . ?
Si1 C1 C1C C8C -130.4(5) . . . . ?
Al1 C1 C1C C8C 145.4(5) . . . . ?
C8C C1 C1C C7 -6.2(8) . . . . ?
C2 C1 C1C C7 1(2) . . . . ?
C8 C1 C1C C7 -3.3(5) . . . . ?
C7C C1 C1C C7 -9.6(11) . . . . ?
Si1 C1 C1C C7 -136.6(8) . . . . ?
Al1 C1 C1C C7 139.2(8) . . . . ?
C8C C1 C1C Si1 130.4(5) . . . . ?
C2 C1 C1C Si1 137.1(17) . . . . ?
C8 C1 C1C Si1 133.3(4) . . . . ?
C7C C1 C1C Si1 126.9(5) . . . . ?
Al1 C1 C1C Si1 -84.20(19) . . . . ?
C8C C1 C1C Al1 -145.4(5) . . . . ?
C2 C1 C1C Al1 -138.7(17) . . . . ?
C8 C1 C1C Al1 -142.5(4) . . . . ?
C7C C1 C1C Al1 -148.9(5) . . . . ?
Si1 C1 C1C Al1 84.20(19) . . . . ?
C9C C8 C1C C1 172.6(9) . . . . ?
C9 C8 C1C C1 7.0(12) . . . . ?
C7 C8 C1C C1 -176.5(5) . . . . ?
C7C C8 C1C C1 6.4(7) . . . . ?
C2C C8 C1C C1 -173.8(8) . . . . ?
C3C C8 C1C C1 -175.8(6) . . . . ?
C9C C8 C1C C2C -13.6(12) . . . . ?
C9 C8 C1C C2C -179.1(8) . . . . ?
C7 C8 C1C C2C -2.7(5) . . . . ?
C1 C8 C1C C2C 173.8(8) . . . . ?
C7C C8 C1C C2C -179.8(6) . . . . ?
C3C C8 C1C C2C -2.0(7) . . . . ?
C9C C8 C1C C8C 163(2) . . . . ?
C9 C8 C1C C8C -2.7(15) . . . . ?
C7 C8 C1C C8C 173.7(17) . . . . ?
C1 C8 C1C C8C -9.8(17) . . . . ?
C7C C8 C1C C8C -3.4(13) . . . . ?
C2C C8 C1C C8C 176.4(17) . . . . ?
C3C C8 C1C C8C 174.4(18) . . . . ?
C9C C8 C1C C7 -10.8(10) . . . . ?
C9 C8 C1C C7 -176.4(9) . . . . ?
C1 C8 C1C C7 176.5(5) . . . . ?
C7C C8 C1C C7 -177.1(5) . . . . ?
C2C C8 C1C C7 2.7(5) . . . . ?
C3C C8 C1C C7 0.7(4) . . . . ?
C9C C8 C1C Si1 114.2(10) . . . . ?
C9 C8 C1C Si1 -51.3(13) . . . . ?
C7 C8 C1C Si1 125.1(6) . . . . ?
C1 C8 C1C Si1 -58.4(5) . . . . ?
C7C C8 C1C Si1 -52.0(9) . . . . ?
C2C C8 C1C Si1 127.8(9) . . . . ?
C3C C8 C1C Si1 125.8(7) . . . . ?
C9C C8 C1C Al1 -130.0(10) . . . . ?
C9 C8 C1C Al1 64.4(13) . . . . ?
C7 C8 C1C Al1 -119.2(7) . . . . ?
C1 C8 C1C Al1 57.4(7) . . . . ?
C7C C8 C1C Al1 63.7(9) . . . . ?
C2C C8 C1C Al1 -116.5(9) . . . . ?
C3C C8 C1C Al1 -118.5(8) . . . . ?
C3C C7 C1C C1 -168(5) . . . . ?
C2C C7 C1C C1 -171.2(12) . . . . ?
C9C C7 C1C C1 10.8(10) . . . . ?
C6 C7 C1C C1 10.3(19) . . . . ?
C8 C7 C1C C1 4.3(6) . . . . ?
C15 C7 C1C C1 -175.2(9) . . . . ?
C8C C7 C1C C1 6.2(8) . . . . ?
C3C C7 C1C C8 -172(5) . . . . ?
C2C C7 C1C C8 -175.5(9) . . . . ?
C9C C7 C1C C8 6.5(6) . . . . ?
C6 C7 C1C C8 6.0(15) . . . . ?
C15 C7 C1C C8 -179.5(4) . . . . ?
C8C C7 C1C C8 1.9(5) . . . . ?
C3C C7 C1C C2C 3(5) . . . . ?
C9C C7 C1C C2C -178.1(9) . . . . ?
C6 C7 C1C C2C -178.6(14) . . . . ?
C8 C7 C1C C2C 175.5(9) . . . . ?
C15 C7 C1C C2C -4.1(8) . . . . ?
C8C C7 C1C C2C 177.3(10) . . . . ?
C3C C7 C1C C8C -174(5) . . . . ?
C2C C7 C1C C8C -177.3(10) . . . . ?
C9C C7 C1C C8C 4.6(4) . . . . ?
C6 C7 C1C C8C 4.1(13) . . . . ?
C8 C7 C1C C8C -1.9(5) . . . . ?
C15 C7 C1C C8C 178.6(6) . . . . ?
C3C C7 C1C Si1 87(5) . . . . ?
C2C C7 C1C Si1 83.5(10) . . . . ?
C9C C7 C1C Si1 -94.5(8) . . . . ?
C6 C7 C1C Si1 -95.0(14) . . . . ?
C8 C7 C1C Si1 -101.0(8) . . . . ?
C15 C7 C1C Si1 79.5(7) . . . . ?
C8C C7 C1C Si1 -99.1(8) . . . . ?
C3C C7 C1C Al1 -56(5) . . . . ?
C2C C7 C1C Al1 -58.6(10) . . . . ?
C9C C7 C1C Al1 123.3(8) . . . . ?
C6 C7 C1C Al1 122.8(10) . . . . ?
C8 C7 C1C Al1 116.8(9) . . . . ?
C15 C7 C1C Al1 -62.7(7) . . . . ?
C8C C7 C1C Al1 118.7(9) . . . . ?
C9C C7 C2C C3C -177(3) . . . . ?
C6 C7 C2C C3C -1.7(16) . . . . ?
C8 C7 C2C C3C 175.8(17) . . . . ?
C15 C7 C2C C3C -11(2) . . . . ?
C8C C7 C2C C3C 176.9(18) . . . . ?
C1C C7 C2C C3C 179.0(17) . . . . ?
C3C C7 C2C C1C -179.0(17) . . . . ?
C9C C7 C2C C1C 4.1(19) . . . . ?
C6 C7 C2C C1C 179.3(6) . . . . ?
C8 C7 C2C C1C -3.2(6) . . . . ?
C15 C7 C2C C1C 170(2) . . . . ?
C8C C7 C2C C1C -2.0(7) . . . . ?
C3C C7 C2C C10C 0(3) . . . . ?
C9C C7 C2C C10C -177.3(13) . . . . ?
C6 C7 C2C C10C -2(3) . . . . ?
C8 C7 C2C C10C 175.5(18) . . . . ?
C15 C7 C2C C10C -11.0(10) . . . . ?
C8C C7 C2C C10C 176.6(17) . . . . ?
C1C C7 C2C C10C 179(2) . . . . ?
C3C C7 C2C C8 -175.8(17) . . . . ?
C9C C7 C2C C8 7.2(15) . . . . ?
C6 C7 C2C C8 -177.5(9) . . . . ?
C15 C7 C2C C8 173.5(15) . . . . ?
C8C C7 C2C C8 1.1(4) . . . . ?
C1C C7 C2C C8 3.2(6) . . . . ?
C1 C1C C2C C7 25(3) . . . . ?
C8 C1C C2C C7 3.4(7) . . . . ?
C8C C1C C2C C7 2.4(9) . . . . ?
Si1 C1C C2C C7 -126.7(7) . . . . ?
Al1 C1C C2C C7 140.9(7) . . . . ?
C1 C1C C2C C3C 25(4) . . . . ?
C8 C1C C2C C3C 3.0(10) . . . . ?
C8C C1C C2C C3C 2.0(11) . . . . ?
C7 C1C C2C C3C -0.4(7) . . . . ?
Si1 C1C C2C C3C -127.1(9) . . . . ?
Al1 C1C C2C C3C 140.5(8) . . . . ?
C1 C1C C2C C10C -154(3) . . . . ?
C8 C1C C2C C10C -175.7(10) . . . . ?
C8C C1C C2C C10C -176.7(10) . . . . ?
C7 C1C C2C C10C -179.1(15) . . . . ?
Si1 C1C C2C C10C 54.2(13) . . . . ?
Al1 C1C C2C C10C -38.2(12) . . . . ?
C1 C1C C2C C8 22(3) . . . . ?
C8C C1C C2C C8 -1.0(5) . . . . ?
C7 C1C C2C C8 -3.4(7) . . . . ?
Si1 C1C C2C C8 -130.1(8) . . . . ?
Al1 C1C C2C C8 137.5(8) . . . . ?
C9C C8 C2C C7 -3.4(7) . . . . ?
C1C C8 C2C C7 -175.3(9) . . . . ?
C9 C8 C2C C7 3.7(14) . . . . ?
C1 C8 C2C C7 -179.6(5) . . . . ?
C7C C8 C2C C7 -174.6(18) . . . . ?
C3C C8 C2C C7 1.7(7) . . . . ?
C9C C8 C2C C3C -5.1(8) . . . . ?
C1C C8 C2C C3C -177.0(10) . . . . ?
C9 C8 C2C C3C 2.0(13) . . . . ?
C7 C8 C2C C3C -1.7(7) . . . . ?
C1 C8 C2C C3C 178.8(7) . . . . ?
C7C C8 C2C C3C -176(2) . . . . ?
C9C C8 C2C C1C 171.9(8) . . . . ?
C9 C8 C2C C1C 179.0(9) . . . . ?
C7 C8 C2C C1C 175.3(9) . . . . ?
C1 C8 C2C C1C -4.2(6) . . . . ?
C7C C8 C2C C1C 1(2) . . . . ?
C3C C8 C2C C1C 177.0(10) . . . . ?
C9C C8 C2C C10C -173(4) . . . . ?
C1C C8 C2C C10C 15(4) . . . . ?
C9 C8 C2C C10C -166(3) . . . . ?
C7 C8 C2C C10C -169(4) . . . . ?
C1 C8 C2C C10C 11(4) . . . . ?
C7C C8 C2C C10C 16(5) . . . . ?
C3C C8 C2C C10C -168(4) . . . . ?
C2C C7 C3C C6 -178.2(16) . . . . ?
C9C C7 C3C C6 0(3) . . . . ?
C8 C7 C3C C6 12(5) . . . . ?
C15 C7 C3C C6 -174(2) . . . . ?
C8C C7 C3C C6 8(5) . . . . ?
C1C C7 C3C C6 179(3) . . . . ?
C9C C7 C3C C2C 178.6(13) . . . . ?
C6 C7 C3C C2C 178.2(16) . . . . ?
C8 C7 C3C C2C -170(4) . . . . ?
C15 C7 C3C C2C 4.4(10) . . . . ?
C8C C7 C3C C2C -174(4) . . . . ?
C1C C7 C3C C2C -3(4) . . . . ?
C2C C7 C3C C9C -178.6(13) . . . . ?
C6 C7 C3C C9C 0(3) . . . . ?
C8 C7 C3C C9C 11(3) . . . . ?
C15 C7 C3C C9C -174.2(6) . . . . ?
C8C C7 C3C C9C 7(3) . . . . ?
C1C C7 C3C C9C 179(100) . . . . ?
C2C C7 C3C C8 170(4) . . . . ?
C9C C7 C3C C8 -11(3) . . . . ?
C6 C7 C3C C8 -12(5) . . . . ?
C15 C7 C3C C8 175(3) . . . . ?
C8C C7 C3C C8 -3.7(8) . . . . ?
C1C C7 C3C C8 168(8) . . . . ?
C5 C6 C3C C7 -7(3) . . . . ?
C9C C6 C3C C7 0(2) . . . . ?
C14 C6 C3C C7 -178(2) . . . . ?
C4C C6 C3C C7 0(3) . . . . ?
C7 C6 C3C C9C 0(2) . . . . ?
C5 C6 C3C C9C -7.0(12) . . . . ?
C14 C6 C3C C9C -177.8(6) . . . . ?
C4C C6 C3C C9C 0.2(6) . . . . ?
C7 C6 C3C C11C 177(3) . . . . ?
C5 C6 C3C C11C 170.0(13) . . . . ?
C9C C6 C3C C11C 177.0(10) . . . . ?
C14 C6 C3C C11C -0.8(13) . . . . ?
C4C C6 C3C C11C 177.2(10) . . . . ?
C7 C6 C3C C8 3.8(18) . . . . ?
C5 C6 C3C C8 -3.5(16) . . . . ?
C9C C6 C3C C8 3.5(6) . . . . ?
C14 C6 C3C C8 -174.3(7) . . . . ?
C4C C6 C3C C8 3.7(11) . . . . ?
C1C C2C C3C C7 1.1(18) . . . . ?
C10C C2C C3C C7 179.8(18) . . . . ?
C8 C2C C3C C7 3.3(13) . . . . ?
C7 C2C C3C C9C 1.3(11) . . . . ?
C1C C2C C3C C9C 2.4(13) . . . . ?
C10C C2C C3C C9C -178.9(10) . . . . ?
C8 C2C C3C C9C 4.6(7) . . . . ?
C7 C2C C3C C11C -177(3) . . . . ?
C1C C2C C3C C11C -176.0(13) . . . . ?
C10C C2C C3C C11C 3(2) . . . . ?
C8 C2C C3C C11C -173.8(15) . . . . ?
C7 C2C C3C C8 -3.3(13) . . . . ?
C1C C2C C3C C8 -2.2(7) . . . . ?
C10C C2C C3C C8 176.5(12) . . . . ?
C9C C8 C3C C7 165(4) . . . . ?
C1C C8 C3C C7 -6(4) . . . . ?
C9 C8 C3C C7 173(3) . . . . ?
C1 C8 C3C C7 -10(4) . . . . ?
C7C C8 C3C C7 170(3) . . . . ?
C2C C8 C3C C7 -8(3) . . . . ?
C9C C8 C3C C6 -5.1(9) . . . . ?
C1C C8 C3C C6 -176.0(10) . . . . ?
C9 C8 C3C C6 2.5(12) . . . . ?
C7 C8 C3C C6 -170(5) . . . . ?
C1 C8 C3C C6 179.8(6) . . . . ?
C7C C8 C3C C6 0(2) . . . . ?
C2C C8 C3C C6 -178.4(14) . . . . ?
C9C C8 C3C C2C 173.3(10) . . . . ?
C1C C8 C3C C2C 2.4(8) . . . . ?
C9 C8 C3C C2C -179.1(6) . . . . ?
C7 C8 C3C C2C 8(3) . . . . ?
C1 C8 C3C C2C -1.8(11) . . . . ?
C7C C8 C3C C2C 178.0(11) . . . . ?
C1C C8 C3C C9C -170.9(8) . . . . ?
C9 C8 C3C C9C 7.6(7) . . . . ?
C7 C8 C3C C9C -165(4) . . . . ?
C1 C8 C3C C9C -175.1(8) . . . . ?
C7C C8 C3C C9C 4.7(14) . . . . ?
C2C C8 C3C C9C -173.3(10) . . . . ?
C9C C8 C3C C11C -28(4) . . . . ?
C1C C8 C3C C11C 162(4) . . . . ?
C9 C8 C3C C11C -20(5) . . . . ?
C7 C8 C3C C11C 167(8) . . . . ?
C1 C8 C3C C11C 157(4) . . . . ?
C7C C8 C3C C11C -23(5) . . . . ?
C2C C8 C3C C11C 159(5) . . . . ?
C5C C4 C4C C5 -132.9(19) . . . . ?
C9 C4 C4C C5 108.4(16) . . . . ?
C12 C4 C4C C5 -101.8(19) . . . . ?
C9C C4 C4C C5 89.3(19) . . . . ?
C6C C4 C4C C5 158.5(9) . . . . ?
C5 C4 C4C C5C 132.9(19) . . . . ?
C9 C4 C4C C5C -119(2) . . . . ?
C12 C4 C4C C5C 31.1(10) . . . . ?
C9C C4 C4C C5C -137.8(13) . . . . ?
C6C C4 C4C C5C -69(2) . . . . ?
C5C C4 C4C C9C 137.8(13) . . . . ?
C5 C4 C4C C9C -89.3(19) . . . . ?
C9 C4 C4C C9C 19.1(10) . . . . ?
C12 C4 C4C C9C 168.9(6) . . . . ?
C6C C4 C4C C9C 69.2(19) . . . . ?
C5C C4 C4C C12C -71(3) . . . . ?
C5 C4 C4C C12C 61.9(19) . . . . ?
C9 C4 C4C C12C 170.2(12) . . . . ?
C12 C4 C4C C12C -40(2) . . . . ?
C9C C4 C4C C12C 151(2) . . . . ?
C6C C4 C4C C12C -139.7(14) . . . . ?
C5C C4 C4C C9 119(2) . . . . ?
C5 C4 C4C C9 -108.4(16) . . . . ?
C12 C4 C4C C9 149.8(13) . . . . ?
C9C C4 C4C C9 -19.1(10) . . . . ?
C6C C4 C4C C9 50.1(13) . . . . ?
C5C C4 C4C C6 166.7(5) . . . . ?
C5 C4 C4C C6 -60(2) . . . . ?
C9 C4 C4C C6 47.9(19) . . . . ?
C12 C4 C4C C6 -162.2(8) . . . . ?
C9C C4 C4C C6 28.9(11) . . . . ?
C6C C4 C4C C6 98(2) . . . . ?
C6 C5 C4C C4 -103.2(18) . . . . ?
C13 C5 C4C C4 91.1(19) . . . . ?
C9C C5 C4C C4 -94.7(19) . . . . ?
C4 C5 C4C C5C -59.1(19) . . . . ?
C6 C5 C4C C5C -162.3(12) . . . . ?
C13 C5 C4C C5C 31.9(19) . . . . ?
C9C C5 C4C C5C -153.8(15) . . . . ?
C4 C5 C4C C9C 94.7(19) . . . . ?
C6 C5 C4C C9C -8.5(5) . . . . ?
C13 C5 C4C C9C -174.3(6) . . . . ?
C4 C5 C4C C12C -101(2) . . . . ?
C6 C5 C4C C12C 155.7(12) . . . . ?
C13 C5 C4C C12C -10.1(12) . . . . ?
C9C C5 C4C C12C 164.2(10) . . . . ?
C4 C5 C4C C9 76(2) . . . . ?
C6 C5 C4C C9 -27.0(13) . . . . ?
C13 C5 C4C C9 167.2(7) . . . . ?
C9C C5 C4C C9 -18.5(9) . . . . ?
C4 C5 C4C C6 103.2(18) . . . . ?
C13 C5 C4C C6 -165.7(9) . . . . ?
C9C C5 C4C C6 8.5(5) . . . . ?
C8C C9 C4C C4 162.1(13) . . . . ?
C7C C9 C4C C4 -54(2) . . . . ?
C9C C9 C4C C4 156.2(13) . . . . ?
C8 C9 C4C C4 157.6(11) . . . . ?
C3 C9 C4C C4 -21.9(19) . . . . ?
C6C C9 C4C C4 -31.4(14) . . . . ?
C5C C9 C4C C4 -28.1(13) . . . . ?
C8C C9 C4C C5 29.0(14) . . . . ?
C7C C9 C4C C5 173.0(17) . . . . ?
C9C C9 C4C C5 23.2(11) . . . . ?
C8 C9 C4C C5 24.6(12) . . . . ?
C4 C9 C4C C5 -133(2) . . . . ?
C3 C9 C4C C5 -154.9(7) . . . . ?
C6C C9 C4C C5 -164.5(10) . . . . ?
C5C C9 C4C C5 -161.2(10) . . . . ?
C8C C9 C4C C5C -169.8(7) . . . . ?
C7C C9 C4C C5C -25.9(16) . . . . ?
C9C C9 C4C C5C -175.7(3) . . . . ?
C8 C9 C4C C5C -174.2(4) . . . . ?
C4 C9 C4C C5C 28.1(13) . . . . ?
C3 C9 C4C C5C 6.2(8) . . . . ?
C6C C9 C4C C5C -3.3(2) . . . . ?
C8C C9 C4C C9C 5.9(4) . . . . ?
C7C C9 C4C C9C 149.8(19) . . . . ?
C8 C9 C4C C9C 1.4(4) . . . . ?
C4 C9 C4C C9C -156.2(13) . . . . ?
C3 C9 C4C C9C -178.1(9) . . . . ?
C6C C9 C4C C9C 172.4(5) . . . . ?
C5C C9 C4C C9C 175.7(3) . . . . ?
C8C C9 C4C C6 12.8(8) . . . . ?
C7C C9 C4C C6 156.7(17) . . . . ?
C9C C9 C4C C6 6.9(5) . . . . ?
C8 C9 C4C C6 8.4(4) . . . . ?
C4 C9 C4C C6 -149.3(15) . . . . ?
C3 C9 C4C C6 -171.2(6) . . . . ?
C6C C9 C4C C6 179.3(4) . . . . ?
C5C C9 C4C C6 -177.4(4) . . . . ?
C4C C4 C5C C6C -135.1(14) . . . . ?
C5 C4 C5C C6C -166.9(7) . . . . ?
C9 C4 C5C C6C -7.7(5) . . . . ?
C12 C4 C5C C6C 161.6(14) . . . . ?
C9C C4 C5C C6C -31.8(14) . . . . ?
C5 C4 C5C C4C -31.8(10) . . . . ?
C9 C4 C5C C4C 127.4(18) . . . . ?
C12 C4 C5C C4C -63(2) . . . . ?
C9C C4 C5C C4C 103(2) . . . . ?
C6C C4 C5C C4C 135.1(14) . . . . ?
C4C C4 C5C C13C 53(3) . . . . ?
C5 C4 C5C C13C 21(2) . . . . ?
C9 C4 C5C C13C -180.0(13) . . . . ?
C12 C4 C5C C13C -10.6(12) . . . . ?
C9C C4 C5C C13C 156.0(11) . . . . ?
C6C C4 C5C C13C -172.2(16) . . . . ?
C4C C4 C5C C9 -127.4(17) . . . . ?
C5 C4 C5C C9 -159.1(10) . . . . ?
C12 C4 C5C C9 169.4(10) . . . . ?
C9C C4 C5C C9 -24.0(10) . . . . ?
C6C C4 C5C C9 7.7(5) . . . . ?
C5 C4C C5C C4 100(3) . . . . ?
C9C C4C C5C C4 -50.0(16) . . . . ?
C12C C4C C5C C4 129(2) . . . . ?
C9 C4C C5C C4 -46.0(15) . . . . ?
C6 C4C C5C C4 -36.3(16) . . . . ?
C4 C4C C5C C6C 50.0(16) . . . . ?
C5 C4C C5C C6C 149.7(18) . . . . ?
C9C C4C C5C C6C 0.0 . . . . ?
C12C C4C C5C C6C 179.2(10) . . . . ?
C9 C4C C5C C6C 4.0(3) . . . . ?
C6 C4C C5C C6C 13.7(14) . . . . ?
C4 C4C C5C C13C -135(2) . . . . ?
C5 C4C C5C C13C -35.0(17) . . . . ?
C9C C4C C5C C13C 175.3(11) . . . . ?
C12C C4C C5C C13C -5.5(12) . . . . ?
C9 C4C C5C C13C 179.3(11) . . . . ?
C6 C4C C5C C13C -171.0(17) . . . . ?
C4 C4C C5C C9 46.0(15) . . . . ?
C5 C4C C5C C9 145.7(18) . . . . ?
C9C C4C C5C C9 -4.0(3) . . . . ?
C12C C4C C5C C9 175.2(10) . . . . ?
C6 C4C C5C C9 9.7(14) . . . . ?
C8C C9 C5C C4 52(2) . . . . ?
C7C C9 C5C C4 -176.2(7) . . . . ?
C9C C9 C5C C4 16.5(7) . . . . ?
C8 C9 C5C C4 25.5(13) . . . . ?
C3 C9 C5C C4 -163.6(5) . . . . ?
C6C C9 C5C C4 -171.2(6) . . . . ?
C4C C9 C5C C4 13.0(6) . . . . ?
C8C C9 C5C C6C -137(2) . . . . ?
C7C C9 C5C C6C -5.0(3) . . . . ?
C9C C9 C5C C6C -172.3(5) . . . . ?
C8 C9 C5C C6C -163.3(9) . . . . ?
C4 C9 C5C C6C 171.2(6) . . . . ?
C3 C9 C5C C6C 7.6(4) . . . . ?
C4C C9 C5C C6C -175.8(3) . . . . ?
C8C C9 C5C C4C 39(2) . . . . ?
C7C C9 C5C C4C 170.9(6) . . . . ?
C9C C9 C5C C4C 3.5(2) . . . . ?
C8 C9 C5C C4C 12.6(8) . . . . ?
C4 C9 C5C C4C -13.0(6) . . . . ?
C3 C9 C5C C4C -176.5(4) . . . . ?
C6C C9 C5C C4C 175.8(3) . . . . ?
C7C C3 C6C C5C 45(2) . . . . ?
C2 C3 C6C C5C 90(2) . . . . ?
C9 C3 C6C C5C 14.6(7) . . . . ?
C11 C3 C6C C5C -149.3(9) . . . . ?
C8C C3 C6C C5C 24.1(11) . . . . ?
C2 C3 C6C C7C 44.8(15) . . . . ?
C9 C3 C6C C7C -30.9(14) . . . . ?
C11 C3 C6C C7C 165.2(13) . . . . ?
C8C C3 C6C C7C -21.4(9) . . . . ?
C7C C3 C6C C9 30.9(14) . . . . ?
C2 C3 C6C C9 76(2) . . . . ?
C11 C3 C6C C9 -163.9(5) . . . . ?
C8C C3 C6C C9 9.5(5) . . . . ?
C7C C3 C6C C14C -152.7(12) . . . . ?
C2 C3 C6C C14C -107.9(19) . . . . ?
C9 C3 C6C C14C 176.4(8) . . . . ?
C11 C3 C6C C14C 12.6(7) . . . . ?
C8C C3 C6C C14C -174.0(7) . . . . ?
C7C C3 C6C C4 42.3(16) . . . . ?
C2 C3 C6C C4 87(2) . . . . ?
C9 C3 C6C C4 11.5(3) . . . . ?
C11 C3 C6C C4 -152.4(7) . . . . ?
C8C C3 C6C C4 21.0(7) . . . . ?
C4 C5C C6C C3 -6.3(11) . . . . ?
C4C C5C C6C C3 -18.2(8) . . . . ?
C13C C5C C6C C3 166.6(13) . . . . ?
C9 C5C C6C C3 -13.9(7) . . . . ?
C4 C5C C6C C7C 12.0(6) . . . . ?
C4C C5C C6C C7C 0.0 . . . . ?
C13C C5C C6C C7C -175.2(11) . . . . ?
C9 C5C C6C C7C 4.3(3) . . . . ?
C4 C5C C6C C9 7.6(5) . . . . ?
C4C C5C C6C C9 -4.3(3) . . . . ?
C13C C5C C6C C9 -179.5(11) . . . . ?
C4 C5C C6C C14C -165.2(11) . . . . ?
C4C C5C C6C C14C -177.2(9) . . . . ?
C13C C5C C6C C14C 7.6(13) . . . . ?
C9 C5C C6C C14C -172.8(10) . . . . ?
C4C C5C C6C C4 -12.0(6) . . . . ?
C13C C5C C6C C4 172.9(15) . . . . ?
C9 C5C C6C C4 -7.6(5) . . . . ?
C8C C9 C6C C3 -24.8(12) . . . . ?
C7C C9 C6C C3 -15.4(7) . . . . ?
C9C C9 C6C C3 -174.0(11) . . . . ?
C8 C9 C6C C3 -26.9(11) . . . . ?
C4 C9 C6C C3 164.7(5) . . . . ?
C4C C9 C6C C3 172.9(5) . . . . ?
C5C C9 C6C C3 169.7(6) . . . . ?
C8C C9 C6C C5C 165.5(9) . . . . ?
C7C C9 C6C C5C 174.9(3) . . . . ?
C9C C9 C6C C5C 16.3(11) . . . . ?
C8 C9 C6C C5C 163.4(9) . . . . ?
C4 C9 C6C C5C -5.1(4) . . . . ?
C3 C9 C6C C5C -169.7(6) . . . . ?
C4C C9 C6C C5C 3.2(2) . . . . ?
C8C C9 C6C C7C -9.4(6) . . . . ?
C9C C9 C6C C7C -158.6(14) . . . . ?
C8 C9 C6C C7C -11.5(8) . . . . ?
C4 C9 C6C C7C -179.9(5) . . . . ?
C3 C9 C6C C7C 15.4(7) . . . . ?
C4C C9 C6C C7C -171.7(6) . . . . ?
C5C C9 C6C C7C -174.9(3) . . . . ?
C8C C9 C6C C14C -38(4) . . . . ?
C7C C9 C6C C14C -29(3) . . . . ?
C9C C9 C6C C14C 173(3) . . . . ?
C8 C9 C6C C14C -40(4) . . . . ?
C4 C9 C6C C14C 151(3) . . . . ?
C3 C9 C6C C14C -13(3) . . . . ?
C4C C9 C6C C14C 160(3) . . . . ?
C5C C9 C6C C14C 156(3) . . . . ?
C8C C9 C6C C4 170.5(10) . . . . ?
C7C C9 C6C C4 179.9(5) . . . . ?
C9C C9 C6C C4 21.4(11) . . . . ?
C8 C9 C6C C4 168.5(8) . . . . ?
C3 C9 C6C C4 -164.7(5) . . . . ?
C4C C9 C6C C4 8.3(4) . . . . ?
C5C C9 C6C C4 5.1(4) . . . . ?
C6C C3 C7C C9 -41.5(16) . . . . ?
C2 C3 C7C C9 151.6(14) . . . . ?
C11 C3 C7C C9 -81(3) . . . . ?
C8C C3 C7C C9 51.5(13) . . . . ?
C6C C3 C7C C2 167.0(5) . . . . ?
C9 C3 C7C C2 -151.6(14) . . . . ?
C11 C3 C7C C2 127(3) . . . . ?
C8C C3 C7C C2 -100.0(19) . . . . ?
C6C C3 C7C C8C -93(2) . . . . ?
C2 C3 C7C C8C 100.0(19) . . . . ?
C9 C3 C7C C8C -51.5(13) . . . . ?
C11 C3 C7C C8C -133(3) . . . . ?
C2 C3 C7C C6C -167.0(5) . . . . ?
C9 C3 C7C C6C 41.5(16) . . . . ?
C11 C3 C7C C6C -40(2) . . . . ?
C8C C3 C7C C6C 93(2) . . . . ?
C6C C3 C7C C15C 153.2(11) . . . . ?
C2 C3 C7C C15C -13.7(9) . . . . ?
C9 C3 C7C C15C -165.3(10) . . . . ?
C11 C3 C7C C15C 114(3) . . . . ?
C8C C3 C7C C15C -113.8(17) . . . . ?
C6C C3 C7C C8 -93(2) . . . . ?
C2 C3 C7C C8 100(2) . . . . ?
C9 C3 C7C C8 -51.5(14) . . . . ?
C11 C3 C7C C8 -133(3) . . . . ?
C8C C3 C7C C8 0.0(4) . . . . ?
C6C C3 C7C C1 -170.3(8) . . . . ?
C2 C3 C7C C1 22.7(11) . . . . ?
C9 C3 C7C C1 -129(2) . . . . ?
C11 C3 C7C C1 150.0(19) . . . . ?
C8C C3 C7C C1 -77(2) . . . . ?
C8C C9 C7C C3 -150.4(14) . . . . ?
C9C C9 C7C C3 -160.4(12) . . . . ?
C8 C9 C7C C3 -149.1(16) . . . . ?
C4 C9 C7C C3 36(2) . . . . ?
C6C C9 C7C C3 36.1(16) . . . . ?
C4C C9 C7C C3 61(3) . . . . ?
C5C C9 C7C C3 40.4(17) . . . . ?
C8C C9 C7C C2 -23.2(17) . . . . ?
C9C C9 C7C C2 -33(2) . . . . ?
C8 C9 C7C C2 -21.9(14) . . . . ?
C4 C9 C7C C2 163.4(7) . . . . ?
C3 C9 C7C C2 127(3) . . . . ?
C6C C9 C7C C2 163.3(14) . . . . ?
C4C C9 C7C C2 -171.5(12) . . . . ?
C5C C9 C7C C2 167.6(12) . . . . ?
C9C C9 C7C C8C -10.0(6) . . . . ?
C8 C9 C7C C8C 1.3(5) . . . . ?
C4 C9 C7C C8C -173.5(13) . . . . ?
C3 C9 C7C C8C 150.4(14) . . . . ?
C6C C9 C7C C8C -173.6(4) . . . . ?
C4C C9 C7C C8C -148(2) . . . . ?
C5C C9 C7C C8C -169.2(7) . . . . ?
C8C C9 C7C C6C 173.6(4) . . . . ?
C9C C9 C7C C6C 163.6(11) . . . . ?
C8 C9 C7C C6C 174.9(4) . . . . ?
C4 C9 C7C C6C 0.1(10) . . . . ?
C3 C9 C7C C6C -36.1(16) . . . . ?
C4C C9 C7C C6C 25.3(16) . . . . ?
C5C C9 C7C C6C 4.4(3) . . . . ?
C8C C9 C7C C15C -51(4) . . . . ?
C9C C9 C7C C15C -61(4) . . . . ?
C8 C9 C7C C15C -50(4) . . . . ?
C4 C9 C7C C15C 136(3) . . . . ?
C3 C9 C7C C15C 99(4) . . . . ?
C6C C9 C7C C15C 136(4) . . . . ?
C4C C9 C7C C15C 161(3) . . . . ?
C5C C9 C7C C15C 140(3) . . . . ?
C8C C9 C7C C8 -1.3(5) . . . . ?
C9C C9 C7C C8 -11.3(10) . . . . ?
C4 C9 C7C C8 -174.8(9) . . . . ?
C3 C9 C7C C8 149.1(16) . . . . ?
C6C C9 C7C C8 -174.9(4) . . . . ?
C4C C9 C7C C8 -149.6(17) . . . . ?
C5C C9 C7C C8 -170.5(5) . . . . ?
C8C C9 C7C C1 -4.3(7) . . . . ?
C9C C9 C7C C1 -14.3(13) . . . . ?
C8 C9 C7C C1 -3.0(4) . . . . ?
C4 C9 C7C C1 -177.8(7) . . . . ?
C3 C9 C7C C1 146.0(18) . . . . ?
C6C C9 C7C C1 -177.9(4) . . . . ?
C4C C9 C7C C1 -152.7(15) . . . . ?
C5C C9 C7C C1 -173.6(4) . . . . ?
C1 C2 C7C C3 158.8(13) . . . . ?
C10 C2 C7C C3 -32.0(19) . . . . ?
C8C C2 C7C C3 151.4(14) . . . . ?
C3 C2 C7C C9 -134(2) . . . . ?
C1 C2 C7C C9 25.0(15) . . . . ?
C10 C2 C7C C9 -165.8(10) . . . . ?
C8C C2 C7C C9 17.6(13) . . . . ?
C3 C2 C7C C8C -151.4(14) . . . . ?
C1 C2 C7C C8C 7.4(4) . . . . ?
C10 C2 C7C C8C 176.6(9) . . . . ?
C3 C2 C7C C6C 18.7(9) . . . . ?
C1 C2 C7C C6C 177.5(10) . . . . ?
C10 C2 C7C C6C -13.3(18) . . . . ?
C8C C2 C7C C6C 170.1(11) . . . . ?
C3 C2 C7C C15C 31(2) . . . . ?
C1 C2 C7C C15C -170.1(18) . . . . ?
C10 C2 C7C C15C -0.9(14) . . . . ?
C8C C2 C7C C15C -177.5(17) . . . . ?
C3 C2 C7C C8 -150.4(16) . . . . ?
C1 C2 C7C C8 8.4(5) . . . . ?
C10 C2 C7C C8 177.6(8) . . . . ?
C8C C2 C7C C8 1.1(4) . . . . ?
C3 C2 C7C C1 -158.8(13) . . . . ?
C10 C2 C7C C1 169.2(11) . . . . ?
C8C C2 C7C C1 -7.4(4) . . . . ?
C5C C6C C7C C3 -146.1(15) . . . . ?
C9 C6C C7C C3 -140.4(18) . . . . ?
C14C C6C C7C C3 31.1(14) . . . . ?
C4 C6C C7C C3 -140.5(15) . . . . ?
C3 C6C C7C C9 140.4(18) . . . . ?
C5C C6C C7C C9 -5.7(4) . . . . ?
C14C C6C C7C C9 171.6(10) . . . . ?
C4 C6C C7C C9 0.0(4) . . . . ?
C3 C6C C7C C2 -22.5(10) . . . . ?
C5C C6C C7C C2 -168.6(12) . . . . ?
C9 C6C C7C C2 -163.0(15) . . . . ?
C14C C6C C7C C2 8.6(13) . . . . ?
C4 C6C C7C C2 -163.0(11) . . . . ?
C3 C6C C7C C8C 146.1(15) . . . . ?
C5C C6C C7C C8C 0.0 . . . . ?
C9 C6C C7C C8C 5.7(4) . . . . ?
C14C C6C C7C C8C 177.2(9) . . . . ?
C4 C6C C7C C8C 5.6(3) . . . . ?
C3 C6C C7C C15C -28.5(12) . . . . ?
C5C C6C C7C C15C -174.7(10) . . . . ?
C9 C6C C7C C15C -169.0(12) . . . . ?
C14C C6C C7C C15C 2.6(11) . . . . ?
C4 C6C C7C C15C -169.0(9) . . . . ?
C3 C6C C7C C8 144.9(18) . . . . ?
C5C C6C C7C C8 -1.2(4) . . . . ?
C9 C6C C7C C8 4.5(3) . . . . ?
C14C C6C C7C C8 176.1(9) . . . . ?
C4 C6C C7C C8 4.4(5) . . . . ?
C3 C6C C7C C1 149(3) . . . . ?
C5C C6C C7C C1 3(2) . . . . ?
C9 C6C C7C C1 8.9(19) . . . . ?
C14C C6C C7C C1 -180(2) . . . . ?
C4 C6C C7C C1 9(2) . . . . ?
C9C C8 C7C C3 77(2) . . . . ?
C1C C8 C7C C3 -111.8(19) . . . . ?
C9 C8 C7C C3 68.7(19) . . . . ?
C7 C8 C7C C3 76(3) . . . . ?
C1 C8 C7C C3 -107(2) . . . . ?
C2C C8 C7C C3 -112(2) . . . . ?
C3C C8 C7C C3 73(3) . . . . ?
C9C C8 C7C C9 7.9(7) . . . . ?
C1C C8 C7C C9 179.5(5) . . . . ?
C7 C8 C7C C9 7.6(14) . . . . ?
C1 C8 C7C C9 -175.9(5) . . . . ?
C2C C8 C7C C9 178.9(19) . . . . ?
C3C C8 C7C C9 4.3(15) . . . . ?
C9C C8 C7C C2 175.0(6) . . . . ?
C1C C8 C7C C2 -13.4(8) . . . . ?
C9 C8 C7C C2 167.1(9) . . . . ?
C7 C8 C7C C2 174.7(7) . . . . ?
C1 C8 C7C C2 -8.8(5) . . . . ?
C2C C8 C7C C2 -14(2) . . . . ?
C3C C8 C7C C2 171.3(11) . . . . ?
C9C C8 C7C C8C -104(12) . . . . ?
C1C C8 C7C C8C 67(12) . . . . ?
C9 C8 C7C C8C -112(12) . . . . ?
C7 C8 C7C C8C -105(12) . . . . ?
C1 C8 C7C C8C 72(12) . . . . ?
C2C C8 C7C C8C 67(11) . . . . ?
C3C C8 C7C C8C -108(12) . . . . ?
C9C C8 C7C C6C 2.4(9) . . . . ?
C1C C8 C7C C6C 174.0(5) . . . . ?
C9 C8 C7C C6C -5.6(4) . . . . ?
C7 C8 C7C C6C 2.1(14) . . . . ?
C1 C8 C7C C6C 178.6(5) . . . . ?
C2C C8 C7C C6C 173.4(19) . . . . ?
C3C C8 C7C C6C -1.3(16) . . . . ?
C9C C8 C7C C15C 175.7(9) . . . . ?
C1C C8 C7C C15C -12.7(12) . . . . ?
C9 C8 C7C C15C 167.8(12) . . . . ?
C7 C8 C7C C15C 175.4(9) . . . . ?
C1 C8 C7C C15C -8.1(9) . . . . ?
C2C C8 C7C C15C -13(3) . . . . ?
C3C C8 C7C C15C 172.1(12) . . . . ?
C9C C8 C7C C1 -176.2(6) . . . . ?
C1C C8 C7C C1 -4.6(5) . . . . ?
C9 C8 C7C C1 175.9(5) . . . . ?
C7 C8 C7C C1 -176.5(10) . . . . ?
C2C C8 C7C C1 -5(2) . . . . ?
C3C C8 C7C C1 -179.9(13) . . . . ?
C7C C9 C8C C9C -173.4(4) . . . . ?
C8 C9 C8C C9C 12(2) . . . . ?
C4 C9 C8C C9C 1.8(6) . . . . ?
C3 C9 C8C C9C 177.1(5) . . . . ?
C6C C9 C8C C9C -164.9(10) . . . . ?
C4C C9 C8C C9C -5.1(3) . . . . ?
C5C C9 C8C C9C -38(2) . . . . ?
C9C C9 C8C C7C 173.4(4) . . . . ?
C8 C9 C8C C7C -175.0(19) . . . . ?
C4 C9 C8C C7C 175.2(10) . . . . ?
C3 C9 C8C C7C -9.5(5) . . . . ?
C6C C9 C8C C7C 8.6(6) . . . . ?
C4C C9 C8C C7C 168.3(8) . . . . ?
C5C C9 C8C C7C 135(2) . . . . ?
C7C C9 C8C C1 9.5(16) . . . . ?
C9C C9 C8C C1 -177.1(12) . . . . ?
C8 C9 C8C C1 -166(3) . . . . ?
C4 C9 C8C C1 -175.3(7) . . . . ?
C3 C9 C8C C1 0.0(13) . . . . ?
C6C C9 C8C C1 18(2) . . . . ?
C4C C9 C8C C1 177.8(10) . . . . ?
C5C C9 C8C C1 144.8(16) . . . . ?
C7C C9 C8C C7 -179.3(4) . . . . ?
C9C C9 C8C C7 -5.9(7) . . . . ?
C8 C9 C8C C7 5.7(16) . . . . ?
C4 C9 C8C C7 -4.1(12) . . . . ?
C3 C9 C8C C7 171.2(6) . . . . ?
C6C C9 C8C C7 -170.8(6) . . . . ?
C4C C9 C8C C7 -11.0(9) . . . . ?
C5C C9 C8C C7 -44(3) . . . . ?
C7C C9 C8C C3 9.5(5) . . . . ?
C9C C9 C8C C3 -177.1(5) . . . . ?
C8 C9 C8C C3 -166(2) . . . . ?
C4 C9 C8C C3 -175.3(7) . . . . ?
C6C C9 C8C C3 18.0(9) . . . . ?
C4C C9 C8C C3 177.8(7) . . . . ?
C5C C9 C8C C3 145(2) . . . . ?
C7C C9 C8C C2 8.6(7) . . . . ?
C9C C9 C8C C2 -177.9(4) . . . . ?
C8 C9 C8C C2 -166(2) . . . . ?
C4 C9 C8C C2 -176.2(4) . . . . ?
C3 C9 C8C C2 -0.8(4) . . . . ?
C6C C9 C8C C2 17.2(11) . . . . ?
C4C C9 C8C C2 177.0(5) . . . . ?
C5C C9 C8C C2 144(2) . . . . ?
C3 C7C C8C C9 67.9(18) . . . . ?
C2 C7C C8C C9 166.3(11) . . . . ?
C6C C7C C8C C9 -7.0(5) . . . . ?
C15C C7C C8C C9 167.6(12) . . . . ?
C8 C7C C8C C9 67(11) . . . . ?
C1 C7C C8C C9 174.1(10) . . . . ?
C3 C7C C8C C9C 74.9(19) . . . . ?
C9 C7C C8C C9C 7.0(5) . . . . ?
C2 C7C C8C C9C 173.3(7) . . . . ?
C6C C7C C8C C9C 0.0 . . . . ?
C15C C7C C8C C9C 174.6(10) . . . . ?
C8 C7C C8C C9C 74(12) . . . . ?
C1 C7C C8C C9C -179.0(7) . . . . ?
C3 C7C C8C C1 -106(2) . . . . ?
C9 C7C C8C C1 -174.1(10) . . . . ?
C2 C7C C8C C1 -7.7(4) . . . . ?
C6C C7C C8C C1 179.0(7) . . . . ?
C15C C7C C8C C1 -6.5(8) . . . . ?
C8 C7C C8C C1 -107(12) . . . . ?
C3 C7C C8C C1C -110(2) . . . . ?
C9 C7C C8C C1C -177.7(12) . . . . ?
C2 C7C C8C C1C -11.3(7) . . . . ?
C6C C7C C8C C1C 175.4(9) . . . . ?
C15C C7C C8C C1C -10.1(10) . . . . ?
C8 C7C C8C C1C -111(12) . . . . ?
C1 C7C C8C C1C -3.6(5) . . . . ?
C3 C7C C8C C7 70(2) . . . . ?
C9 C7C C8C C7 2.2(14) . . . . ?
C2 C7C C8C C7 168.6(19) . . . . ?
C6C C7C C8C C7 -4.8(16) . . . . ?
C15C C7C C8C C7 169.8(19) . . . . ?
C8 C7C C8C C7 69(11) . . . . ?
C1 C7C C8C C7 176(2) . . . . ?
C9 C7C C8C C3 -67.9(18) . . . . ?
C2 C7C C8C C3 98(2) . . . . ?
C6C C7C C8C C3 -74.9(19) . . . . ?
C15C C7C C8C C3 100(2) . . . . ?
C8 C7C C8C C3 -1(11) . . . . ?
C1 C7C C8C C3 106(2) . . . . ?
C3 C7C C8C C2 -98(2) . . . . ?
C9 C7C C8C C2 -166.3(11) . . . . ?
C6C C7C C8C C2 -173.3(7) . . . . ?
C15C C7C C8C C2 1.2(8) . . . . ?
C8 C7C C8C C2 -99(12) . . . . ?
C1 C7C C8C C2 7.7(4) . . . . ?
C1C C1 C8C C9 176.5(15) . . . . ?
C2 C1 C8C C9 -1.1(13) . . . . ?
C8 C1 C8C C9 168(3) . . . . ?
C7C C1 C8C C9 -7.6(13) . . . . ?
Si1 C1 C8C C9 -120.6(12) . . . . ?
Al1 C1 C8C C9 127.7(11) . . . . ?
C1C C1 C8C C9C 2.2(13) . . . . ?
C2 C1 C8C C9C -175.4(12) . . . . ?
C8 C1 C8C C9C -6.2(8) . . . . ?
C7C C1 C8C C9C 178.1(12) . . . . ?
Si1 C1 C8C C9C 65.1(14) . . . . ?
Al1 C1 C8C C9C -46.6(15) . . . . ?
C1C C1 C8C C7C -175.8(6) . . . . ?
C2 C1 C8C C7C 6.5(4) . . . . ?
C8 C1 C8C C7C 175.7(16) . . . . ?
Si1 C1 C8C C7C -113.0(4) . . . . ?
Al1 C1 C8C C7C 135.3(5) . . . . ?
C2 C1 C8C C1C -177.6(6) . . . . ?
C8 C1 C8C C1C -8.4(15) . . . . ?
C7C C1 C8C C1C 175.8(6) . . . . ?
Si1 C1 C8C C1C 62.9(6) . . . . ?
Al1 C1 C8C C1C -48.8(7) . . . . ?
C1C C1 C8C C7 5.3(7) . . . . ?
C2 C1 C8C C7 -172.4(6) . . . . ?
C8 C1 C8C C7 -3.2(10) . . . . ?
C7C C1 C8C C7 -178.9(6) . . . . ?
Si1 C1 C8C C7 68.2(6) . . . . ?
Al1 C1 C8C C7 -43.5(8) . . . . ?
C1C C1 C8C C3 176.5(7) . . . . ?
C2 C1 C8C C3 -1.1(4) . . . . ?
C8 C1 C8C C3 168.1(18) . . . . ?
C7C C1 C8C C3 -7.6(4) . . . . ?
Si1 C1 C8C C3 -120.6(4) . . . . ?
Al1 C1 C8C C3 127.7(4) . . . . ?
C1C C1 C8C C2 177.6(6) . . . . ?
C8 C1 C8C C2 169.2(15) . . . . ?
C7C C1 C8C C2 -6.5(4) . . . . ?
Si1 C1 C8C C2 -119.5(4) . . . . ?
Al1 C1 C8C C2 128.8(6) . . . . ?
C1 C1C C8C C9C -178.9(6) . . . . ?
C8 C1C C8C C9C -9.6(14) . . . . ?
C2C C1C C8C C9C -5.9(8) . . . . ?
C7 C1C C8C C9C -4.3(4) . . . . ?
Si1 C1C C8C C9C 128.3(5) . . . . ?
Al1 C1C C8C C9C -134.7(5) . . . . ?
C1 C1C C8C C7C 5.4(8) . . . . ?
C8 C1C C8C C7C 175(2) . . . . ?
C2C C1C C8C C7C 178.3(7) . . . . ?
C7 C1C C8C C7C 180.0(7) . . . . ?
Si1 C1C C8C C7C -47.4(9) . . . . ?
Al1 C1C C8C C7C 49.6(10) . . . . ?
C8 C1C C8C C1 169.3(19) . . . . ?
C2C C1C C8C C1 172.9(9) . . . . ?
C7 C1C C8C C1 174.6(7) . . . . ?
Si1 C1C C8C C1 -52.8(5) . . . . ?
Al1 C1C C8C C1 44.2(6) . . . . ?
C1 C1C C8C C7 -174.6(7) . . . . ?
C8 C1C C8C C7 -5.3(14) . . . . ?
C2C C1C C8C C7 -1.6(6) . . . . ?
Si1 C1C C8C C7 132.6(5) . . . . ?
Al1 C1C C8C C7 -130.4(6) . . . . ?
C1 C1C C8C C3 -4.7(9) . . . . ?
C8 C1C C8C C3 165(2) . . . . ?
C2C C1C C8C C3 168.3(8) . . . . ?
C7 C1C C8C C3 169.9(10) . . . . ?
Si1 C1C C8C C3 -57.5(10) . . . . ?
Al1 C1C C8C C3 39.5(12) . . . . ?
C1 C1C C8C C2 -1.8(5) . . . . ?
C8 C1C C8C C2 167.5(19) . . . . ?
C2C C1C C8C C2 171.2(6) . . . . ?
C7 C1C C8C C2 172.8(5) . . . . ?
Si1 C1C C8C C2 -54.6(6) . . . . ?
Al1 C1C C8C C2 42.4(7) . . . . ?
C3C C7 C8C C9 -2(4) . . . . ?
C2C C7 C8C C9 -175.8(8) . . . . ?
C9C C7 C8C C9 7.9(9) . . . . ?
C6 C7 C8C C9 3.2(9) . . . . ?
C8 C7 C8C C9 -162(5) . . . . ?
C15 C7 C8C C9 -179.7(5) . . . . ?
C1C C7 C8C C9 -178.0(10) . . . . ?
C3C C7 C8C C9C -10(3) . . . . ?
C2C C7 C8C C9C 176.3(8) . . . . ?
C6 C7 C8C C9C -4.7(4) . . . . ?
C8 C7 C8C C9C -170(4) . . . . ?
C15 C7 C8C C9C 172.4(7) . . . . ?
C1C C7 C8C C9C 174.1(5) . . . . ?
C3C C7 C8C C7C -4(4) . . . . ?
C2C C7 C8C C7C -177.7(17) . . . . ?
C9C C7 C8C C7C 6(2) . . . . ?
C6 C7 C8C C7C 1.3(19) . . . . ?
C8 C7 C8C C7C -164(6) . . . . ?
C15 C7 C8C C7C 178.4(15) . . . . ?
C1C C7 C8C C7C -179.9(19) . . . . ?
C3C C7 C8C C1 172(3) . . . . ?
C2C C7 C8C C1 -1.6(9) . . . . ?
C9C C7 C8C C1 -177.9(6) . . . . ?
C6 C7 C8C C1 177.4(4) . . . . ?
C8 C7 C8C C1 12(4) . . . . ?
C15 C7 C8C C1 -5.5(9) . . . . ?
C1C C7 C8C C1 -3.8(5) . . . . ?
C3C C7 C8C C1C 176(3) . . . . ?
C2C C7 C8C C1C 2.2(8) . . . . ?
C9C C7 C8C C1C -174.1(5) . . . . ?
C6 C7 C8C C1C -178.8(4) . . . . ?
C8 C7 C8C C1C 16(4) . . . . ?
C15 C7 C8C C1C -1.7(7) . . . . ?
C3C C7 C8C C3 18(4) . . . . ?
C2C C7 C8C C3 -156.1(17) . . . . ?
C9C C7 C8C C3 27.6(18) . . . . ?
C6 C7 C8C C3 23.0(19) . . . . ?
C8 C7 C8C C3 -143(6) . . . . ?
C15 C7 C8C C3 -160.0(14) . . . . ?
C1C C7 C8C C3 -158.3(19) . . . . ?
C3C C7 C8C C2 158(3) . . . . ?
C2C C7 C8C C2 -16.2(18) . . . . ?
C9C C7 C8C C2 167.5(14) . . . . ?
C6 C7 C8C C2 162.8(13) . . . . ?
C8 C7 C8C C2 -3(3) . . . . ?
C15 C7 C8C C2 -20.1(18) . . . . ?
C1C C7 C8C C2 -18.4(13) . . . . ?
C7C C3 C8C C9 -106.3(19) . . . . ?
C6C C3 C8C C9 -15.2(8) . . . . ?
C2 C3 C8C C9 -178.7(6) . . . . ?
C11 C3 C8C C9 6(2) . . . . ?
C7C C3 C8C C9C -109.3(18) . . . . ?
C6C C3 C8C C9C -18.2(9) . . . . ?
C2 C3 C8C C9C 178.3(5) . . . . ?
C9 C3 C8C C9C -3.0(5) . . . . ?
C11 C3 C8C C9C 3(2) . . . . ?
C6C C3 C8C C7C 91(2) . . . . ?
C2 C3 C8C C7C -72.4(19) . . . . ?
C9 C3 C8C C7C 106.3(19) . . . . ?
C11 C3 C8C C7C 112(3) . . . . ?
C7C C3 C8C C1 74(2) . . . . ?
C6C C3 C8C C1 164.8(6) . . . . ?
C2 C3 C8C C1 1.3(5) . . . . ?
C9 C3 C8C C1 180.0(8) . . . . ?
C11 C3 C8C C1 -174.0(17) . . . . ?
C7C C3 C8C C1C 77(2) . . . . ?
C6C C3 C8C C1C 167.9(9) . . . . ?
C2 C3 C8C C1C 4.4(9) . . . . ?
C9 C3 C8C C1C -176.9(12) . . . . ?
C11 C3 C8C C1C -170.9(15) . . . . ?
C7C C3 C8C C7 -130.4(19) . . . . ?
C6C C3 C8C C7 -39(2) . . . . ?
C2 C3 C8C C7 157.2(17) . . . . ?
C9 C3 C8C C7 -24.1(14) . . . . ?
C11 C3 C8C C7 -18(3) . . . . ?
C7C C3 C8C C2 72.4(19) . . . . ?
C6C C3 C8C C2 163.5(7) . . . . ?
C9 C3 C8C C2 178.7(6) . . . . ?
C11 C3 C8C C2 -175(2) . . . . ?
C1C C8 C9C C7 13.0(12) . . . . ?
C9 C8 C9C C7 -174.3(5) . . . . ?
C7C C8 C9C C7 -179.9(4) . . . . ?
C2C C8 C9C C7 2.4(5) . . . . ?
C3C C8 C9C C7 -2.1(5) . . . . ?
C1C C8 C9C C9 -172.7(9) . . . . ?
C7 C8 C9C C9 174.3(5) . . . . ?
C7C C8 C9C C9 -5.6(5) . . . . ?
C2C C8 C9C C9 176.7(4) . . . . ?
C3C C8 C9C C9 172.2(7) . . . . ?
C1C C8 C9C C8C -164(2) . . . . ?
C9 C8 C9C C8C 8.9(17) . . . . ?
C7 C8 C9C C8C -176.7(14) . . . . ?
C7C C8 C9C C8C 3.4(12) . . . . ?
C2C C8 C9C C8C -174.3(17) . . . . ?
C3C C8 C9C C8C -178.9(16) . . . . ?
C1C C8 C9C C4C -170.2(7) . . . . ?
C9 C8 C9C C4C 2.5(7) . . . . ?
C7 C8 C9C C4C 176.8(11) . . . . ?
C7C C8 C9C C4C -3.1(11) . . . . ?
C2C C8 C9C C4C 179.2(8) . . . . ?
C3C C8 C9C C4C 174.7(11) . . . . ?
C1C C8 C9C C6 19.6(16) . . . . ?
C9 C8 C9C C6 -167.7(10) . . . . ?
C7 C8 C9C C6 6.6(5) . . . . ?
C7C C8 C9C C6 -173.3(7) . . . . ?
C2C C8 C9C C6 9.0(9) . . . . ?
C3C C8 C9C C6 4.4(8) . . . . ?
C1C C8 C9C C3C 15.1(12) . . . . ?
C9 C8 C9C C3C -172.2(7) . . . . ?
C7 C8 C9C C3C 2.1(5) . . . . ?
C7C C8 C9C C3C -177.8(7) . . . . ?
C2C C8 C9C C3C 4.5(7) . . . . ?
C1C C8 C9C C4 -177.6(7) . . . . ?
C9 C8 C9C C4 -4.9(4) . . . . ?
C7 C8 C9C C4 169.4(9) . . . . ?
C7C C8 C9C C4 -10.5(9) . . . . ?
C2C C8 C9C C4 171.8(7) . . . . ?
C3C C8 C9C C4 167.3(10) . . . . ?
C1C C8 C9C C5 137(2) . . . . ?
C9 C8 C9C C5 -51(3) . . . . ?
C7 C8 C9C C5 124(3) . . . . ?
C7C C8 C9C C5 -56(3) . . . . ?
C2C C8 C9C C5 126(3) . . . . ?
C3C C8 C9C C5 121(3) . . . . ?
C3C C7 C9C C8 174.2(15) . . . . ?
C2C C7 C9C C8 -8.8(18) . . . . ?
C6 C7 C9C C8 174.4(5) . . . . ?
C8C C7 C9C C8 -1.0(4) . . . . ?
C1C C7 C9C C8 -5.5(5) . . . . ?
C3C C7 C9C C9 167.2(16) . . . . ?
C2C C7 C9C C9 -16(2) . . . . ?
C6 C7 C9C C9 167.5(10) . . . . ?
C8 C7 C9C C9 -6.9(6) . . . . ?
C8C C7 C9C C9 -7.9(9) . . . . ?
C1C C7 C9C C9 -12.4(10) . . . . ?
C3C C7 C9C C8C 175.2(16) . . . . ?
C2C C7 C9C C8C -7.8(16) . . . . ?
C6 C7 C9C C8C 175.4(4) . . . . ?
C8 C7 C9C C8C 1.0(4) . . . . ?
C1C C7 C9C C8C -4.5(4) . . . . ?
C3C C7 C9C C4C -1(2) . . . . ?
C2C C7 C9C C4C 176.1(14) . . . . ?
C6 C7 C9C C4C -0.8(12) . . . . ?
C8 C7 C9C C4C -175.2(16) . . . . ?
C8C C7 C9C C4C -176.2(13) . . . . ?
C1C C7 C9C C4C 179.4(12) . . . . ?
C3C C7 C9C C6 -0.2(16) . . . . ?
C2C C7 C9C C6 176.9(16) . . . . ?
C8 C7 C9C C6 -174.4(5) . . . . ?
C8C C7 C9C C6 -175.4(4) . . . . ?
C1C C7 C9C C6 -179.9(3) . . . . ?
C2C C7 C9C C3C 177(3) . . . . ?
C6 C7 C9C C3C 0.2(16) . . . . ?
C8 C7 C9C C3C -174.2(15) . . . . ?
C8C C7 C9C C3C -175.2(16) . . . . ?
C1C C7 C9C C3C -179.6(17) . . . . ?
C3C C7 C9C C4 40(3) . . . . ?
C2C C7 C9C C4 -143(2) . . . . ?
C6 C7 C9C C4 41(3) . . . . ?
C8 C7 C9C C4 -134(3) . . . . ?
C8C C7 C9C C4 -135(3) . . . . ?
C1C C7 C9C C4 -139(3) . . . . ?
C3C C7 C9C C5 4.4(17) . . . . ?
C2C C7 C9C C5 -178.6(14) . . . . ?
C6 C7 C9C C5 4.6(4) . . . . ?
C8 C7 C9C C5 -169.8(8) . . . . ?
C8C C7 C9C C5 -170.8(7) . . . . ?
C1C C7 C9C C5 -175.3(5) . . . . ?
C8C C9 C9C C8 3.8(7) . . . . ?
C7C C9 C9C C8 14.4(13) . . . . ?
C4 C9 C9C C8 -174.9(4) . . . . ?
C3 C9 C9C C8 -4.8(17) . . . . ?
C6C C9 C9C C8 162.0(10) . . . . ?
C4C C9 C9C C8 178.3(5) . . . . ?
C5C C9 C9C C8 174.9(4) . . . . ?
C8C C9 C9C C7 10.9(12) . . . . ?
C7C C9 C9C C7 21.5(18) . . . . ?
C8 C9 C9C C7 7.2(6) . . . . ?
C4 C9 C9C C7 -167.7(10) . . . . ?
C3 C9 C9C C7 2(2) . . . . ?
C6C C9 C9C C7 169.2(9) . . . . ?
C4C C9 C9C C7 -174.6(10) . . . . ?
C5C C9 C9C C7 -177.9(8) . . . . ?
C7C C9 C9C C8C 10.6(7) . . . . ?
C8 C9 C9C C8C -3.8(7) . . . . ?
C4 C9 C9C C8C -178.6(5) . . . . ?
C3 C9 C9C C8C -8.6(13) . . . . ?
C6C C9 C9C C8C 158.3(14) . . . . ?
C4C C9 C9C C8C 174.5(4) . . . . ?
C5C C9 C9C C8C 171.2(6) . . . . ?
C8C C9 C9C C4C -174.5(4) . . . . ?
C7C C9 C9C C4C -163.9(10) . . . . ?
C8 C9 C9C C4C -178.3(5) . . . . ?
C4 C9 C9C C4C 6.9(4) . . . . ?
C3 C9 C9C C4C 176.9(15) . . . . ?
C6C C9 C9C C4C -16.2(11) . . . . ?
C5C C9 C9C C4C -3.3(2) . . . . ?
C8C C9 C9C C6 151.8(19) . . . . ?
C7C C9 C9C C6 162.4(17) . . . . ?
C8 C9 C9C C6 148(2) . . . . ?
C4 C9 C9C C6 -27(2) . . . . ?
C3 C9 C9C C6 143.3(15) . . . . ?
C6C C9 C9C C6 -50(3) . . . . ?
C4C C9 C9C C6 -34(2) . . . . ?
C5C C9 C9C C6 -37(2) . . . . ?
C8C C9 C9C C3C 21.1(19) . . . . ?
C7C C9 C9C C3C 32(2) . . . . ?
C8 C9 C9C C3C 17.3(15) . . . . ?
C4 C9 C9C C3C -157.6(18) . . . . ?
C3 C9 C9C C3C 12(3) . . . . ?
C6C C9 C9C C3C 179.3(15) . . . . ?
C4C C9 C9C C3C -164.5(17) . . . . ?
C5C C9 C9C C3C -167.8(16) . . . . ?
C8C C9 C9C C4 178.6(5) . . . . ?
C7C C9 C9C C4 -170.8(10) . . . . ?
C8 C9 C9C C4 174.9(4) . . . . ?
C3 C9 C9C C4 170.1(14) . . . . ?
C6C C9 C9C C4 -23.1(12) . . . . ?
C4C C9 C9C C4 -6.9(4) . . . . ?
C5C C9 C9C C4 -10.2(5) . . . . ?
C8C C9 C9C C5 174.9(5) . . . . ?
C7C C9 C9C C5 -174.5(9) . . . . ?
C8 C9 C9C C5 171.1(7) . . . . ?
C4 C9 C9C C5 -3.8(3) . . . . ?
C3 C9 C9C C5 166.3(12) . . . . ?
C6C C9 C9C C5 -26.9(14) . . . . ?
C4C C9 C9C C5 -10.7(6) . . . . ?
C5C C9 C9C C5 -14.0(7) . . . . ?
C9 C8C C9C C8 -169(2) . . . . ?
C7C C8C C9C C8 -175.0(18) . . . . ?
C1 C8C C9C C8 7.2(10) . . . . ?
C1C C8C C9C C8 8.8(13) . . . . ?
C7 C8C C9C C8 3.0(13) . . . . ?
C3 C8C C9C C8 -166(2) . . . . ?
C2 C8C C9C C8 -163(3) . . . . ?
C9 C8C C9C C7 -171.9(9) . . . . ?
C7C C8C C9C C7 -178.0(6) . . . . ?
C1 C8C C9C C7 4.2(11) . . . . ?
C1C C8C C9C C7 5.8(5) . . . . ?
C3 C8C C9C C7 -169.3(8) . . . . ?
C2 C8C C9C C7 -166.2(16) . . . . ?
C7C C8C C9C C9 -6.1(4) . . . . ?
C1 C8C C9C C9 176.1(17) . . . . ?
C1C C8C C9C C9 177.7(10) . . . . ?
C7 C8C C9C C9 171.9(9) . . . . ?
C3 C8C C9C C9 2.6(4) . . . . ?
C2 C8C C9C C9 5.7(11) . . . . ?
C9 C8C C9C C4C 6.1(4) . . . . ?
C7C C8C C9C C4C 0.0 . . . . ?
C1 C8C C9C C4C -177.8(14) . . . . ?
C1C C8C C9C C4C -176.2(7) . . . . ?
C7 C8C C9C C4C 178.0(6) . . . . ?
C3 C8C C9C C4C 8.7(4) . . . . ?
C2 C8C C9C C4C 11.9(13) . . . . ?
C9 C8C C9C C6 -164.1(12) . . . . ?
C7C C8C C9C C6 -170.2(10) . . . . ?
C1 C8C C9C C6 12.0(17) . . . . ?
C1C C8C C9C C6 13.6(11) . . . . ?
C7 C8C C9C C6 7.8(7) . . . . ?
C3 C8C C9C C6 -161.5(9) . . . . ?
C2 C8C C9C C6 -158.3(14) . . . . ?
C9 C8C C9C C3C -170.1(9) . . . . ?
C7C C8C C9C C3C -176.2(7) . . . . ?
C1 C8C C9C C3C 6.1(14) . . . . ?
C1C C8C C9C C3C 7.6(8) . . . . ?
C7 C8C C9C C3C 1.8(6) . . . . ?
C3 C8C C9C C3C -167.5(8) . . . . ?
C2 C8C C9C C3C -164.3(14) . . . . ?
C9 C8C C9C C4 -1.1(4) . . . . ?
C7C C8C C9C C4 -7.3(4) . . . . ?
C1 C8C C9C C4 175.0(13) . . . . ?
C1C C8C C9C C4 176.6(7) . . . . ?
C7 C8C C9C C4 170.8(7) . . . . ?
C3 C8C C9C C4 1.4(6) . . . . ?
C2 C8C C9C C4 4.6(15) . . . . ?
C9 C8C C9C C5 -11.5(11) . . . . ?
C7C C8C C9C C5 -17.6(11) . . . . ?
C1 C8C C9C C5 164.6(14) . . . . ?
C1C C8C C9C C5 166.2(12) . . . . ?
C7 C8C C9C C5 160.4(14) . . . . ?
C3 C8C C9C C5 -9.0(14) . . . . ?
C2 C8C C9C C5 -6(2) . . . . ?
C4 C4C C9C C8 -20.3(14) . . . . ?
C5 C4C C9C C8 -165.3(11) . . . . ?
C5C C4C C9C C8 2.3(8) . . . . ?
C12C C4C C9C C8 -176.9(12) . . . . ?
C9 C4C C9C C8 -2.3(7) . . . . ?
C6 C4C C9C C8 -172.6(12) . . . . ?
C4 C4C C9C C7 153.0(17) . . . . ?
C5 C4C C9C C7 8.0(14) . . . . ?
C5C C4C C9C C7 175.6(14) . . . . ?
C12C C4C C9C C7 -3.6(17) . . . . ?
C9 C4C C9C C7 171.0(16) . . . . ?
C6 C4C C9C C7 0.7(11) . . . . ?
C4 C4C C9C C9 -18.0(9) . . . . ?
C5 C4C C9C C9 -162.9(9) . . . . ?
C5C C4C C9C C9 4.6(3) . . . . ?
C12C C4C C9C C9 -174.6(10) . . . . ?
C6 C4C C9C C9 -170.3(7) . . . . ?
C4 C4C C9C C8C -22.6(10) . . . . ?
C5 C4C C9C C8C -167.5(8) . . . . ?
C5C C4C C9C C8C 0.0 . . . . ?
C12C C4C C9C C8C -179.2(10) . . . . ?
C9 C4C C9C C8C -4.6(3) . . . . ?
C6 C4C C9C C8C -174.9(5) . . . . ?
C4 C4C C9C C6 152.3(13) . . . . ?
C5 C4C C9C C6 7.3(5) . . . . ?
C5C C4C C9C C6 174.9(5) . . . . ?
C12C C4C C9C C6 -4.3(9) . . . . ?
C9 C4C C9C C6 170.3(7) . . . . ?
C4 C4C C9C C3C 152.5(15) . . . . ?
C5 C4C C9C C3C 7.5(9) . . . . ?
C5C C4C C9C C3C 175.1(10) . . . . ?
C12C C4C C9C C3C -4.1(12) . . . . ?
C9 C4C C9C C3C 170.5(11) . . . . ?
C6 C4C C9C C3C 0.2(7) . . . . ?
C5 C4C C9C C4 -144.9(17) . . . . ?
C5C C4C C9C C4 22.6(10) . . . . ?
C12C C4C C9C C4 -156.6(17) . . . . ?
C9 C4C C9C C4 18.0(9) . . . . ?
C6 C4C C9C C4 -152.3(13) . . . . ?
C4 C4C C9C C5 144.9(17) . . . . ?
C5C C4C C9C C5 167.5(8) . . . . ?
C12C C4C C9C C5 -11.6(8) . . . . ?
C9 C4C C9C C5 162.9(9) . . . . ?
C6 C4C C9C C5 -7.3(5) . . . . ?
C3C C6 C9C C8 -6.8(12) . . . . ?
C7 C6 C9C C8 -6.9(6) . . . . ?
C5 C6 C9C C8 168.1(10) . . . . ?
C4C C6 C9C C8 173.4(10) . . . . ?
C3C C6 C9C C7 0.1(9) . . . . ?
C5 C6 C9C C7 175.0(4) . . . . ?
C4C C6 C9C C7 -179.7(5) . . . . ?
C3C C6 C9C C9 -148(2) . . . . ?
C7 C6 C9C C9 -148(2) . . . . ?
C5 C6 C9C C9 27(2) . . . . ?
C4C C6 C9C C9 32(2) . . . . ?
C3C C6 C9C C8C -8.7(12) . . . . ?
C7 C6 C9C C8C -8.8(8) . . . . ?
C5 C6 C9C C8C 166.2(10) . . . . ?
C4C C6 C9C C8C 171.5(9) . . . . ?
C3C C6 C9C C4C 179.8(8) . . . . ?
C7 C6 C9C C4C 179.7(5) . . . . ?
C5 C6 C9C C4C -5.3(4) . . . . ?
C7 C6 C9C C3C -0.1(9) . . . . ?
C5 C6 C9C C3C 174.9(9) . . . . ?
C4C C6 C9C C3C -179.8(8) . . . . ?
C3C C6 C9C C4 -171.2(9) . . . . ?
C7 C6 C9C C4 -171.3(7) . . . . ?
C5 C6 C9C C4 3.7(3) . . . . ?
C4C C6 C9C C4 9.0(5) . . . . ?
C3C C6 C9C C5 -174.9(9) . . . . ?
C7 C6 C9C C5 -175.0(4) . . . . ?
C4C C6 C9C C5 5.3(4) . . . . ?
C7 C3C C9C C8 -5.4(14) . . . . ?
C6 C3C C9C C8 174.9(9) . . . . ?
C2C C3C C9C C8 -6.6(10) . . . . ?
C11C C3C C9C C8 171.7(14) . . . . ?
C6 C3C C9C C7 -180(2) . . . . ?
C2C C3C C9C C7 -1.2(10) . . . . ?
C11C C3C C9C C7 177(3) . . . . ?
C8 C3C C9C C7 5.4(14) . . . . ?
C7 C3C C9C C9 -21(3) . . . . ?
C6 C3C C9C C9 159.4(16) . . . . ?
C2C C3C C9C C9 -22(2) . . . . ?
C11C C3C C9C C9 156.3(16) . . . . ?
C8 C3C C9C C9 -15.5(14) . . . . ?
C7 C3C C9C C8C -5.1(17) . . . . ?
C6 C3C C9C C8C 175.2(6) . . . . ?
C2C C3C C9C C8C -6.2(11) . . . . ?
C11C C3C C9C C8C 172.1(13) . . . . ?
C8 C3C C9C C8C 0.4(5) . . . . ?
C7 C3C C9C C4C 179.4(14) . . . . ?
C6 C3C C9C C4C -0.3(11) . . . . ?
C2C C3C C9C C4C 178.2(8) . . . . ?
C11C C3C C9C C4C -3.4(18) . . . . ?
C8 C3C C9C C4C -175.2(10) . . . . ?
C7 C3C C9C C6 180(2) . . . . ?
C2C C3C C9C C6 178.5(14) . . . . ?
C11C C3C C9C C6 -3.1(11) . . . . ?
C8 C3C C9C C6 -174.9(9) . . . . ?
C7 C3C C9C C4 -164.4(15) . . . . ?
C6 C3C C9C C4 15.9(17) . . . . ?
C2C C3C C9C C4 -165.5(11) . . . . ?
C11C C3C C9C C4 13(2) . . . . ?
C8 C3C C9C C4 -158.9(16) . . . . ?
C7 C3C C9C C5 -176.1(16) . . . . ?
C6 C3C C9C C5 4.2(7) . . . . ?
C2C C3C C9C C5 -177.3(9) . . . . ?
C11C C3C C9C C5 1.1(15) . . . . ?
C8 C3C C9C C5 -170.7(7) . . . . ?
C4C C4 C9C C8 164.4(11) . . . . ?
C5C C4 C9C C8 34.8(15) . . . . ?
C5 C4 C9C C8 -170.2(8) . . . . ?
C9 C4 C9C C8 5.3(4) . . . . ?
C6C C4 C9C C8 13.5(8) . . . . ?
C4C C4 C9C C7 -66(3) . . . . ?
C5C C4 C9C C7 164(2) . . . . ?
C5 C4 C9C C7 -41(3) . . . . ?
C9 C4 C9C C7 134(3) . . . . ?
C6C C4 C9C C7 143(3) . . . . ?
C4C C4 C9C C9 159.1(11) . . . . ?
C5C C4 C9C C9 29.5(12) . . . . ?
C5 C4 C9C C9 -175.5(4) . . . . ?
C6C C4 C9C C9 8.2(4) . . . . ?
C4C C4 C9C C8C 160.1(9) . . . . ?
C5C C4 C9C C8C 30.5(13) . . . . ?
C5 C4 C9C C8C -174.5(4) . . . . ?
C9 C4 C9C C8C 1.0(4) . . . . ?
C6C C4 C9C C8C 9.2(4) . . . . ?
C5C C4 C9C C4C -130(2) . . . . ?
C5 C4 C9C C4C 25.4(12) . . . . ?
C9 C4 C9C C4C -159.1(11) . . . . ?
C6C C4 C9C C4C -150.8(13) . . . . ?
C4C C4 C9C C6 -29.2(14) . . . . ?
C5C C4 C9C C6 -158.8(10) . . . . ?
C5 C4 C9C C6 -3.8(3) . . . . ?
C9 C4 C9C C6 171.7(7) . . . . ?
C6C C4 C9C C6 179.9(5) . . . . ?
C4C C4 C9C C3C -40(2) . . . . ?
C5C C4 C9C C3C -169.7(14) . . . . ?
C5 C4 C9C C3C -14.7(13) . . . . ?
C9 C4 C9C C3C 160.8(16) . . . . ?
C6C C4 C9C C3C 169.0(14) . . . . ?
C4C C4 C9C C5 -25.4(12) . . . . ?
C5C C4 C9C C5 -155.0(11) . . . . ?
C9 C4 C9C C5 175.5(4) . . . . ?
C6C C4 C9C C5 -176.3(3) . . . . ?
C4C C5 C9C C8 65(3) . . . . ?
C4 C5 C9C C8 51(3) . . . . ?
C6 C5 C9C C8 -124(3) . . . . ?
C4C C5 C9C C7 -176.0(7) . . . . ?
C4 C5 C9C C7 170.6(8) . . . . ?
C6 C5 C9C C7 -4.9(4) . . . . ?
C4C C5 C9C C9 17.3(9) . . . . ?
C4 C5 C9C C9 3.9(3) . . . . ?
C6 C5 C9C C9 -171.6(7) . . . . ?
C4C C5 C9C C8C 26.1(16) . . . . ?
C4 C5 C9C C8C 12.7(10) . . . . ?
C6 C5 C9C C8C -162.8(12) . . . . ?
C4 C5 C9C C4C -13.4(7) . . . . ?
C6 C5 C9C C4C 171.0(6) . . . . ?
C4C C5 C9C C6 -171.0(6) . . . . ?
C4 C5 C9C C6 175.6(4) . . . . ?
C4C C5 C9C C3C -174.4(7) . . . . ?
C4 C5 C9C C3C 172.2(7) . . . . ?
C6 C5 C9C C3C -3.3(6) . . . . ?
C4C C5 C9C C4 13.4(7) . . . . ?
C6 C5 C9C C4 -175.6(4) . . . . ?
O1 C22 C23 C24 -174.5(3) . . . . ?
C27 C22 C23 C24 4.0(5) . . . . ?
O1 C22 C23 C28 5.2(5) . . . . ?
C27 C22 C23 C28 -176.3(3) . . . . ?
C22 C23 C24 C25 -0.8(5) . . . . ?
C28 C23 C24 C25 179.5(3) . . . . ?
C23 C24 C25 C26 -2.3(6) . . . . ?
C23 C24 C25 C32 178.6(3) . . . . ?
C24 C25 C26 C27 2.3(6) . . . . ?
C32 C25 C26 C27 -178.6(4) . . . . ?
O1 C22 C27 C26 174.4(3) . . . . ?
C23 C22 C27 C26 -4.1(5) . . . . ?
C25 C26 C27 C22 0.8(6) . . . . ?
C24 C23 C28 C29 -123.7(3) . . . . ?
C22 C23 C28 C29 56.6(4) . . . . ?
C24 C23 C28 C30 114.9(3) . . . . ?
C22 C23 C28 C30 -64.8(4) . . . . ?
C24 C23 C28 C31 -4.4(5) . . . . ?
C22 C23 C28 C31 176.0(3) . . . . ?
C24 C25 C32 C35D 62.6(9) . . . . ?
C26 C25 C32 C35D -116.5(9) . . . . ?
C24 C25 C32 C35 -124.9(7) . . . . ?
C26 C25 C32 C35 56.1(7) . . . . ?
C24 C25 C32 C33D -77.5(9) . . . . ?
C26 C25 C32 C33D 103.4(9) . . . . ?
C24 C25 C32 C33 100.5(6) . . . . ?
C26 C25 C32 C33 -78.6(6) . . . . ?
C24 C25 C32 C34 -9.8(6) . . . . ?
C26 C25 C32 C34 171.2(5) . . . . ?
C24 C25 C32 C34D 174.5(6) . . . . ?
C26 C25 C32 C34D -4.6(7) . . . . ?
O2 C36 C37 C38 -44.2(15) . . . . ?
C36 C37 C38 C39 45.9(15) . . . . ?
C37 C38 C39 O2 -31.3(12) . . . . ?
O2 C36E C37E C38E 32(2) . . . . ?
C36E C37E C38E C39E -34.9(19) . . . . ?
C37E C38E C39E O2 23.5(18) . . . . ?
C20 C18 N1 Si1 156.0(2) . . . . ?
C21 C18 N1 Si1 -83.2(3) . . . . ?
C19 C18 N1 Si1 37.0(4) . . . . ?
C20 C18 N1 Al1 -37.4(4) . . . . ?
C21 C18 N1 Al1 83.3(4) . . . . ?
C19 C18 N1 Al1 -156.5(2) . . . . ?
C27 C22 O1 Al1 -0.8(6) . . . . ?
C23 C22 O1 Al1 177.7(3) . . . . ?
C38E C39E O2 C36E -3(2) . . . . ?
C38E C39E O2 Al1 179.6(8) . . . . ?
C37E C36E O2 C39E -19(2) . . . . ?
C37E C36E O2 Al1 159.2(9) . . . . ?
C37 C36 O2 C39 25.4(14) . . . . ?
C37 C36 O2 Al1 -175.7(7) . . . . ?
C38 C39 O2 C36 3.9(12) . . . . ?
C38 C39 O2 Al1 -151.6(6) . . . . ?
C22 O1 Al1 N1 -133.4(4) . . . . ?
C22 O1 Al1 O2 102.8(4) . . . . ?
C22 O1 Al1 C1C -32.9(5) . . . . ?
C22 O1 Al1 C1 -8.4(5) . . . . ?
C22 O1 Al1 Si1 -82.3(4) . . . . ?
C18 N1 Al1 O1 -32.4(3) . . . . ?
Si1 N1 Al1 O1 136.88(13) . . . . ?
C18 N1 Al1 O2 81.9(3) . . . . ?
Si1 N1 Al1 O2 -108.82(13) . . . . ?
C18 N1 Al1 C1C -146.1(4) . . . . ?
Si1 N1 Al1 C1C 23.2(3) . . . . ?
C18 N1 Al1 C1 -175.6(3) . . . . ?
Si1 N1 Al1 C1 -6.36(15) . . . . ?
C18 N1 Al1 Si1 -169.3(4) . . . . ?
C39E O2 Al1 O1 117.0(14) . . . . ?
C36E O2 Al1 O1 -60.7(11) . . . . ?
C36 O2 Al1 O1 -60.0(9) . . . . ?
C39 O2 Al1 O1 92.5(6) . . . . ?
C39E O2 Al1 N1 -12.6(14) . . . . ?
C36E O2 Al1 N1 169.7(11) . . . . ?
C36 O2 Al1 N1 170.4(9) . . . . ?
C39 O2 Al1 N1 -37.1(6) . . . . ?
C39E O2 Al1 C1C -119.7(14) . . . . ?
C36E O2 Al1 C1C 62.5(11) . . . . ?
C39E O2 Al1 C1 -107.1(14) . . . . ?
C36E O2 Al1 C1 75.2(11) . . . . ?
C36 O2 Al1 C1 75.9(9) . . . . ?
C39 O2 Al1 C1 -131.6(6) . . . . ?
C39E O2 Al1 Si1 -59.5(14) . . . . ?
C36E O2 Al1 Si1 122.7(11) . . . . ?
C36 O2 Al1 Si1 123.5(9) . . . . ?
C39 O2 Al1 Si1 -84.0(6) . . . . ?
C18 N1 Si1 C17 50.4(3) . . . . ?
Al1 N1 Si1 C17 -120.53(17) . . . . ?
C18 N1 Si1 C16 -70.9(3) . . . . ?
Al1 N1 Si1 C16 118.2(2) . . . . ?
C18 N1 Si1 C1 177.7(3) . . . . ?
Al1 N1 Si1 C1 6.71(16) . . . . ?
C18 N1 Si1 C1C 147.4(4) . . . . ?
Al1 N1 Si1 C1C -23.6(3) . . . . ?
C18 N1 Si1 Al1 171.0(3) . . . . ?
C8A C1A C2A C3A 1.0(6) . . . . ?
Si1A C1A C2A C3A -130.9(5) . . . . ?
Al1A C1A C2A C3A 138.2(5) . . . . ?
C8A C1A C2A C10A -174.8(5) . . . . ?
Si1A C1A C2A C10A 53.3(6) . . . . ?
Al1A C1A C2A C10A -37.6(6) . . . . ?
C10A C2A C3A C9A 179.4(5) . . . . ?
C1A C2A C3A C9A 3.6(7) . . . . ?
C10A C2A C3A C11A 3.6(10) . . . . ?
C1A C2A C3A C11A -172.2(6) . . . . ?
C9A C4A C5A C6A 0.0 . . . . ?
C12A C4A C5A C6A -177.3(5) . . . . ?
C9A C4A C5A C13A 174.6(6) . . . . ?
C12A C4A C5A C13A -2.7(6) . . . . ?
C4A C5A C6A C7A 0.0 . . . . ?
C13A C5A C6A C7A -174.7(6) . . . . ?
C4A C5A C6A C14A -176.4(6) . . . . ?
C13A C5A C6A C14A 9.0(7) . . . . ?
C5A C6A C7A C8A 0.0 . . . . ?
C14A C6A C7A C8A 176.4(6) . . . . ?
C5A C6A C7A C15A -178.7(4) . . . . ?
C14A C6A C7A C15A -2.3(6) . . . . ?
C6A C7A C8A C9A 0.0 . . . . ?
C15A C7A C8A C9A 178.7(4) . . . . ?
C6A C7A C8A C1A 176.3(4) . . . . ?
C15A C7A C8A C1A -5.1(5) . . . . ?
C2A C1A C8A C7A 177.9(3) . . . . ?
Si1A C1A C8A C7A -53.5(5) . . . . ?
Al1A C1A C8A C7A 50.7(5) . . . . ?
C2A C1A C8A C9A -5.5(4) . . . . ?
Si1A C1A C8A C9A 123.1(3) . . . . ?
Al1A C1A C8A C9A -132.7(3) . . . . ?
C7A C8A C9A C4A 0.0 . . . . ?
C1A C8A C9A C4A -177.0(3) . . . . ?
C7A C8A C9A C3A -175.1(4) . . . . ?
C1A C8A C9A C3A 8.0(5) . . . . ?
C5A C4A C9A C8A 0.0 . . . . ?
C12A C4A C9A C8A 177.3(5) . . . . ?
C5A C4A C9A C3A 173.8(5) . . . . ?
C12A C4A C9A C3A -8.9(6) . . . . ?
C2A C3A C9A C8A -7.2(6) . . . . ?
C11A C3A C9A C8A 168.4(6) . . . . ?
C2A C3A C9A C4A 178.5(4) . . . . ?
C11A C3A C9A C4A -5.9(10) . . . . ?
C8B C1B C2B C3B -1.0(9) . . . . ?
Si1A C1B C2B C3B 129.1(7) . . . . ?
Al1A C1B C2B C3B -134.8(7) . . . . ?
C8B C1B C2B C10B 178.3(6) . . . . ?
Si1A C1B C2B C10B -51.6(9) . . . . ?
Al1A C1B C2B C10B 44.5(9) . . . . ?
C1B C2B C3B C9B -3.3(10) . . . . ?
C10B C2B C3B C9B 177.4(6) . . . . ?
C1B C2B C3B C11B 175.3(10) . . . . ?
C10B C2B C3B C11B -4.0(16) . . . . ?
C9B C4B C5B C6B 0.0 . . . . ?
C12B C4B C5B C6B 173.4(7) . . . . ?
C9B C4B C5B C13B -179.9(6) . . . . ?
C12B C4B C5B C13B -6.5(7) . . . . ?
C4B C5B C6B C7B 0.0 . . . . ?
C13B C5B C6B C7B 179.9(6) . . . . ?
C4B C5B C6B C14B 173.6(8) . . . . ?
C13B C5B C6B C14B -6.5(9) . . . . ?
C5B C6B C7B C8B 0.0 . . . . ?
C14B C6B C7B C8B -173.7(7) . . . . ?
C5B C6B C7B C15B 179.6(6) . . . . ?
C14B C6B C7B C15B 5.9(8) . . . . ?
C6B C7B C8B C9B 0.0 . . . . ?
C15B C7B C8B C9B -179.6(6) . . . . ?
C6B C7B C8B C1B 179.5(6) . . . . ?
C15B C7B C8B C1B -0.2(6) . . . . ?
C2B C1B C8B C7B -174.2(4) . . . . ?
Si1A C1B C8B C7B 52.8(6) . . . . ?
Al1A C1B C8B C7B -39.8(7) . . . . ?
C2B C1B C8B C9B 5.3(6) . . . . ?
Si1A C1B C8B C9B -127.7(4) . . . . ?
Al1A C1B C8B C9B 139.8(4) . . . . ?
C7B C8B C9B C4B 0.0 . . . . ?
C1B C8B C9B C4B -179.6(5) . . . . ?
C7B C8B C9B C3B 172.3(6) . . . . ?
C1B C8B C9B C3B -7.3(7) . . . . ?
C5B C4B C9B C8B 0.0 . . . . ?
C12B C4B C9B C8B -173.4(7) . . . . ?
C5B C4B C9B C3B -170.0(7) . . . . ?
C12B C4B C9B C3B 16.6(8) . . . . ?
C2B C3B C9B C8B 6.6(9) . . . . ?
C11B C3B C9B C8B -172.0(8) . . . . ?
C2B C3B C9B C4B 177.6(5) . . . . ?
C11B C3B C9B C4B -1.0(13) . . . . ?
O1A C22A C23A C24A -176.4(3) . . . . ?
C27A C22A C23A C24A 3.2(4) . . . . ?
O1A C22A C23A C28A 0.6(5) . . . . ?
C27A C22A C23A C28A -179.8(3) . . . . ?
C22A C23A C24A C25A -0.6(5) . . . . ?
C28A C23A C24A C25A -177.7(3) . . . . ?
C23A C24A C25A C26A -1.7(5) . . . . ?
C23A C24A C25A C32A 179.0(3) . . . . ?
C24A C25A C26A C27A 1.5(5) . . . . ?
C32A C25A C26A C27A -179.2(3) . . . . ?
O1A C22A C27A C26A 176.1(3) . . . . ?
C23A C22A C27A C26A -3.5(5) . . . . ?
C25A C26A C27A C22A 1.0(5) . . . . ?
C24A C23A C28A C30A 112.6(3) . . . . ?
C22A C23A C28A C30A -64.3(4) . . . . ?
C24A C23A C28A C31A -6.9(5) . . . . ?
C22A C23A C28A C31A 176.2(3) . . . . ?
C24A C23A C28A C29A -126.1(3) . . . . ?
C22A C23A C28A C29A 57.0(4) . . . . ?
C26A C25A C32A C33A -70.8(5) . . . . ?
C24A C25A C32A C33A 108.5(5) . . . . ?
C26A C25A C32A C34A 51.0(5) . . . . ?
C24A C25A C32A C34A -129.7(4) . . . . ?
C26A C25A C32A C35A 170.1(4) . . . . ?
C24A C25A C32A C35A -10.7(5) . . . . ?
O2A C36A C37A C38A -36.3(13) . . . . ?
C36A C37A C38A C39A 37.5(12) . . . . ?
C37A C38A C39A O2A -23.7(10) . . . . ?
O2A C36F C37F C38F 30(3) . . . . ?
C36F C37F C38F C39F -33(3) . . . . ?
C37F C38F C39F O2A 23(2) . . . . ?
C21A C18A N1A Si1A -79.7(3) . . . . ?
C19A C18A N1A Si1A 160.7(2) . . . . ?
C20A C18A N1A Si1A 40.6(3) . . . . ?
C21A C18A N1A Al1A 83.8(3) . . . . ?
C19A C18A N1A Al1A -35.8(4) . . . . ?
C20A C18A N1A Al1A -155.9(2) . . . . ?
C27A C22A O1A Al1A 3.0(5) . . . . ?
C23A C22A O1A Al1A -177.5(2) . . . . ?
C38F C39F O2A C36F -4(2) . . . . ?
C38F C39F O2A Al1A 174.5(10) . . . . ?
C38A C39A O2A C36A 1.4(10) . . . . ?
C38A C39A O2A Al1A -158.0(6) . . . . ?
C37A C36A O2A C39A 22.1(12) . . . . ?
C37A C36A O2A Al1A -175.2(6) . . . . ?
C37F C36F O2A C39F -16(3) . . . . ?
C37F C36F O2A Al1A 165.2(16) . . . . ?
C22A O1A Al1A N1A -145.4(3) . . . . ?
C22A O1A Al1A O2A 91.2(3) . . . . ?
C22A O1A Al1A C1A -39.1(4) . . . . ?
C22A O1A Al1A C1B -18.3(5) . . . . ?
C22A O1A Al1A Si1A -94.0(3) . . . . ?
C18A N1A Al1A O1A -35.0(3) . . . . ?
Si1A N1A Al1A O1A 131.83(13) . . . . ?
C18A N1A Al1A O2A 80.4(3) . . . . ?
Si1A N1A Al1A O2A -112.81(12) . . . . ?
C18A N1A Al1A C1A -155.9(3) . . . . ?
Si1A N1A Al1A C1A 10.94(19) . . . . ?
C18A N1A Al1A C1B 178.7(4) . . . . ?
Si1A N1A Al1A C1B -14.5(2) . . . . ?
C18A N1A Al1A Si1A -166.8(4) . . . . ?
C39F O2A Al1A O1A 126.4(10) . . . . ?
C39A O2A Al1A O1A 95.9(7) . . . . ?
C36A O2A Al1A O1A -62.3(7) . . . . ?
C36F O2A Al1A O1A -55(2) . . . . ?
C39F O2A Al1A N1A -3.5(10) . . . . ?
C39A O2A Al1A N1A -34.1(7) . . . . ?
C36A O2A Al1A N1A 167.7(7) . . . . ?
C36F O2A Al1A N1A 175(2) . . . . ?
C39A O2A Al1A C1A -137.1(7) . . . . ?
C36A O2A Al1A C1A 64.7(7) . . . . ?
C39F O2A Al1A C1B -95.0(10) . . . . ?
C36F O2A Al1A C1B 83(2) . . . . ?
C39F O2A Al1A Si1A -49.7(10) . . . . ?
C39A O2A Al1A Si1A -80.3(7) . . . . ?
C36A O2A Al1A Si1A 121.5(7) . . . . ?
C36F O2A Al1A Si1A 128(2) . . . . ?
C18A N1A Si1A C16A -73.3(3) . . . . ?
Al1A N1A Si1A C16A 117.94(17) . . . . ?
C18A N1A Si1A C17A 48.0(3) . . . . ?
Al1A N1A Si1A C17A -120.83(15) . . . . ?
C18A N1A Si1A C1A 157.4(3) . . . . ?
Al1A N1A Si1A C1A -11.4(2) . . . . ?
C18A N1A Si1A C1B -175.8(3) . . . . ?
Al1A N1A Si1A C1B 15.4(3) . . . . ?
C18A N1A Si1A Al1A 168.8(3) . . . . ?
